data_7126783
loop_
_publ_author_name
'Ruengsuk, Araya'
'Khamphaijun, Korawit'
'Pananusorn, Puttipong'
'Docker, Andrew'
'Tantirungrotechai, Jonggol'
'Sukwattanasinitt, Mongkol'
'Harding, David J.'
'Bunchuay, Thanthapatra'

_publ_section_title
;
 Pertosylated pillar[5]arene: self-template assisted synthesis and
 supramolecular polymer formation.
;
_journal_issue 62
_journal_name_full 'Chemical communications (Cambridge, England)'
_journal_page_first 8739
_journal_page_last 8742
_journal_paper_doi 10.1039/d0cc04005c
_journal_volume 56
_journal_year 2020
_chemical_formula_moiety 'C125 H130 O40 S10, 1(C6 H8 N2), 1[C4H8O]'
_chemical_formula_sum 'C135 H146 N2 O41 S10'
_chemical_formula_weight 2773.13
_space_group_crystal_system triclinic
_space_group_IT_number 2
_space_group_name_Hall '-P 1'
_space_group_name_H-M_alt 'P -1'
_atom_sites_solution_hydrogens mixed
_atom_sites_solution_primary dual
_audit_creation_date 2020-06-08
_audit_creation_method
;
Olex2 1.3
(compiled 2020.02.04 svn.rd84adfe8 for OlexSys, GUI svn.r6032)
;
_audit_update_record
;
2020-06-08 deposited with the CCDC.	2020-06-29 downloaded from the CCDC.
;
_cell_angle_alpha 103.6550(9)
_cell_angle_beta 90.0967(8)
_cell_angle_gamma 113.6128(11)
_cell_formula_units_Z 2
_cell_length_a 14.98554(16)
_cell_length_b 18.2946(2)
_cell_length_c 28.2056(2)
_cell_measurement_reflns_used 45021
_cell_measurement_temperature 150(2)
_cell_measurement_theta_max 68.4330
_cell_measurement_theta_min 2.7060
_cell_volume 6844.65(14)
_computing_cell_refinement 'CrysAlisPro 1.171.40.68a (Rigaku OD, 2019)'
_computing_data_collection 'CrysAlisPro 1.171.40.68a (Rigaku OD, 2019)'
_computing_data_reduction 'CrysAlisPro 1.171.40.68a (Rigaku OD, 2019)'
_computing_molecular_graphics 'Olex2 1.3 (Dolomanov et al., 2009)'
_computing_publication_material 'Olex2 1.3 (Dolomanov et al., 2009)'
_computing_structure_refinement 'SHELXL 2018/3 (Sheldrick, 2015)'
_computing_structure_solution 'SHELXT  (Sheldrick, 2015)'
_diffrn_ambient_environment N~2~
_diffrn_ambient_temperature 150(2)
_diffrn_detector 'Hybrid Pixel Array Detector'
_diffrn_detector_area_resol_mean 10.0000
_diffrn_detector_type HyPix3000
_diffrn_measured_fraction_theta_full 0.997
_diffrn_measured_fraction_theta_max 0.981
_diffrn_measurement_details
;
List of Runs (angles in degrees, time in seconds):

  # Type    Start    End  Width  t~exp~   \w     \q     \k     \f   Frames
#--------------------------------------------------------------------------
  1  \w   -101.00 -73.00   0.50    3.00    --  -40.91 -27.00-136.00   56
  2  \w    -46.00 -21.00   0.50    3.00    --  -40.91  27.00  25.00   50
  3  \w    -60.00 -35.00   0.50    3.00    --  -40.91 -27.00-136.00   50
  4  \w     39.00  66.00   0.50    3.00    --   40.91  27.00  25.00   54
  5  \w     75.00 105.00   0.50   12.00    --   96.59 -27.00-136.00   60
  6  \w     89.00 157.00   0.50   12.00    --   96.59  27.00  25.00  136
  7  \w    -74.00 -20.00   0.50    3.00    --  -40.91 -12.00  60.00  108
  8  \w   -111.00 -80.00   0.50    3.00    --  -40.91 -12.00  60.00   62
  9  \w    -68.00 -30.00   0.50    3.00    --  -40.91 104.00 -60.00   76
 10  \w    -37.00   5.00   0.50    3.00    --  -40.91  50.00  60.00   84
 11  \w    -18.00  14.00   0.50    3.00    --  -40.91 104.00 -60.00   64
 12  \w    -57.00   8.00   0.50    3.00    --  -40.91  50.00 120.00  130
 13  \w    -22.00  13.00   0.50    3.00    --   40.91 -37.00 150.00   70
 14  \w     18.00  53.00   0.50    3.00    --   40.91 -37.00 150.00   70
 15  \w     26.00  96.00   0.50    3.00    --   40.91-138.00  90.00  140
 16  \w     83.00 108.00   0.50    3.00    --   40.91  27.00  25.00   50
 17  \w     11.00  47.00   0.50    3.00    --   40.91 -27.00-136.00   72
 18  \w     29.00  93.00   0.50   12.00    --   96.59 -25.00 120.00  128
 19  \w     88.00 148.00   0.50   12.00    --   96.59  25.00 -30.00  120
 20  \w     53.00 103.00   0.50   12.00    --   96.59 -96.00 120.00  100
 21  \w     34.00 114.00   0.50   12.00    --   96.59 -68.00 120.00  160
 22  \w     33.00  74.00   0.50   12.00    --   96.59 -59.00   0.00   82
 23  \w     29.00  89.00   0.50   12.00    --   96.59 -17.00-180.00  120
 24  \w     85.00 127.00   0.50   12.00    --   96.59  96.00 120.00   84
 25  \w     32.00 103.00   0.50   12.00    --   96.59 -33.00  30.00  142
 26  \w     36.00 102.00   0.50   12.00    --   96.59 -68.00-120.00  132
 27  \w    132.00 157.00   0.50   12.00    --   96.59  96.00  30.00   50
 28  \w     84.00 120.00   0.50   12.00    --   96.59  96.00  30.00   72
 29  \w     27.00  79.00   0.50   12.00    --   96.59 -96.00  30.00  104
 30  \w     87.00 114.00   0.50   12.00    --   96.59 -59.00   0.00   54
 31  \w    -92.00 -66.00   0.50    3.00    --  -40.91 133.00  69.00   52
 32  \w    -63.00 -33.00   0.50    3.00    --  -40.91  77.00-120.00   60
 33  \w    -57.00 -15.00   0.50    3.00    --  -40.91 133.00  69.00   84
 34  \w    -24.00   3.00   0.50    3.00    --  -40.91  77.00-120.00   54
 35  \w     28.00  53.00   0.50    3.00    --   40.91 -37.00-120.00   50
 36  \w    -19.00  10.00   0.50    3.00    --   40.91 -50.00 120.00   58
 37  \w     80.00 105.00   0.50    3.00    --   40.91  63.00 -30.00   50
 38  \w     33.00  58.00   0.50    3.00    --   40.91-104.00-150.00   50
 39  \w     59.00  85.00   0.50    3.00    --   40.91  37.00-120.00   52
 40  \w     24.00  50.00   0.50    3.00    --   40.91 -50.00 120.00   52
 41  \w     38.00  66.00   0.50    3.00    --   40.91  63.00 -30.00   56
 42  \w    -10.00  23.00   0.50    3.00    --   40.91-104.00-150.00   66
 43  \w     37.00  94.00   0.50   12.00    --   96.59-117.00  90.00  114
 44  \w     30.00  74.00   0.50   12.00    --   96.59 -96.00  90.00   88
 45  \w    117.00 156.00   0.50   12.00    --   96.59  25.00-120.00   78
 46  \w    127.00 157.00   0.50   12.00    --   96.59  25.00 -90.00   60
 47  \w     61.00  87.00   0.50   12.00    --   96.59 -96.00 -90.00   52
 48  \w     34.00 110.00   0.50   12.00    --   96.59 -42.00-120.00  152
 49  \w     44.00  82.00   0.50   12.00    --   96.59 -96.00   0.00   76
 50  \w     33.00  58.00   0.50   12.00    --   96.59 -96.00 -90.00   50
 51  \w     35.00 104.00   0.50   12.00    --   96.59 -42.00 120.00  138
 52  \w     85.00 110.00   0.50   12.00    --   96.59 -17.00 -30.00   50
 53  \w     96.00 124.00   0.50   12.00    --   96.59 117.00 150.00   56
 54  \w     36.00  86.00   0.50   12.00    --   96.59-145.00-180.00  100
 55  \w    101.00 126.00   0.50   12.00    --   96.59-145.00-180.00   50
 56  \w     81.00 127.00   0.50   12.00    --   96.59 117.00 -60.00   92
 57  \w    110.00 139.00   0.50   12.00    --   96.59  96.00  60.00   58
 58  \w     77.00 103.00   0.50   12.00    --   96.59 -96.00-180.00   52
 59  \w     83.00 109.00   0.50   12.00    --   96.59 -17.00  60.00   52
 60  \w     62.00  88.00   0.50   12.00    --   96.59-145.00  90.00   52
 61  \w    100.00 128.00   0.50   12.00    --   96.59  96.00 -90.00   56
 62  \w     28.00  54.00   0.50   12.00    --   96.59 -96.00-180.00   52
 63  \w     91.00 126.00   0.50   12.00    --   96.59-145.00 -30.00   70
 64  \w     29.00  67.00   0.50   12.00    --   96.59 -17.00  60.00   76
 65  \w    100.00 126.00   0.50   12.00    --   96.59-145.00  90.00   52
 66  \w     27.00  79.00   0.50   12.00    --   96.59 -17.00 -30.00  104
 67  \w     82.00 126.00   0.50   12.00    --   96.59-145.00  30.00   88
 68  \w     36.00  84.00   0.50   12.00    --   96.59-117.00 -90.00   96
;
_diffrn_measurement_device 'four-circle diffractometer'
_diffrn_measurement_device_type 'SuperNova, Single source at offset/far, HyPix3000'
_diffrn_measurement_method '\w scans'
_diffrn_orient_matrix_type 'CrysAlisPro convention (1999,Acta A55,543-557)'
_diffrn_orient_matrix_UB_11 0.0171567000
_diffrn_orient_matrix_UB_12 0.0776825000
_diffrn_orient_matrix_UB_13 -0.0176055000
_diffrn_orient_matrix_UB_21 0.0570283000
_diffrn_orient_matrix_UB_22 0.0549161000
_diffrn_orient_matrix_UB_23 0.0500847000
_diffrn_orient_matrix_UB_31 0.0958669000
_diffrn_orient_matrix_UB_32 -0.0003591000
_diffrn_orient_matrix_UB_33 -0.0194480000
_diffrn_radiation_monochromator mirror
_diffrn_radiation_probe x-ray
_diffrn_radiation_type 'Cu K\a'
_diffrn_radiation_wavelength 1.54184
_diffrn_reflns_av_R_equivalents 0.0347
_diffrn_reflns_av_unetI/netI 0.0322
_diffrn_reflns_Laue_measured_fraction_full 0.997
_diffrn_reflns_Laue_measured_fraction_max 0.981
_diffrn_reflns_limit_h_max 18
_diffrn_reflns_limit_h_min -15
_diffrn_reflns_limit_k_max 22
_diffrn_reflns_limit_k_min -22
_diffrn_reflns_limit_l_max 33
_diffrn_reflns_limit_l_min -33
_diffrn_reflns_number 72103
_diffrn_reflns_point_group_measured_fraction_full 0.997
_diffrn_reflns_point_group_measured_fraction_max 0.981
_diffrn_reflns_theta_full 67.684
_diffrn_reflns_theta_max 68.892
_diffrn_reflns_theta_min 2.729
_diffrn_source 'micro-focus sealed X-ray tube'
_diffrn_source_type 'SuperNova (Cu) X-ray Source'
_exptl_absorpt_coefficient_mu 2.184
_exptl_absorpt_correction_T_max 0.844
_exptl_absorpt_correction_T_min 0.711
_exptl_absorpt_correction_type analytical
_exptl_absorpt_process_details
;
CrysAlisPro 1.171.40.68a (Rigaku Oxford Diffraction, 2019)
Analytical numeric absorption correction using a multifaceted crystal
			model based on expressions derived by R.C. Clark & J.S. Reid.
(Clark, R. C. & Reid, J. S. (1995). Acta Cryst. A51, 887-897)
Empirical absorption correction using spherical harmonics,
 implemented in SCALE3 ABSPACK scaling algorithm.
;
_exptl_crystal_colour colourless
_exptl_crystal_colour_primary colourless
_exptl_crystal_density_diffrn 1.346
_exptl_crystal_description block
_exptl_crystal_F_000 2916
_exptl_crystal_size_max 0.245
_exptl_crystal_size_mid 0.213
_exptl_crystal_size_min 0.106
_refine_diff_density_max 1.213
_refine_diff_density_min -0.763
_refine_diff_density_rms 0.068
_refine_ls_extinction_method none
_refine_ls_goodness_of_fit_ref 1.011
_refine_ls_hydrogen_treatment mixed
_refine_ls_matrix_type full
_refine_ls_number_parameters 2335
_refine_ls_number_reflns 24930
_refine_ls_number_restraints 2148
_refine_ls_restrained_S_all 1.024
_refine_ls_R_factor_all 0.0754
_refine_ls_R_factor_gt 0.0700
_refine_ls_shift/su_max 0.001
_refine_ls_shift/su_mean 0.000
_refine_ls_structure_factor_coef Fsqd
_refine_ls_weighting_details 'w=1/[\s^2^(Fo^2^)+(0.1286P)^2^+5.7950P] where P=(Fo^2^+2Fc^2^)/3'
_refine_ls_weighting_scheme calc
_refine_ls_wR_factor_gt 0.2062
_refine_ls_wR_factor_ref 0.2118
_reflns_Friedel_coverage 0.000
_reflns_number_gt 21933
_reflns_number_total 24930
_reflns_threshold_expression 'I > 2\s(I)'
_cod_data_source_file d0cc04005c2.cif
_cod_data_source_block tbmu4-150k
_cod_depositor_comments 'Adding full bibliography for 7126782--7126783.cif.'
_cod_original_cell_volume 6844.64(14)
_cod_database_code 7126783
_shelx_shelxl_version_number 2018/3
_chemical_oxdiff_formula C120H120O34S8N2
_shelx_space_group_comment
;
The symmetry employed for this shelxl refinement is uniquely defined
by the following loop, which should always be used as a source of
symmetry information in preference to the above space-group names.
They are only intended as comments.
;
_reflns_odcompleteness_completeness 99.81
_reflns_odcompleteness_iscentric 1
_reflns_odcompleteness_theta 66.97
_olex2_refinement_description
;
1. Fixed Uiso
 At 1.2 times of:
  All C(H) groups, All C(H,H) groups, All C(H,H,H,H) groups
 At 1.5 times of:
  All C(H,H,H) groups
2. Restrained distances
 N1-C143 \\sim C146-N2
 with sigma of 0.001
 C146-C145 \\sim C145-C144 \\sim C144-C143
 with sigma of 0.001
 N2-C146 \\sim C143-N1
 with sigma of 0.001
 N1-C142 \\sim N2-C147
 with sigma of 0.001
 H14G-H14H \\sim H15G-H15H
 with sigma of 0.04
 N1-C142 \\sim N2B-C153
 with sigma of 0.02
 N2-C147 \\sim N1B-C148
 with sigma of 0.02
 C145-C147 \\sim C150-C148
 with sigma of 0.04
 H14M-C147 \\sim H14O-C148
 with sigma of 0.04
 C142-C143 \\sim C153-C152
 with sigma of 0.02
 C143-H14G \\sim C152-H15G
 with sigma of 0.02
 C144-H14L \\sim C151-H15D
 with sigma of 0.04
 C143-H14H \\sim C152-H15H
 with sigma of 0.02
 C143-C144 \\sim C152-C151
 with sigma of 0.02
 H14I-C145 \\sim H15E-C150
 with sigma of 0.04
 H14J-C145 \\sim H15F-C150
 with sigma of 0.04
 C145-H14M \\sim C150-H14O
 with sigma of 0.04
 H14K-C146 \\sim H15C-C149
 with sigma of 0.04
 C144-H14I \\sim C151-H15E
 with sigma of 0.02
 C144-H14J \\sim C151-H15F
 with sigma of 0.02
 C144-C145 \\sim C151-C150
 with sigma of 0.02
 C143-H14J \\sim C152-H15F
 with sigma of 0.04
 C143-C145 \\sim C152-C150
 with sigma of 0.04
 C145-H14K \\sim C150-H15C
 with sigma of 0.02
 H14G-C144 \\sim H15G-C151
 with sigma of 0.04
 C145-H14L \\sim C150-H15D
 with sigma of 0.02
 C145-C146 \\sim C150-C149
 with sigma of 0.02
 H14H-C144 \\sim H15H-C151
 with sigma of 0.04
 C144-H14K \\sim C151-H15C
 with sigma of 0.04
 C144-C146 \\sim C151-C149
 with sigma of 0.04
 C146-H14M \\sim C149-H14O
 with sigma of 0.02
 C146-H14N \\sim C149-H14P
 with sigma of 0.02
 H14I-H14J \\sim H15E-H15F
 with sigma of 0.04
 C146-C147 \\sim C149-C148
 with sigma of 0.02
 C145-H14N \\sim C150-H14P
 with sigma of 0.04
 N1-C143 \\sim N2B-C152
 with sigma of 0.04
 H14K-H14L \\sim H15C-H15D
 with sigma of 0.04
 H14L-C146 \\sim H15D-C149
 with sigma of 0.04
 N2-C146 \\sim N1B-C149
 with sigma of 0.04
 C142-H14G \\sim C153-H15G
 with sigma of 0.04
 H14M-H14N \\sim H14O-H14P
 with sigma of 0.04
 C142-H14H \\sim C153-H15H
 with sigma of 0.04
 C142-C144 \\sim C153-C151
 with sigma of 0.04
 H14N-C147 \\sim H14P-C148
 with sigma of 0.04
 C143-H14I \\sim C152-H15E
 with sigma of 0.04
 C150-H15E \\sim C156-H15M
 with sigma of 0.04
 C150-H14O \\sim C156-H15I
 with sigma of 0.04
 C150-C148 \\sim C156-C154
 with sigma of 0.04
 C149-N1B \\sim C155-N1C
 with sigma of 0.04
 C153-H15H \\sim C159-H15P
 with sigma of 0.04
 C152-H15E \\sim C158-H15M
 with sigma of 0.04
 H15C-C149 \\sim H15K-C155
 with sigma of 0.04
 C151-H15C \\sim C157-H15K
 with sigma of 0.04
 H14O-H14P \\sim H15I-H15J
 with sigma of 0.04
 C151-C149 \\sim C157-C155
 with sigma of 0.04
 H15E-H15F \\sim H15M-H15N
 with sigma of 0.04
 H15G-H15H \\sim H15O-H15P
 with sigma of 0.04
 C150-C151 \\sim C156-C157
 with sigma of 0.02
 C150-C152 \\sim C156-C158
 with sigma of 0.04
 C150-H15C \\sim C156-H15K
 with sigma of 0.02
 C150-H15F \\sim C156-H15N
 with sigma of 0.04
 C150-H15D \\sim C156-H15L
 with sigma of 0.02
 C150-H14P \\sim C156-H15J
 with sigma of 0.04
 C150-C149 \\sim C156-C155
 with sigma of 0.02
 N2B-C152 \\sim N2C-C158
 with sigma of 0.04
 C153-H15G \\sim C159-H15O
 with sigma of 0.04
 C153-C151 \\sim C159-C157
 with sigma of 0.04
 N2B-C153 \\sim N2C-C159
 with sigma of 0.02
 C153-C152 \\sim C159-C158
 with sigma of 0.02
 C152-H15F \\sim C158-H15N
 with sigma of 0.04
 C152-H15G \\sim C158-H15O
 with sigma of 0.02
 H15G-C151 \\sim H15O-C157
 with sigma of 0.04
 C152-H15H \\sim C158-H15P
 with sigma of 0.02
 H15H-C151 \\sim H15P-C157
 with sigma of 0.04
 C152-C151 \\sim C158-C157
 with sigma of 0.02
 C151-H15D \\sim C157-H15L
 with sigma of 0.04
 C151-H15E \\sim C157-H15M
 with sigma of 0.02
 C151-H15F \\sim C157-H15N
 with sigma of 0.02
 H15C-H15D \\sim H15K-H15L
 with sigma of 0.04
 H15D-C149 \\sim H15L-C155
 with sigma of 0.04
 H14O-C148 \\sim H15I-C154
 with sigma of 0.04
 C149-H14O \\sim C155-H15I
 with sigma of 0.02
 C149-H14P \\sim C155-H15J
 with sigma of 0.02
 H14P-C148 \\sim H15J-C154
 with sigma of 0.04
 C149-C148 \\sim C155-C154
 with sigma of 0.02
 C148-N1B \\sim C154-N1C
 with sigma of 0.02
3. Uiso/Uaniso restraints and constraints
Uanis(C107) \\sim Ueq, Uanis(C106) \\sim Ueq, Uanis(C103) \\sim Ueq,
Uanis(C104) \\sim Ueq, Uanis(C105) \\sim Ueq, Uanis(C102) \\sim Ueq: with sigma
of 0.01 and sigma for terminal atoms of 0.02
Uanis(C8A) \\sim Ueq, Uanis(C9A) \\sim Ueq, Uanis(O2A) \\sim Ueq, Uanis(O3A)
\\sim Ueq, Uanis(O4A) \\sim Ueq: with sigma of 0.01 and sigma for terminal
atoms of 0.02
4. Rigid body (RIGU) restrains
 All non-hydrogen atoms
 with sigma for 1-2 distances of 0.001 and sigma for 1-3 distances of 0.001
5. Others
 Sof(H17C)=Sof(H17D)=Sof(S2B)=Sof(O6B)=Sof(O7B)=Sof(O8B)=Sof(C18B)=Sof(H18C)=
 Sof(H18D)=Sof(C19B)=Sof(C20B)=Sof(H20B)=Sof(C21B)=Sof(H21B)=Sof(C22B)=
 Sof(C23B)=Sof(H23D)=Sof(H23E)=Sof(H23F)=Sof(C24B)=Sof(H24B)=Sof(C25B)=
 Sof(H25B)=1-FVAR(1)
 Sof(H17A)=Sof(H17B)=Sof(S2A)=Sof(O6A)=Sof(O7A)=Sof(O8A)=Sof(C18A)=Sof(H18A)=
 Sof(H18B)=Sof(C19A)=Sof(C20A)=Sof(H20A)=Sof(C21A)=Sof(H21A)=Sof(C22A)=
 Sof(C23A)=Sof(H23A)=Sof(H23B)=Sof(H23C)=Sof(C24A)=Sof(H24A)=Sof(C25A)=
 Sof(H25A)=FVAR(1)
 Fixed Sof: H68A(0.8) H68B(0.8) H68C(0.2) H68D(0.2) H93C(0.35) H93D(0.35)
 H93A(0.65) H93B(0.65) H11A(0.55) H11B(0.55) H11C(0.45) H11D(0.45) S1A(0.5)
 S3A(0.5) S4A(0.5) S6A(0.2) S8A(0.65) S9A(0.55) O2A(0.5) O3A(0.5) O4A(0.5)
 O10A(0.5) O11A(0.5) O12A(0.5) O14A(0.5) O15A(0.5) O16A(0.5) O22A(0.8)
 O23A(0.2) O24A(0.8) O30A(0.65) O31A(0.65) O32A(0.65) O34A(0.55) O35A(0.55)
 O36A(0.55) C8A(0.5) H8AA(0.5) H8AB(0.5) C9A(0.5) H9AA(0.5) H9AB(0.5) C10A(0.5)
 C11A(0.5) H11E(0.5) C12A(0.5) H12A(0.5) C13A(0.5) C15A(0.5) H15A(0.5)
 C16A(0.5) H16A(0.5) C14A(0.5) H14A(0.5) H14B(0.5) H14C(0.5) C33A(0.5)
 H33A(0.5) H33B(0.5) C34A(0.5) H34A(0.5) H34B(0.5) C35A(0.5) C36A(0.5)
 H36A(0.5) C37A(0.5) H37A(0.5) C38A(0.5) C40A(0.5) H40A(0.5) C41A(0.5)
 H41A(0.5) C39A(0.5) H39A(0.5) H39B(0.5) H39C(0.5) C42A(0.5) H42A(0.5)
 H42B(0.5) C43A(0.5) H43A(0.5) H43B(0.5) C44A(0.5) C45A(0.5) H45A(0.5)
 C46A(0.5) H46A(0.5) C47A(0.5) C49A(0.5) H49A(0.5) C50A(0.5) H50A(0.5)
 C48A(0.5) H48A(0.5) H48B(0.5) H48C(0.5) C69A(0.2) C70A(0.2) H70A(0.2)
 C71A(0.2) H71A(0.2) C72A(0.2) C74A(0.2) H74A(0.2) C75A(0.2) H75A(0.2)
 C73A(0.2) H73A(0.2) H73B(0.2) H73C(0.2) C94(0.65) C95(0.65) H95(0.65)
 C96(0.65) H96(0.65) C97(0.65) C99(0.65) H99(0.65) C100(0.65) H100(0.65)
 C98(0.65) H98A(0.65) H98B(0.65) H98C(0.65) C116(0.55) H11F(0.55) H11G(0.55)
 C117(0.55) C123(0.55) H123(0.55) C122(0.55) H122(0.55) C120(0.55) C119(0.55)
 H119(0.55) C118(0.55) H118(0.55) C121(0.55) H12B(0.55) H12C(0.55) H12D(0.55)
 S1B(0.5) S3B(0.5) S4B(0.5) S6B(0.8) S8B(0.35) S9B(0.45) O2(0.5) O3B(0.5)
 O4B(0.5) O10B(0.5) O11B(0.5) O12B(0.5) O14B(0.5) O15B(0.5) O16B(0.5) O22B(0.2)
 O23B(0.2) O24B(0.8) O30B(0.35) O31B(0.35) O32B(0.35) O34B(0.45) O35B(0.45)
 O36B(0.45) C8(0.5) H8A(0.5) H8B(0.5) C10B(0.5) C11B(0.5) H11H(0.5) C12B(0.5)
 H12E(0.5) C13B(0.5) C15B(0.5) H15B(0.5) C16B(0.5) H16B(0.5) C14B(0.5)
 H14D(0.5) H14E(0.5) H14F(0.5) C33B(0.5) H33C(0.5) H33D(0.5) C34B(0.5)
 H34C(0.5) H34D(0.5) C35B(0.5) C36B(0.5) H36B(0.5) C37B(0.5) H37B(0.5)
 C38B(0.5) C40B(0.5) H40B(0.5) C41B(0.5) H41B(0.5) C39B(0.5) H39D(0.5)
 H39E(0.5) H39F(0.5) C42B(0.5) H42C(0.5) H42D(0.5) C43B(0.5) H43C(0.5)
 H43D(0.5) C44(0.5) H44A(0.5) H44B(0.5) C44B(0.5) C45B(0.5) H45B(0.5) C46B(0.5)
 H46B(0.5) C47B(0.5) C49B(0.5) H49B(0.5) C50B(0.5) H50B(0.5) C48B(0.5)
 H48D(0.5) H48E(0.5) H48F(0.5) C69B(0.8) C70B(0.8) H70B(0.8) C71B(0.8)
 H71B(0.8) C72B(0.8) C74B(0.8) H74B(0.8) C75B(0.8) H75B(0.8) C73B(0.8)
 H73D(0.8) H73E(0.8) H73F(0.8) C104(0.35) C106(0.35) H106(0.35) C107(0.35)
 H107(0.35) C101(0.35) C102(0.35) H102(0.35) C103(0.35) H103(0.35) C105(0.35)
 H10C(0.35) H10D(0.35) H10E(0.35) C124(0.45) H12F(0.45) H12G(0.45) C125(0.45)
 C131(0.45) H131(0.45) C130(0.45) H130(0.45) C128(0.45) C127(0.45) H127(0.45)
 C126(0.45) H126(0.45) C129(0.45) H12H(0.45) H12I(0.45) H12J(0.45) N1(0.3)
 N2(0.3) C142(0.3) C143(0.3) H14G(0.3) H14H(0.3) C144(0.3) H14I(0.3) H14J(0.3)
 C145(0.3) H14K(0.3) H14L(0.3) C146(0.3) H14M(0.3) H14N(0.3) C147(0.3) N1B(0.4)
 N2B(0.4) C148(0.4) C149(0.4) H14O(0.4) H14P(0.4) C150(0.4) H15C(0.4) H15D(0.4)
 C151(0.4) H15E(0.4) H15F(0.4) C152(0.4) H15G(0.4) H15H(0.4) C153(0.4) N1C(0.3)
 N2C(0.3) C154(0.3) C155(0.3) H15I(0.3) H15J(0.3) C156(0.3) H15K(0.3) H15L(0.3)
 C157(0.3) H15M(0.3) H15N(0.3) C158(0.3) H15O(0.3) H15P(0.3) C159(0.3)
 Fixed Uiso: N1(0.1) N2(0.1) C142(0.1) C143(0.1) H14G(0.1) H14H(0.1) C144(0.1)
 H14I(0.1) H14J(0.1) C145(0.1) H14K(0.1) H14L(0.1) C146(0.1) H14M(0.1)
 H14N(0.1) C147(0.1) N1B(0.1) N2B(0.1) C148(0.1) C149(0.1) H14O(0.1) H14P(0.1)
 C150(0.1) H15C(0.1) H15D(0.1) C151(0.1) H15E(0.1) H15F(0.1) C152(0.1)
 H15G(0.1) H15H(0.1) C153(0.1) N1C(0.1) N2C(0.1) C154(0.1) C155(0.1) H15I(0.1)
 H15J(0.1) C156(0.1) H15K(0.1) H15L(0.1) C157(0.1) H15M(0.1) H15N(0.1)
 C158(0.1) H15O(0.1) H15P(0.1) C159(0.1)
6.a Secondary CH2 refined with riding coordinates:
 C1(H1A,H1B), C17(H17A,H17B), C17(H17C,H17D), C26(H26A,H26B), C51(H51A,H51B),
 C58(H58A,H58B), C59(H59A,H59B), C67(H67A,H67B), C68(H68A,H68B), C68(H68C,H68D),
  C76(H76A,H76B), C83(H83A,H83B), C84(H84A,H84B), C92(H92A,H92B), C93(H93C,
 H93D), C93(H93A,H93B), C108(H10A,H10B), C115(H11A,H11B), C115(H11C,H11D),
 C132(H13A,H13B), C133(H13C,H13D), C8A(H8AA,H8AB), C9A(H9AA,H9AB), C18A(H18A,
 H18B), C33A(H33A,H33B), C34A(H34A,H34B), C42A(H42A,H42B), C43A(H43A,H43B),
 C116(H11F,H11G), C8(H8A,H8B), C18B(H18C,H18D), C33B(H33C,H33D), C34B(H34C,
 H34D), C42B(H42C,H42D), C43B(H43C,H43D), C44(H44A,H44B), C124(H12F,H12G),
 C143(H14G,H14H), C144(H14I,H14J), C145(H14K,H14L), C146(H14M,H14N)
6.b Aromatic/amide H refined with riding coordinates:
 C3(H3), C6(H6), C28(H28), C31(H31), C53(H53), C56(H56), C61(H61), C62(H62),
 C65(H65), C66(H66), C78(H78), C81(H81), C86(H86), C87(H87), C90(H90), C91(H91),
  C110(H110), C113(H113), C135(H135), C136(H136), C140(H140), C141(H141),
 C11A(H11E), C12A(H12A), C15A(H15A), C16A(H16A), C20A(H20A), C21A(H21A),
 C24A(H24A), C25A(H25A), C36A(H36A), C37A(H37A), C40A(H40A), C41A(H41A),
 C45A(H45A), C46A(H46A), C49A(H49A), C50A(H50A), C70A(H70A), C71A(H71A),
 C74A(H74A), C75A(H75A), C95(H95), C96(H96), C99(H99), C100(H100), C123(H123),
 C122(H122), C119(H119), C118(H118), C11B(H11H), C12B(H12E), C15B(H15B),
 C16B(H16B), C20B(H20B), C21B(H21B), C24B(H24B), C25B(H25B), C36B(H36B),
 C37B(H37B), C40B(H40B), C41B(H41B), C45B(H45B), C46B(H46B), C49B(H49B),
 C50B(H50B), C70B(H70B), C71B(H71B), C74B(H74B), C75B(H75B), C106(H106),
 C107(H107), C102(H102), C103(H103), C131(H131), C130(H130), C127(H127),
 C126(H126)
6.c Fitted hexagon refined as free rotating group:
 C10A(C11A,C12A,C13A,C15A,C16A), C35A(C36A,C37A,C38A,C40A,C41A), C44A(C45A,
 C46A,C47A,C49A,C50A), C69A(C70A,C71A,C72A,C74A,C75A), C94(C95,C96,C97,C99,
 C100), C117(C123,C122,C120,C119,C118), C10B(C11B,C12B,C13B,C15B,C16B),
 C35B(C36B,C37B,C38B,C40B,C41B), C44B(C45B,C46B,C47B,C49B,C50B), C69B(C70B,C71B,
 C72B,C74B,C75B), C104(C106,C107,C101,C102,C103), C125(C131,C130,C128,C127,C126)
6.d Idealised Me refined as rotating group:
 C64(H64A,H64B,H64C), C89(H89A,H89B,H89C), C139(H13E,H13F,H13G), C14A(H14A,
 H14B,H14C), C23A(H23A,H23B,H23C), C39A(H39A,H39B,H39C), C48A(H48A,H48B,H48C),
 C73A(H73A,H73B,H73C), C98(H98A,H98B,H98C), C121(H12B,H12C,H12D), C14B(H14D,
 H14E,H14F), C23B(H23D,H23E,H23F), C39B(H39D,H39E,H39F), C48B(H48D,H48E,H48F),
 C73B(H73D,H73E,H73F), C105(H10C,H10D,H10E), C129(H12H,H12I,H12J)
;
_smtbx_masks_void_probe_radius 1.2
_smtbx_masks_void_truncation_radius 1.2
_olex2_diffrn_ambient_temperature_device 'Oxford Cryosystems'
_olex2_submission_special_instructions 'No special instructions were received'
_oxdiff_exptl_absorpt_empirical_details
;
Empirical correction (ABSPACK) includes:
- Absorption correction using spherical harmonics
- Frame scaling
;
_oxdiff_exptl_absorpt_empirical_full_max 3.340
_oxdiff_exptl_absorpt_empirical_full_min 0.474

loop_
_space_group_symop_operation_xyz
'x, y, z'
'-x, -y, -z'

loop_
_atom_site_label
_atom_site_type_symbol
_atom_site_fract_x
_atom_site_fract_y
_atom_site_fract_z
_atom_site_U_iso_or_equiv
_atom_site_adp_type
_atom_site_occupancy
_atom_site_site_symmetry_order
_atom_site_calc_flag
_atom_site_refinement_flags_posn
_atom_site_refinement_flags_adp
_atom_site_refinement_flags_occupancy
_atom_site_disorder_assembly
_atom_site_disorder_group
S5 S 0.55183(5) 0.41529(5) 0.96383(3) 0.04856(18) Uani 1 1 d . . . . .
S7 S 1.02017(6) 0.63559(6) 0.92303(3) 0.0566(2) Uani 1 1 d . . . . .
S10 S 0.25147(5) 0.63306(5) 0.52141(2) 0.04366(17) Uani 1 1 d . . . . .
O1 O 0.35508(18) 0.30851(14) 0.65353(9) 0.0613(5) Uani 1 1 d . . . . .
O5 O 0.25613(15) 0.57512(13) 0.69702(7) 0.0463(4) Uani 1 1 d . . . . .
O9 O 0.32364(16) 0.43300(13) 0.82278(8) 0.0530(5) Uani 1 1 d . . . . .
O13 O 0.41582(15) 0.76700(13) 0.86355(8) 0.0536(5) Uani 1 1 d . . . . .
O17 O 0.65695(13) 0.64373(12) 0.91978(7) 0.0446(4) Uani 1 1 d . . . . .
O18 O 0.59969(14) 0.48393(13) 0.93552(7) 0.0467(4) Uani 1 1 d . . . . .
O19 O 0.56062(17) 0.45236(16) 1.01487(8) 0.0595(6) Uani 1 1 d . . . . .
O20 O 0.45725(16) 0.36555(16) 0.93794(10) 0.0653(6) Uani 1 1 d . . . . .
O21 O 0.76051(15) 0.90286(13) 0.83202(8) 0.0530(5) Uani 1 1 d . . . . .
O25 O 0.92114(15) 0.68427(12) 0.80085(6) 0.0449(4) Uani 1 1 d . . . . .
O26 O 0.96187(15) 0.61659(15) 0.87214(7) 0.0534(5) Uani 1 1 d . . . . .
O27 O 1.11202(19) 0.70438(16) 0.92730(9) 0.0686(6) Uani 1 1 d . . . . .
O28 O 0.9524(2) 0.6404(2) 0.95750(8) 0.0755(7) Uani 1 1 d . . . . .
O29 O 0.78111(16) 0.77136(13) 0.65157(8) 0.0520(5) Uani 1 1 d . . . . .
O33 O 0.73288(14) 0.47173(13) 0.64392(8) 0.0494(5) Uani 1 1 d . . . . .
O37 O 0.46614(12) 0.55087(11) 0.55526(6) 0.0371(4) Uani 1 1 d . . . . .
O38 O 0.35048(13) 0.63782(13) 0.54369(6) 0.0420(4) Uani 1 1 d . . . . .
O39 O 0.21252(16) 0.66768(15) 0.56250(8) 0.0568(5) Uani 1 1 d . . . . .
O40 O 0.26758(15) 0.66851(14) 0.48051(8) 0.0531(5) Uani 1 1 d . . . . .
C1 C 0.39032(17) 0.40292(16) 0.58358(9) 0.0351(5) Uani 1 1 d . . . . .
H1A H 0.358911 0.411488 0.556562 0.042 Uiso 1 1 calc R U . . .
H1B H 0.381619 0.345748 0.575283 0.042 Uiso 1 1 calc R U . . .
C2 C 0.34326(16) 0.42078(16) 0.62978(9) 0.0343(4) Uani 1 1 d . . . . .
C3 C 0.32032(17) 0.48965(16) 0.64130(9) 0.0351(5) Uani 1 1 d . . . . .
H3 H 0.332280 0.523273 0.619838 0.042 Uiso 1 1 calc R U . . .
C4 C 0.27986(17) 0.50839(16) 0.68445(9) 0.0363(5) Uani 1 1 d . . . . .
C5 C 0.26194(17) 0.45941(16) 0.71785(9) 0.0369(5) Uani 1 1 d . . . . .
C6 C 0.28554(19) 0.39165(17) 0.70613(10) 0.0417(5) Uani 1 1 d . . . . .
H6 H 0.273862 0.357929 0.727527 0.050 Uiso 1 1 calc R U . . .
C7 C 0.3262(2) 0.37314(17) 0.66312(10) 0.0413(5) Uani 1 1 d . . . . .
C17 C 0.2475(2) 0.6113(2) 0.65839(10) 0.0503(7) Uani 1 1 d . . . . .
H17A H 0.204835 0.569294 0.630420 0.060 Uiso 0.528(14) 1 calc R U P A 1
H17B H 0.311243 0.639051 0.647887 0.060 Uiso 0.528(14) 1 calc R U P A 1
H17C H 0.213128 0.568375 0.628896 0.060 Uiso 0.472(14) 1 calc R U P A 2
H17D H 0.312071 0.645054 0.651115 0.060 Uiso 0.472(14) 1 calc R U P A 2
C26 C 0.21890(18) 0.48006(18) 0.76493(9) 0.0417(5) Uani 1 1 d . . . . .
H26A H 0.183850 0.429850 0.775118 0.050 Uiso 1 1 calc R U . . .
H26B H 0.172133 0.502103 0.758910 0.050 Uiso 1 1 calc R U . . .
C27 C 0.29636(18) 0.54239(17) 0.80610(9) 0.0391(5) Uani 1 1 d . . . . .
C28 C 0.31767(19) 0.62599(18) 0.81715(9) 0.0415(5) Uani 1 1 d . . . . .
H28 H 0.282856 0.644732 0.799365 0.050 Uiso 1 1 calc R U . . .
C29 C 0.39047(19) 0.68249(18) 0.85449(10) 0.0424(5) Uani 1 1 d . . . . .
C30 C 0.44344(18) 0.65648(17) 0.88193(9) 0.0394(5) Uani 1 1 d . . . . .
C31 C 0.42185(19) 0.57245(18) 0.87158(9) 0.0412(5) Uani 1 1 d . . . . .
H31 H 0.456088 0.553879 0.889825 0.049 Uiso 1 1 calc R U . . .
C32 C 0.34966(19) 0.51615(18) 0.83425(9) 0.0408(5) Uani 1 1 d . . . . .
C51 C 0.52595(18) 0.71750(18) 0.92108(9) 0.0422(6) Uani 1 1 d . . . . .
H51A H 0.511263 0.764237 0.936247 0.051 Uiso 1 1 calc R U . . .
H51B H 0.531808 0.691248 0.946339 0.051 Uiso 1 1 calc R U . . .
C52 C 0.62185(18) 0.74729(17) 0.89868(9) 0.0387(5) Uani 1 1 d . . . . .
C53 C 0.6467(2) 0.81281(17) 0.87723(10) 0.0424(5) Uani 1 1 d . . . . .
H53 H 0.605531 0.839791 0.877986 0.051 Uiso 1 1 calc R U . . .
C54 C 0.73269(19) 0.83887(16) 0.85454(10) 0.0414(5) Uani 1 1 d . . . . .
C55 C 0.79645(18) 0.80009(16) 0.85389(9) 0.0384(5) Uani 1 1 d . . . . .
C56 C 0.77213(18) 0.73511(16) 0.87577(9) 0.0389(5) Uani 1 1 d . . . . .
H56 H 0.814108 0.708966 0.875699 0.047 Uiso 1 1 calc R U . . .
C57 C 0.68556(18) 0.70842(16) 0.89789(9) 0.0388(5) Uani 1 1 d . . . . .
C58 C 0.7251(2) 0.6091(2) 0.92555(11) 0.0483(6) Uani 1 1 d . . . . .
H58A H 0.789094 0.652714 0.938799 0.058 Uiso 1 1 calc R U . . .
H58B H 0.731086 0.576844 0.894058 0.058 Uiso 1 1 calc R U . . .
C59 C 0.6878(2) 0.5553(2) 0.95995(11) 0.0495(6) Uani 1 1 d . . . . .
H59A H 0.737048 0.537556 0.968754 0.059 Uiso 1 1 calc R U . . .
H59B H 0.673038 0.585633 0.989711 0.059 Uiso 1 1 calc R U . . .
C60 C 0.6242(2) 0.35866(19) 0.95428(10) 0.0463(6) Uani 1 1 d . . . . .
C61 C 0.6670(2) 0.3490(3) 0.99394(12) 0.0598(8) Uani 1 1 d . . . . .
H61 H 0.660431 0.374384 1.025646 0.072 Uiso 1 1 calc R U . . .
C62 C 0.7200(3) 0.3011(3) 0.98628(13) 0.0653(8) Uani 1 1 d . . . . .
H62 H 0.749028 0.294646 1.013262 0.078 Uiso 1 1 calc R U . . .
C63 C 0.7310(2) 0.2628(2) 0.93986(14) 0.0594(7) Uani 1 1 d . . . . .
C64 C 0.7878(3) 0.2100(2) 0.93245(18) 0.0770(10) Uani 1 1 d . . . . .
H64A H 0.830434 0.224117 0.961698 0.115 Uiso 1 1 calc R U . . .
H64B H 0.826033 0.219355 0.905462 0.115 Uiso 1 1 calc R U . . .
H64C H 0.743051 0.152885 0.925450 0.115 Uiso 1 1 calc R U . . .
C65 C 0.6861(3) 0.2740(3) 0.90043(14) 0.0775(10) Uani 1 1 d . . . . .
H65 H 0.692449 0.248952 0.868622 0.093 Uiso 1 1 calc R U . . .
C66 C 0.6326(3) 0.3210(3) 0.90736(13) 0.0737(10) Uani 1 1 d . . . . .
H66 H 0.602587 0.327175 0.880593 0.088 Uiso 1 1 calc R U . . .
C67 C 0.7085(3) 0.9531(2) 0.83915(16) 0.0676(9) Uani 1 1 d . . . . .
H67A H 0.703412 0.971019 0.873866 0.081 Uiso 1 1 calc R U . . .
H67B H 0.642804 0.921909 0.822318 0.081 Uiso 1 1 calc R U . . .
C68 C 0.7605(3) 1.0260(2) 0.81969(15) 0.0668(8) Uani 1 1 d . . . . .
H68A H 0.739448 1.069359 0.833835 0.080 Uiso 0.8 1 calc R U P B 1
H68B H 0.830582 1.047027 0.828340 0.080 Uiso 0.8 1 calc R U P B 1
H68C H 0.713611 1.048392 0.814668 0.080 Uiso 0.2 1 calc R U P C 2
H68D H 0.810201 1.067162 0.845471 0.080 Uiso 0.2 1 calc R U P C 2
C76 C 0.88839(18) 0.82620(16) 0.82791(9) 0.0399(5) Uani 1 1 d . . . . .
H76A H 0.910927 0.884132 0.828621 0.048 Uiso 1 1 calc R U . . .
H76B H 0.939622 0.819526 0.845092 0.048 Uiso 1 1 calc R U . . .
C77 C 0.86952(17) 0.77555(15) 0.77535(9) 0.0360(5) Uani 1 1 d . . . . .
C78 C 0.83502(18) 0.79938(16) 0.73856(10) 0.0394(5) Uani 1 1 d . . . . .
H78 H 0.825643 0.847932 0.746249 0.047 Uiso 1 1 calc R U . . .
C79 C 0.81428(18) 0.75129(16) 0.69019(10) 0.0387(5) Uani 1 1 d . . . . .
C80 C 0.82772(17) 0.67798(16) 0.67769(9) 0.0345(5) Uani 1 1 d . . . . .
C81 C 0.86279(17) 0.65500(16) 0.71471(9) 0.0351(5) Uani 1 1 d . . . . .
H81 H 0.872212 0.606466 0.707153 0.042 Uiso 1 1 calc R U . . .
C82 C 0.88410(18) 0.70318(16) 0.76287(9) 0.0356(5) Uani 1 1 d . . . . .
C83 C 0.9507(2) 0.61791(18) 0.78798(10) 0.0451(6) Uani 1 1 d . . . . .
H83A H 0.984222 0.620275 0.758624 0.054 Uiso 1 1 calc R U . . .
H83B H 0.893874 0.565490 0.781534 0.054 Uiso 1 1 calc R U . . .
C84 C 1.0176(2) 0.6257(2) 0.82982(10) 0.0504(6) Uani 1 1 d . . . . .
H84A H 1.042416 0.583307 0.821460 0.060 Uiso 1 1 calc R U . . .
H84B H 1.072864 0.679273 0.837333 0.060 Uiso 1 1 calc R U . . .
C85 C 1.0413(2) 0.5478(2) 0.92150(10) 0.0522(6) Uani 1 1 d . . . . .
C86 C 0.9734(2) 0.4838(2) 0.93804(11) 0.0573(7) Uani 1 1 d . . . . .
H86 H 0.915735 0.486475 0.948584 0.069 Uiso 1 1 calc R U . . .
C87 C 0.9921(3) 0.4167(2) 0.93867(12) 0.0599(7) Uani 1 1 d . . . . .
H87 H 0.946731 0.374241 0.950087 0.072 Uiso 1 1 calc R U . . .
C88 C 1.0767(3) 0.4099(2) 0.92281(12) 0.0611(7) Uani 1 1 d . . . . .
C89 C 1.0951(4) 0.3354(3) 0.92410(17) 0.0836(12) Uani 1 1 d . . . . .
H89A H 1.067271 0.315294 0.951556 0.125 Uiso 1 1 calc R U . . .
H89B H 1.164335 0.350307 0.927308 0.125 Uiso 1 1 calc R U . . .
H89C H 1.065292 0.293070 0.894263 0.125 Uiso 1 1 calc R U . . .
C90 C 1.1417(3) 0.4733(3) 0.90518(14) 0.0688(9) Uani 1 1 d . . . . .
H90 H 1.197923 0.469322 0.893327 0.083 Uiso 1 1 calc R U . . .
C91 C 1.1256(3) 0.5420(3) 0.90466(13) 0.0638(8) Uani 1 1 d . . . . .
H91 H 1.170953 0.584243 0.893087 0.077 Uiso 1 1 calc R U . . .
C92 C 0.7774(2) 0.84979(19) 0.66065(12) 0.0508(6) Uani 1 1 d . . . . .
H92A H 0.842185 0.893509 0.672101 0.061 Uiso 1 1 calc R U . . .
H92B H 0.734005 0.854729 0.685481 0.061 Uiso 1 1 calc R U . . .
C93 C 0.7401(3) 0.8559(2) 0.61335(12) 0.0570(7) Uani 1 1 d . . . . .
H93C H 0.722579 0.902605 0.619135 0.068 Uiso 0.35 1 calc R U P D 2
H93D H 0.682142 0.806195 0.598722 0.068 Uiso 0.35 1 calc R U P D 2
H93A H 0.676672 0.810722 0.601154 0.068 Uiso 0.65 1 calc R U P E 1
H93B H 0.733297 0.907555 0.617895 0.068 Uiso 0.65 1 calc R U P E 1
C108 C 0.80572(17) 0.62615(16) 0.62515(9) 0.0359(5) Uani 1 1 d . . . . .
H10A H 0.823281 0.662375 0.603322 0.043 Uiso 1 1 calc R U . . .
H10B H 0.845867 0.595098 0.620006 0.043 Uiso 1 1 calc R U . . .
C109 C 0.69917(17) 0.56679(16) 0.61218(8) 0.0343(5) Uani 1 1 d . . . . .
C110 C 0.63308(17) 0.58764(16) 0.58935(8) 0.0337(5) Uani 1 1 d . . . . .
H110 H 0.655515 0.637946 0.581214 0.040 Uiso 1 1 calc R U . . .
C111 C 0.53427(17) 0.53430(15) 0.57862(8) 0.0332(4) Uani 1 1 d . . . . .
C112 C 0.49856(17) 0.45915(15) 0.59117(8) 0.0328(4) Uani 1 1 d . . . . .
C113 C 0.56487(18) 0.43747(16) 0.61309(9) 0.0347(5) Uani 1 1 d . . . . .
H113 H 0.542582 0.387223 0.621296 0.042 Uiso 1 1 calc R U . . .
C114 C 0.66368(18) 0.49029(16) 0.62272(9) 0.0367(5) Uani 1 1 d . . . . .
C115 C 0.7083(2) 0.38665(18) 0.64058(11) 0.0461(6) Uani 1 1 d . . . . .
H11A H 0.658872 0.352513 0.613032 0.055 Uiso 0.55 1 calc R U P F 1
H11B H 0.681342 0.373322 0.670233 0.055 Uiso 0.55 1 calc R U P F 1
H11C H 0.691370 0.354110 0.606711 0.055 Uiso 0.45 1 calc R U P G 2
H11D H 0.653979 0.364448 0.659195 0.055 Uiso 0.45 1 calc R U P G 2
C132 C 0.50189(18) 0.62456(17) 0.53912(9) 0.0374(5) Uani 1 1 d . . . . .
H13A H 0.555428 0.626594 0.519428 0.045 Uiso 1 1 calc R U . . .
H13B H 0.525932 0.672426 0.567145 0.045 Uiso 1 1 calc R U . . .
C133 C 0.41918(19) 0.62492(18) 0.50913(9) 0.0391(5) Uani 1 1 d . . . . .
H13C H 0.443363 0.669023 0.492674 0.047 Uiso 1 1 calc R U . . .
H13D H 0.387207 0.572760 0.484559 0.047 Uiso 1 1 calc R U . . .
C134 C 0.1796(2) 0.52695(19) 0.50064(10) 0.0432(5) Uani 1 1 d . . . . .
C135 C 0.0965(2) 0.5014(2) 0.46818(10) 0.0472(6) Uani 1 1 d . . . . .
H135 H 0.082952 0.539477 0.456198 0.057 Uiso 1 1 calc R U . . .
C136 C 0.0346(2) 0.4187(2) 0.45412(12) 0.0554(6) Uani 1 1 d . . . . .
H136 H -0.021386 0.401201 0.432645 0.066 Uiso 1 1 calc R U . . .
C137 C 0.0541(2) 0.3610(2) 0.47133(12) 0.0591(7) Uani 1 1 d . . . . .
C139 C -0.0125(3) 0.2706(3) 0.4551(2) 0.0925(13) Uani 1 1 d . . . . .
H13E H -0.071903 0.260462 0.470420 0.139 Uiso 1 1 calc R U . . .
H13F H 0.019539 0.239119 0.464300 0.139 Uiso 1 1 calc R U . . .
H13G H -0.027685 0.254416 0.420048 0.139 Uiso 1 1 calc R U . . .
C140 C 0.1387(3) 0.3877(2) 0.50274(13) 0.0601(7) Uani 1 1 d . . . . .
H140 H 0.153399 0.349320 0.513783 0.072 Uiso 1 1 calc R U . . .
C141 C 0.2013(2) 0.4702(2) 0.51780(11) 0.0521(6) Uani 1 1 d . . . . .
H141 H 0.257322 0.487554 0.539218 0.063 Uiso 1 1 calc R U . . .
S1A S 0.5005(4) 0.1757(3) 0.6022(2) 0.1137(19) Uani 0.5 1 d . . P H 1
S2A S 0.2437(7) 0.7992(3) 0.74987(18) 0.0737(11) Uani 0.528(14) 1 d . . P A 1
S3A S 0.1558(3) 0.21356(18) 0.79807(11) 0.0712(7) Uani 0.5 1 d . . P I 1
S4A S 0.51992(15) 1.02698(11) 0.89453(12) 0.0648(5) Uani 0.5 1 d . . P J 1
S6A S 0.7532(3) 1.0507(2) 0.74116(14) 0.0434(8) Uani 0.2 1 d . . P K 1
S8A S 0.7737(4) 0.8410(3) 0.5257(2) 0.0636(10) Uani 0.65 1 d . . P L 1
S9A S 0.9741(2) 0.4492(2) 0.67940(9) 0.0407(6) Uani 0.55 1 d . . P M 1
O2A O 0.3936(8) 0.1750(5) 0.5966(4) 0.129(2) Uani 0.5 1 d . U P H 1
O3A O 0.5349(8) 0.1973(5) 0.5615(4) 0.132(3) Uani 0.5 1 d . U P H 1
O4A O 0.5497(10) 0.2314(4) 0.6504(4) 0.172(4) Uani 0.5 1 d . U P H 1
O6A O 0.2780(12) 0.7400(9) 0.7147(6) 0.060(2) Uani 0.528(14) 1 d . . P A 1
O7A O 0.1659(10) 0.7547(6) 0.7745(4) 0.091(3) Uani 0.528(14) 1 d . . P A 1
O8A O 0.3319(10) 0.8599(6) 0.7770(3) 0.094(2) Uani 0.528(14) 1 d . . P A 1
O10A O 0.2311(4) 0.2831(3) 0.83687(18) 0.0618(11) Uani 0.5 1 d . . P I 1
O11A O 0.0635(7) 0.2197(6) 0.8075(4) 0.101(2) Uani 0.5 1 d . . P I 1
O12A O 0.1912(6) 0.2169(5) 0.7498(3) 0.095(2) Uani 0.5 1 d . . P I 1
O14A O 0.4427(4) 0.9356(3) 0.8688(2) 0.0732(12) Uani 0.5 1 d . . P J 1
O15A O 0.5741(6) 1.0263(5) 0.9354(4) 0.0724(17) Uani 0.5 1 d . . P J 1
O16A O 0.5682(4) 1.0555(4) 0.8551(2) 0.0753(13) Uani 0.5 1 d . . P J 1
O22A O 0.7381(3) 1.0009(2) 0.76589(12) 0.0674(7) Uani 0.8 1 d . . P K 1
O23A O 0.8557(11) 1.1196(9) 0.7579(7) 0.085(3) Uani 0.2 1 d . . P K 1
O24A O 0.7634(5) 1.0232(3) 0.68716(16) 0.1016(16) Uani 0.8 1 d . . P K 1
O30A O 0.8087(9) 0.8521(9) 0.5801(4) 0.064(2) Uani 0.65 1 d . . P L 1
O31A O 0.8474(6) 0.8292(4) 0.4985(3) 0.0900(18) Uani 0.65 1 d . . P L 1
O32A O 0.6737(5) 0.7808(3) 0.5133(2) 0.0783(15) Uani 0.65 1 d . . P L 1
O34A O 0.8621(2) 0.4152(2) 0.68125(10) 0.0338(6) Uani 0.55 1 d . . P M 1
O35A O 0.9968(3) 0.4925(3) 0.64113(19) 0.0484(9) Uani 0.55 1 d . . P M 1
O36A O 1.0172(6) 0.4925(6) 0.7287(2) 0.0596(16) Uani 0.55 1 d . . P M 1
C8A C 0.3611(9) 0.2603(6) 0.6776(4) 0.096(3) Uani 0.5 1 d . U P H 1
H8AA H 0.306413 0.247584 0.697164 0.116 Uiso 0.5 1 calc R U P H 1
H8AB H 0.420540 0.289678 0.700127 0.116 Uiso 0.5 1 calc R U P H 1
C9A C 0.3617(11) 0.1830(8) 0.6500(6) 0.107(3) Uani 0.5 1 d . U P H 1
H9AA H 0.296160 0.140466 0.647900 0.129 Uiso 0.5 1 calc R U P H 1
H9AB H 0.404556 0.170177 0.669194 0.129 Uiso 0.5 1 calc R U P H 1
C10A C 0.4820(3) 0.07650(19) 0.60190(14) 0.0458(10) Uani 0.5 1 d G . P H 1
C11A C 0.5142(4) 0.0586(2) 0.64220(13) 0.062(2) Uani 0.5 1 d G . P H 1
H11E H 0.542503 0.100047 0.670990 0.074 Uiso 0.5 1 calc R U P H 1
C12A C 0.5039(4) -0.0213(3) 0.63948(16) 0.071(2) Uani 0.5 1 d G . P H 1
H12A H 0.525439 -0.033260 0.666448 0.085 Uiso 0.5 1 calc R U P H 1
C13A C 0.4616(3) -0.0832(2) 0.5965(2) 0.0617(13) Uani 0.5 1 d G . P H 1
C15A C 0.4294(3) -0.0653(2) 0.55615(16) 0.0748(16) Uani 0.5 1 d G . P H 1
H15A H 0.401083 -0.106788 0.527365 0.090 Uiso 0.5 1 calc R U P H 1
C16A C 0.4397(3) 0.0145(3) 0.55887(13) 0.0608(14) Uani 0.5 1 d G . P H 1
H16A H 0.418146 0.026519 0.531906 0.073 Uiso 0.5 1 calc R U P H 1
C14A C 0.4504(8) -0.1697(5) 0.5920(6) 0.126(4) Uani 0.5 1 d . . P H 1
H14A H 0.486460 -0.170919 0.619775 0.188 Uiso 0.5 1 calc R U P H 1
H14B H 0.475184 -0.188615 0.562429 0.188 Uiso 0.5 1 calc R U P H 1
H14C H 0.382364 -0.205118 0.591002 0.188 Uiso 0.5 1 calc R U P H 1
C18A C 0.2061(14) 0.6704(11) 0.6787(8) 0.050(3) Uani 0.528(14) 1 d . . P A 1
H18A H 0.187378 0.689448 0.652544 0.060 Uiso 0.528(14) 1 calc R U P A 1
H18B H 0.148014 0.644036 0.693954 0.060 Uiso 0.528(14) 1 calc R U P A 1
C19A C 0.1984(8) 0.8428(6) 0.7116(4) 0.0533(17) Uani 0.528(14) 1 d . . P A 1
C20A C 0.1051(9) 0.8327(7) 0.7096(5) 0.076(3) Uani 0.528(14) 1 d . . P A 1
H20A H 0.061556 0.798519 0.726632 0.091 Uiso 0.528(14) 1 calc R U P A 1
C21A C 0.0732(8) 0.8718(8) 0.6829(6) 0.085(3) Uani 0.528(14) 1 d . . P A 1
H21A H 0.008765 0.866338 0.683302 0.102 Uiso 0.528(14) 1 calc R U P A 1
C22A C 0.1354(8) 0.9202(6) 0.6548(5) 0.071(2) Uani 0.528(14) 1 d . . P A 1
C23A C 0.1013(10) 0.9643(8) 0.6247(6) 0.109(4) Uani 0.528(14) 1 d . . P A 1
H23A H 0.033440 0.931988 0.612729 0.164 Uiso 0.528(14) 1 calc R U P A 1
H23B H 0.139406 0.971563 0.597524 0.164 Uiso 0.528(14) 1 calc R U P A 1
H23C H 0.109462 1.017256 0.644849 0.164 Uiso 0.528(14) 1 calc R U P A 1
C24A C 0.2323(8) 0.9288(7) 0.6567(4) 0.069(2) Uani 0.528(14) 1 d . . P A 1
H24A H 0.275889 0.960179 0.638362 0.083 Uiso 0.528(14) 1 calc R U P A 1
C25A C 0.2630(8) 0.8911(7) 0.6856(4) 0.063(2) Uani 0.528(14) 1 d . . P A 1
H25A H 0.328043 0.898249 0.687658 0.076 Uiso 0.528(14) 1 calc R U P A 1
C33A C 0.3759(15) 0.3963(8) 0.8471(8) 0.055(3) Uani 0.5 1 d . . P I 1
H33A H 0.444288 0.418268 0.841262 0.065 Uiso 0.5 1 calc R U P I 1
H33B H 0.372615 0.410829 0.882192 0.065 Uiso 0.5 1 calc R U P I 1
C34A C 0.3374(7) 0.3166(5) 0.8304(3) 0.0543(17) Uani 0.5 1 d . . P I 1
H34A H 0.370011 0.292986 0.848007 0.065 Uiso 0.5 1 calc R U P I 1
H34B H 0.345947 0.301777 0.795926 0.065 Uiso 0.5 1 calc R U P I 1
C35A C 0.1507(9) 0.1252(6) 0.8118(4) 0.059(2) Uani 0.5 1 d G . P I 1
C36A C 0.2041(8) 0.0845(6) 0.7865(3) 0.066(2) Uani 0.5 1 d G . P I 1
H36A H 0.237217 0.102219 0.760723 0.079 Uiso 0.5 1 calc R U P I 1
C37A C 0.2080(9) 0.0173(7) 0.7998(4) 0.070(3) Uani 0.5 1 d G . P I 1
H37A H 0.243735 -0.009986 0.782917 0.084 Uiso 0.5 1 calc R U P I 1
C38A C 0.1585(11) -0.0092(8) 0.8384(5) 0.062(3) Uani 0.5 1 d G . P I 1
C40A C 0.1052(11) 0.0315(9) 0.8637(5) 0.064(4) Uani 0.5 1 d G . P I 1
H40A H 0.072049 0.013772 0.889478 0.077 Uiso 0.5 1 calc R U P I 1
C41A C 0.1012(10) 0.0987(8) 0.8504(4) 0.057(2) Uani 0.5 1 d G . P I 1
H41A H 0.065529 0.125977 0.867284 0.068 Uiso 0.5 1 calc R U P I 1
C39A C 0.1644(14) -0.0772(10) 0.8560(6) 0.087(4) Uani 0.5 1 d . . P I 1
H39A H 0.119096 -0.129134 0.835455 0.130 Uiso 0.5 1 calc R U P I 1
H39B H 0.148116 -0.072299 0.889173 0.130 Uiso 0.5 1 calc R U P I 1
H39C H 0.229687 -0.074292 0.854817 0.130 Uiso 0.5 1 calc R U P I 1
C42A C 0.3472(7) 0.7897(6) 0.8874(4) 0.062(2) Uani 0.5 1 d . . P J 1
H42A H 0.336691 0.771189 0.917229 0.075 Uiso 0.5 1 calc R U P J 1
H42B H 0.285433 0.763356 0.866529 0.075 Uiso 0.5 1 calc R U P J 1
C43A C 0.3827(12) 0.8862(9) 0.9003(6) 0.067(3) Uani 0.5 1 d . . P J 1
H43A H 0.324443 0.897214 0.903330 0.081 Uiso 0.5 1 calc R U P J 1
H43B H 0.418934 0.908146 0.932707 0.081 Uiso 0.5 1 calc R U P J 1
C44A C 0.4482(4) 1.0797(3) 0.9169(2) 0.0540(15) Uani 0.5 1 d G . P J 1
C45A C 0.4186(4) 1.1176(4) 0.88652(19) 0.0603(16) Uani 0.5 1 d G . P J 1
H45A H 0.438661 1.115705 0.855235 0.072 Uiso 0.5 1 calc R U P J 1
C46A C 0.3591(5) 1.1582(4) 0.9029(2) 0.0591(18) Uani 0.5 1 d G . P J 1
H46A H 0.339381 1.183554 0.882652 0.071 Uiso 0.5 1 calc R U P J 1
C47A C 0.3292(6) 1.1610(5) 0.9497(3) 0.0523(18) Uani 0.5 1 d G . P J 1
C49A C 0.3587(6) 1.1231(5) 0.9800(2) 0.058(2) Uani 0.5 1 d G . P J 1
H49A H 0.338696 1.125000 1.011328 0.069 Uiso 0.5 1 calc R U P J 1
C50A C 0.4182(5) 1.0825(4) 0.9636(2) 0.0593(17) Uani 0.5 1 d G . P J 1
H50A H 0.437977 1.057150 0.983912 0.071 Uiso 0.5 1 calc R U P J 1
C48A C 0.2736(16) 1.2112(12) 0.9670(10) 0.055(3) Uani 0.5 1 d . . P J 1
H48A H 0.318366 1.267799 0.980127 0.083 Uiso 0.5 1 calc R U P J 1
H48B H 0.235126 1.191247 0.992126 0.083 Uiso 0.5 1 calc R U P J 1
H48C H 0.231153 1.207094 0.940073 0.083 Uiso 0.5 1 calc R U P J 1
C69A C 0.6781(8) 1.1006(7) 0.7564(4) 0.067(3) Uani 0.2 1 d G . P K 1
C70A C 0.7067(7) 1.1836(7) 0.7584(4) 0.055(3) Uani 0.2 1 d G . P K 1
H70A H 0.770433 1.215384 0.753402 0.066 Uiso 0.2 1 calc R U P K 1
C71A C 0.6401(9) 1.2192(6) 0.7680(5) 0.074(4) Uani 0.2 1 d G . P K 1
H71A H 0.659200 1.274740 0.769385 0.088 Uiso 0.2 1 calc R U P K 1
C72A C 0.5448(8) 1.1717(8) 0.7756(5) 0.070(3) Uani 0.2 1 d G . P K 1
C74A C 0.5162(7) 1.0887(7) 0.7735(4) 0.067(3) Uani 0.2 1 d G . P K 1
H74A H 0.452484 1.056897 0.778583 0.081 Uiso 0.2 1 calc R U P K 1
C75A C 0.5829(9) 1.0531(6) 0.7640(4) 0.067(3) Uani 0.2 1 d G . P K 1
H75A H 0.563715 0.997539 0.762600 0.080 Uiso 0.2 1 calc R U P K 1
C73A C 0.4700(16) 1.1955(16) 0.7820(8) 0.078(5) Uani 0.2 1 d . . P K 1
H73A H 0.447563 1.190713 0.813439 0.118 Uiso 0.2 1 calc R U P K 1
H73B H 0.417204 1.160767 0.756634 0.118 Uiso 0.2 1 calc R U P K 1
H73C H 0.492154 1.251818 0.780438 0.118 Uiso 0.2 1 calc R U P K 1
C94 C 0.7764(3) 0.93866(17) 0.52743(16) 0.0493(11) Uani 0.65 1 d G . P L 1
C95 C 0.8594(2) 0.9985(2) 0.51585(16) 0.0603(12) Uani 0.65 1 d G . P L 1
H95 H 0.910694 0.985287 0.504432 0.072 Uiso 0.65 1 calc R U P L 1
C96 C 0.8659(2) 1.0780(2) 0.52135(17) 0.0716(15) Uani 0.65 1 d G . P L 1
H96 H 0.921428 1.118051 0.513607 0.086 Uiso 0.65 1 calc R U P L 1
C97 C 0.7892(3) 1.09775(16) 0.53842(17) 0.0658(13) Uani 0.65 1 d G . P L 1
C99 C 0.7062(2) 1.0379(2) 0.54999(15) 0.0621(11) Uani 0.65 1 d G . P L 1
H99 H 0.654929 1.051128 0.561415 0.075 Uiso 0.65 1 calc R U P L 1
C100 C 0.6998(2) 0.95839(19) 0.54450(15) 0.0570(10) Uani 0.65 1 d G . P L 1
H100 H 0.644193 0.918363 0.552241 0.068 Uiso 0.65 1 calc R U P L 1
C98 C 0.7949(6) 1.1842(4) 0.5441(4) 0.100(2) Uani 0.65 1 d . . P L 1
H98A H 0.859051 1.224071 0.558812 0.150 Uiso 0.65 1 calc R U P L 1
H98B H 0.746813 1.191934 0.564732 0.150 Uiso 0.65 1 calc R U P L 1
H98C H 0.782484 1.191224 0.512475 0.150 Uiso 0.65 1 calc R U P L 1
C116 C 0.7970(3) 0.3687(3) 0.63393(18) 0.0367(10) Uani 0.55 1 d . . P M 1
H11F H 0.829404 0.387533 0.606605 0.044 Uiso 0.55 1 calc R U P M 1
H11G H 0.779498 0.309906 0.627880 0.044 Uiso 0.55 1 calc R U P M 1
C117 C 0.9950(7) 0.3591(4) 0.6610(3) 0.0304(13) Uani 0.55 1 d G . P M 1
C123 C 0.9802(8) 0.3060(5) 0.6911(3) 0.056(3) Uani 0.55 1 d G . P M 1
H123 H 0.953706 0.315270 0.720498 0.068 Uiso 0.55 1 calc R U P M 1
C122 C 1.0051(7) 0.2390(4) 0.6772(3) 0.062(2) Uani 0.55 1 d G . P M 1
H122 H 0.995169 0.203506 0.697295 0.074 Uiso 0.55 1 calc R U P M 1
C120 C 1.0447(5) 0.2252(3) 0.6332(3) 0.0568(18) Uani 0.55 1 d G . P M 1
C119 C 1.0595(6) 0.2783(4) 0.6030(2) 0.0587(19) Uani 0.55 1 d G . P M 1
H119 H 1.086033 0.269066 0.573607 0.070 Uiso 0.55 1 calc R U P M 1
C118 C 1.0347(7) 0.3453(4) 0.6169(3) 0.0517(19) Uani 0.55 1 d G . P M 1
H118 H 1.044569 0.380829 0.596808 0.062 Uiso 0.55 1 calc R U P M 1
C121 C 1.0659(10) 0.1493(7) 0.6171(4) 0.100(3) Uani 0.55 1 d . . P M 1
H12B H 1.122344 0.156459 0.636961 0.150 Uiso 0.55 1 calc R U P M 1
H12C H 1.078244 0.141398 0.583296 0.150 Uiso 0.55 1 calc R U P M 1
H12D H 1.010443 0.101799 0.620882 0.150 Uiso 0.55 1 calc R U P M 1
S1B S 0.48735(19) 0.18553(17) 0.64406(10) 0.0865(6) Uani 0.5 1 d . . P H 2
S2B S 0.2200(2) 0.8034(3) 0.7382(2) 0.0479(11) Uani 0.472(14) 1 d . . P A 2
S3B S 0.1741(2) 0.19351(17) 0.77589(15) 0.0725(7) Uani 0.5 1 d . . P I 2
S4B S 0.5314(2) 1.01838(15) 0.92560(10) 0.0576(5) Uani 0.5 1 d . . P J 2
S6B S 0.80891(14) 1.05755(8) 0.73305(5) 0.0728(3) Uani 0.8 1 d . . P K 2
S8B S 0.7987(7) 0.8530(6) 0.5196(3) 0.0642(19) Uani 0.35 1 d . . P L 2
S9B S 0.9884(3) 0.4513(3) 0.66230(17) 0.0612(10) Uani 0.45 1 d . . P M 2
O2 O 0.3765(6) 0.1580(4) 0.6272(4) 0.0922(18) Uani 0.5 1 d . . P H 2
O3B O 0.5303(9) 0.1844(8) 0.6035(6) 0.096(3) Uani 0.5 1 d . . P H 2
O4B O 0.5203(5) 0.2540(4) 0.6838(3) 0.0955(17) Uani 0.5 1 d . . P H 2
O6B O 0.2623(10) 0.7431(9) 0.7068(6) 0.047(2) Uani 0.472(14) 1 d . . P A 2
O7B O 0.1356(5) 0.7560(6) 0.7603(4) 0.0584(19) Uani 0.472(14) 1 d . . P A 2
O8B O 0.3015(5) 0.8690(5) 0.7691(3) 0.065(2) Uani 0.472(14) 1 d . . P A 2
O10B O 0.2830(4) 0.2601(3) 0.79198(19) 0.0658(11) Uani 0.5 1 d . . P I 2
O11B O 0.1084(6) 0.2310(5) 0.7982(3) 0.0798(19) Uani 0.5 1 d . . P I 2
O12B O 0.1743(7) 0.1672(5) 0.7261(3) 0.109(2) Uani 0.5 1 d . . P I 2
O14B O 0.4679(3) 0.9266(3) 0.92523(16) 0.0566(10) Uani 0.5 1 d . . P J 2
O15B O 0.6049(4) 1.0478(4) 0.9668(2) 0.0753(15) Uani 0.5 1 d . . P J 2
O16B O 0.5656(6) 1.0227(5) 0.8777(2) 0.0818(17) Uani 0.5 1 d . . P J 2
O22B O 0.8040(14) 1.0194(10) 0.7788(6) 0.077(3) Uani 0.2 1 d . . P K 2
O23B O 0.7075(17) 0.9984(10) 0.6970(8) 0.093(5) Uani 0.2 1 d . . P K 2
O24B O 0.9068(3) 1.0658(3) 0.7431(2) 0.1096(14) Uani 0.8 1 d . . P K 2
O30B O 0.8228(15) 0.8672(16) 0.5775(6) 0.056(3) Uani 0.35 1 d . . P L 2
O31B O 0.8910(9) 0.8628(9) 0.5005(5) 0.087(3) Uani 0.35 1 d . . P L 2
O32B O 0.7190(9) 0.7764(7) 0.5026(4) 0.079(3) Uani 0.35 1 d . . P L 2
O34B O 0.8797(4) 0.4202(4) 0.6379(3) 0.0741(15) Uani 0.45 1 d . . P M 2
O35B O 1.0387(5) 0.4929(4) 0.6279(3) 0.0777(18) Uani 0.45 1 d . . P M 2
O36B O 1.0034(7) 0.4942(8) 0.7134(4) 0.079(2) Uani 0.45 1 d . . P M 2
C8 C 0.2789(5) 0.2326(4) 0.6439(3) 0.0573(13) Uani 0.5 1 d . . P H 2
H8A H 0.256312 0.212843 0.609094 0.069 Uiso 0.5 1 calc R U P H 2
H8B H 0.224824 0.235621 0.661849 0.069 Uiso 0.5 1 calc R U P H 2
C10B C 0.4904(5) 0.1009(4) 0.6661(3) 0.0872(18) Uani 0.5 1 d G . P H 2
C11B C 0.4778(5) 0.0998(4) 0.7148(3) 0.096(2) Uani 0.5 1 d G . P H 2
H11H H 0.466461 0.141802 0.735942 0.115 Uiso 0.5 1 calc R U P H 2
C12B C 0.4822(5) 0.0358(5) 0.7318(3) 0.110(2) Uani 0.5 1 d G . P H 2
H12E H 0.473742 0.035019 0.764387 0.132 Uiso 0.5 1 calc R U P H 2
C13B C 0.4992(5) -0.0270(4) 0.7002(3) 0.109(2) Uani 0.5 1 d G . P H 2
C15B C 0.5118(6) -0.0259(4) 0.6515(3) 0.120(3) Uani 0.5 1 d G . P H 2
H15B H 0.523147 -0.067879 0.630368 0.144 Uiso 0.5 1 calc R U P H 2
C16B C 0.5074(6) 0.0381(5) 0.6345(2) 0.096(3) Uani 0.5 1 d G . P H 2
H16B H 0.515866 0.038902 0.601922 0.115 Uiso 0.5 1 calc R U P H 2
C14B C 0.5029(7) -0.1000(7) 0.7251(6) 0.121(3) Uani 0.5 1 d . . P H 2
H14D H 0.558811 -0.110962 0.715817 0.182 Uiso 0.5 1 calc R U P H 2
H14E H 0.444255 -0.149516 0.713663 0.182 Uiso 0.5 1 calc R U P H 2
H14F H 0.507878 -0.081376 0.760210 0.182 Uiso 0.5 1 calc R U P H 2
C18B C 0.1902(16) 0.6652(12) 0.6752(9) 0.046(3) Uani 0.472(14) 1 d . . P A 2
H18C H 0.163322 0.674904 0.647185 0.055 Uiso 0.472(14) 1 calc R U P A 2
H18D H 0.137009 0.638516 0.693271 0.055 Uiso 0.472(14) 1 calc R U P A 2
C19B C 0.1802(6) 0.8415(6) 0.6950(4) 0.0448(18) Uani 0.472(14) 1 d . . P A 2
C20B C 0.0847(6) 0.8375(8) 0.6943(5) 0.056(2) Uani 0.472(14) 1 d . . P A 2
H20B H 0.040249 0.811261 0.714333 0.068 Uiso 0.472(14) 1 calc R U P A 2
C21B C 0.0609(7) 0.8744(7) 0.6625(5) 0.062(2) Uani 0.472(14) 1 d . . P A 2
H21B H -0.002213 0.872205 0.661384 0.075 Uiso 0.472(14) 1 calc R U P A 2
C22B C 0.1217(7) 0.9140(6) 0.6322(5) 0.057(2) Uani 0.472(14) 1 d . . P A 2
C23B C 0.0910(9) 0.9527(7) 0.5964(6) 0.081(3) Uani 0.472(14) 1 d . . P A 2
H23D H 0.028450 0.914559 0.578801 0.121 Uiso 0.472(14) 1 calc R U P A 2
H23E H 0.138838 0.965497 0.573562 0.121 Uiso 0.472(14) 1 calc R U P A 2
H23F H 0.086247 1.002483 0.614214 0.121 Uiso 0.472(14) 1 calc R U P A 2
C24B C 0.2140(7) 0.9168(6) 0.6341(5) 0.062(2) Uani 0.472(14) 1 d . . P A 2
H24B H 0.257673 0.943960 0.614096 0.074 Uiso 0.472(14) 1 calc R U P A 2
C25B C 0.2441(7) 0.8808(7) 0.6644(5) 0.057(2) Uani 0.472(14) 1 d . . P A 2
H25B H 0.307087 0.882755 0.664508 0.069 Uiso 0.472(14) 1 calc R U P A 2
C33B C 0.3696(17) 0.4070(9) 0.8538(7) 0.053(2) Uani 0.5 1 d . . P I 2
H33C H 0.370159 0.434439 0.887847 0.063 Uiso 0.5 1 calc R U P I 2
H33D H 0.436616 0.419069 0.846789 0.063 Uiso 0.5 1 calc R U P I 2
C34B C 0.3030(10) 0.3033(6) 0.8429(4) 0.069(2) Uani 0.5 1 d . . P I 2
H34C H 0.338161 0.280715 0.859744 0.083 Uiso 0.5 1 calc R U P I 2
H34D H 0.241260 0.293517 0.856744 0.083 Uiso 0.5 1 calc R U P I 2
C35B C 0.1657(8) 0.1147(6) 0.8031(4) 0.0557(19) Uani 0.5 1 d G . P I 2
C36B C 0.2256(8) 0.0731(7) 0.7905(4) 0.070(3) Uani 0.5 1 d G . P I 2
H36B H 0.268420 0.085991 0.766859 0.084 Uiso 0.5 1 calc R U P I 2
C37B C 0.2216(9) 0.0124(7) 0.8132(4) 0.063(2) Uani 0.5 1 d G . P I 2
H37B H 0.261724 -0.015433 0.804747 0.076 Uiso 0.5 1 calc R U P I 2
C38B C 0.1577(10) -0.0068(8) 0.8485(4) 0.057(2) Uani 0.5 1 d G . P I 2
C40B C 0.0977(10) 0.0347(9) 0.8611(4) 0.058(3) Uani 0.5 1 d G . P I 2
H40B H 0.054933 0.021889 0.884705 0.070 Uiso 0.5 1 calc R U P I 2
C41B C 0.1017(9) 0.0955(8) 0.8384(4) 0.061(2) Uani 0.5 1 d G . P I 2
H41B H 0.061628 0.123313 0.846818 0.073 Uiso 0.5 1 calc R U P I 2
C39B C 0.1560(11) -0.0737(10) 0.8744(5) 0.074(3) Uani 0.5 1 d . . P I 2
H39D H 0.153594 -0.121452 0.850277 0.111 Uiso 0.5 1 calc R U P I 2
H39E H 0.099301 -0.089017 0.891972 0.111 Uiso 0.5 1 calc R U P I 2
H39F H 0.214078 -0.051864 0.896985 0.111 Uiso 0.5 1 calc R U P I 2
C42B C 0.3418(7) 0.7988(6) 0.8691(4) 0.057(2) Uani 0.5 1 d . . P J 2
H42C H 0.305696 0.785015 0.837365 0.069 Uiso 0.5 1 calc R U P J 2
H42D H 0.296107 0.772588 0.890569 0.069 Uiso 0.5 1 calc R U P J 2
C43B C 0.3793(14) 0.8791(9) 0.8874(7) 0.079(5) Uani 0.5 1 d . . P J 2
H43C H 0.326733 0.892184 0.901357 0.095 Uiso 0.5 1 calc R U P J 2
H43D H 0.394640 0.903149 0.859629 0.095 Uiso 0.5 1 calc R U P J 2
C44 C 0.3153(7) 0.1739(5) 0.6598(4) 0.079(2) Uani 0.5 1 d . . P H 2
H44A H 0.349854 0.199012 0.692533 0.095 Uiso 0.5 1 calc R U P H 2
H44B H 0.260221 0.122828 0.660170 0.095 Uiso 0.5 1 calc R U P H 2
C44B C 0.4516(4) 1.0660(3) 0.93774(19) 0.0497(13) Uani 0.5 1 d G . P J 2
C45B C 0.4453(4) 1.1140(4) 0.90742(18) 0.0597(17) Uani 0.5 1 d G . P J 2
H45B H 0.481214 1.117880 0.880543 0.072 Uiso 0.5 1 calc R U P J 2
C46B C 0.3854(5) 1.1561(4) 0.9172(2) 0.0624(19) Uani 0.5 1 d G . P J 2
H46B H 0.381183 1.188199 0.896957 0.075 Uiso 0.5 1 calc R U P J 2
C47B C 0.3318(6) 1.1502(5) 0.9574(3) 0.058(2) Uani 0.5 1 d G . P J 2
C49B C 0.3381(6) 1.1023(5) 0.9877(2) 0.060(2) Uani 0.5 1 d G . P J 2
H49B H 0.302191 1.098341 1.014615 0.072 Uiso 0.5 1 calc R U P J 2
C50B C 0.3980(5) 1.0601(4) 0.97791(19) 0.0558(16) Uani 0.5 1 d G . P J 2
H50B H 0.402221 1.028020 0.998202 0.067 Uiso 0.5 1 calc R U P J 2
C48B C 0.2594(17) 1.1922(13) 0.9682(9) 0.065(4) Uani 0.5 1 d . . P J 2
H48D H 0.284269 1.243006 0.958387 0.098 Uiso 0.5 1 calc R U P J 2
H48E H 0.252611 1.203597 1.002663 0.098 Uiso 0.5 1 calc R U P J 2
H48F H 0.196691 1.156083 0.950129 0.098 Uiso 0.5 1 calc R U P J 2
C69B C 0.8063(2) 1.15429(13) 0.75561(11) 0.0634(10) Uani 0.8 1 d G . P K 2
C70B C 0.7350(2) 1.17335(15) 0.73669(12) 0.0783(14) Uani 0.8 1 d G . P K 2
H70B H 0.686220 1.133722 0.712527 0.094 Uiso 0.8 1 calc R U P K 2
C71B C 0.7366(2) 1.25165(18) 0.75389(13) 0.0815(14) Uani 0.8 1 d G . P K 2
H71B H 0.688894 1.264406 0.741235 0.098 Uiso 0.8 1 calc R U P K 2
C72B C 0.8095(2) 1.31088(13) 0.79002(11) 0.0649(10) Uani 0.8 1 d G . P K 2
C74B C 0.8808(2) 1.29182(14) 0.80894(9) 0.0650(10) Uani 0.8 1 d G . P K 2
H74B H 0.929532 1.331452 0.833104 0.078 Uiso 0.8 1 calc R U P K 2
C75B C 0.8792(2) 1.21352(17) 0.79174(10) 0.0630(10) Uani 0.8 1 d G . P K 2
H75B H 0.926860 1.200768 0.804396 0.076 Uiso 0.8 1 calc R U P K 2
C73B C 0.8143(5) 1.3973(3) 0.8081(2) 0.0879(16) Uani 0.8 1 d . . P K 2
H73D H 0.877771 1.436747 0.804548 0.132 Uiso 0.8 1 calc R U P K 2
H73E H 0.802997 1.407132 0.842070 0.132 Uiso 0.8 1 calc R U P K 2
H73F H 0.765017 1.402726 0.789203 0.132 Uiso 0.8 1 calc R U P K 2
C104 C 0.7138(8) 1.0611(5) 0.5118(4) 0.088(3) Uani 0.35 1 d G U P L 2
C106 C 0.8070(7) 1.0784(4) 0.5320(4) 0.106(4) Uani 0.35 1 d G U P L 2
H106 H 0.851883 1.132865 0.544147 0.127 Uiso 0.35 1 calc R U P L 2
C107 C 0.8329(6) 1.0142(5) 0.5341(4) 0.091(3) Uani 0.35 1 d G U P L 2
H107 H 0.895222 1.025745 0.547634 0.109 Uiso 0.35 1 calc R U P L 2
C101 C 0.7658(7) 0.9327(5) 0.5159(4) 0.065(2) Uani 0.35 1 d G . P L 2
C102 C 0.6726(6) 0.9155(4) 0.4957(3) 0.077(3) Uani 0.35 1 d G U P L 2
H102 H 0.627706 0.860968 0.483550 0.093 Uiso 0.35 1 calc R U P L 2
C103 C 0.6467(6) 0.9796(6) 0.4936(4) 0.096(3) Uani 0.35 1 d G U P L 2
H103 H 0.584366 0.968087 0.480063 0.115 Uiso 0.35 1 calc R U P L 2
C105 C 0.6881(17) 1.1355(11) 0.5096(8) 0.127(5) Uani 0.35 1 d . U P L 2
H10C H 0.730267 1.183878 0.534146 0.190 Uiso 0.35 1 calc R U P L 2
H10D H 0.621134 1.122430 0.515671 0.190 Uiso 0.35 1 calc R U P L 2
H10E H 0.697281 1.145803 0.477758 0.190 Uiso 0.35 1 calc R U P L 2
C124 C 0.8050(7) 0.3879(7) 0.6634(5) 0.074(2) Uani 0.45 1 d . . P M 2
H12F H 0.820173 0.420428 0.697255 0.089 Uiso 0.45 1 calc R U P M 2
H12G H 0.795535 0.332093 0.662944 0.089 Uiso 0.45 1 calc R U P M 2
C125 C 1.0125(10) 0.3655(5) 0.6577(4) 0.046(2) Uani 0.45 1 d G . P M 2
C131 C 0.9873(9) 0.3250(6) 0.6949(3) 0.048(2) Uani 0.45 1 d G . P M 2
H131 H 0.969764 0.349691 0.723928 0.057 Uiso 0.45 1 calc R U P M 2
C130 C 0.9881(7) 0.2476(5) 0.6886(3) 0.064(3) Uani 0.45 1 d G . P M 2
H130 H 0.971187 0.220527 0.713459 0.076 Uiso 0.45 1 calc R U P M 2
C128 C 1.0142(6) 0.2107(4) 0.6452(3) 0.0454(16) Uani 0.45 1 d G . P M 2
C127 C 1.0395(8) 0.2512(5) 0.6081(3) 0.061(2) Uani 0.45 1 d G . P M 2
H127 H 1.057010 0.226456 0.579003 0.073 Uiso 0.45 1 calc R U P M 2
C126 C 1.0387(10) 0.3285(6) 0.6143(4) 0.058(3) Uani 0.45 1 d G . P M 2
H126 H 1.055587 0.355620 0.589471 0.069 Uiso 0.45 1 calc R U P M 2
C129 C 1.0188(7) 0.1276(5) 0.6360(4) 0.063(2) Uani 0.45 1 d . . P M 2
H12H H 1.081008 0.134482 0.649963 0.095 Uiso 0.45 1 calc R U P M 2
H12I H 1.011007 0.103340 0.601279 0.095 Uiso 0.45 1 calc R U P M 2
H12J H 0.967266 0.092094 0.650848 0.095 Uiso 0.45 1 calc R U P M 2
N1 N 0.5538(12) 0.3548(8) 0.7950(5) 0.100 Uiso 0.3 1 d D U P N 1
N2 N 0.5417(14) 0.7344(9) 0.6876(5) 0.100 Uiso 0.3 1 d D U P N 1
C142 C 0.5827(14) 0.4120(11) 0.7739(8) 0.100 Uiso 0.3 1 d D U P N 1
C143 C 0.5739(14) 0.4573(8) 0.7464(5) 0.100 Uiso 0.3 1 d D U P N 1
H14G H 0.512864 0.423774 0.725457 0.100 Uiso 0.3 1 calc DR U P N 1
H14H H 0.625708 0.463368 0.725067 0.100 Uiso 0.3 1 calc DR U P N 1
C144 C 0.5747(14) 0.5391(7) 0.7637(7) 0.100 Uiso 0.3 1 d D U P N 1
H14I H 0.635415 0.573895 0.784797 0.100 Uiso 0.3 1 calc DR U P N 1
H14J H 0.521857 0.534184 0.784309 0.100 Uiso 0.3 1 calc DR U P N 1
C145 C 0.5656(13) 0.5834(8) 0.7287(6) 0.100 Uiso 0.3 1 d D U P N 1
H14K H 0.625920 0.600704 0.713334 0.100 Uiso 0.3 1 calc DR U P N 1
H14L H 0.513440 0.545249 0.703122 0.100 Uiso 0.3 1 calc DR U P N 1
C146 C 0.5455(15) 0.6557(9) 0.7484(6) 0.100 Uiso 0.3 1 d D U P N 1
H14M H 0.484942 0.640325 0.763568 0.100 Uiso 0.3 1 calc DR U P N 1
H14N H 0.598241 0.696455 0.772910 0.100 Uiso 0.3 1 calc DR U P N 1
C147 C 0.5386(18) 0.6852(11) 0.7125(7) 0.100 Uiso 0.3 1 d D U P N 1
N1B N 0.5977(9) 0.4030(7) 0.8075(4) 0.100 Uiso 0.4 1 d D U P O 2
N2B N 0.5352(10) 0.7326(8) 0.6667(4) 0.100 Uiso 0.4 1 d D U P O 2
C148 C 0.6288(11) 0.4624(9) 0.7872(6) 0.100 Uiso 0.4 1 d D U P O 2
C149 C 0.6348(10) 0.5233(8) 0.7732(6) 0.100 Uiso 0.4 1 d D U P O 2
H14O H 0.674(4) 0.522(4) 0.7442(18) 0.100 Uiso 0.4 1 d D U P P 2
H14P H 0.685(4) 0.574(2) 0.797(2) 0.100 Uiso 0.4 1 d D U P Q 2
C150 C 0.5562(11) 0.5397(9) 0.7607(7) 0.100 Uiso 0.4 1 d D U P O 2
H15C H 0.497(3) 0.509(3) 0.774(3) 0.100 Uiso 0.4 1 d D U P R 2
H15D H 0.536(5) 0.514(3) 0.7246(11) 0.100 Uiso 0.4 1 d D U P S 2
C151 C 0.5746(10) 0.6239(8) 0.7624(5) 0.100 Uiso 0.4 1 d D U P O 2
H15E H 0.578(6) 0.652(3) 0.7971(9) 0.100 Uiso 0.4 1 d D U P T 2
H15F H 0.642(2) 0.645(3) 0.754(3) 0.100 Uiso 0.4 1 d D U P U 2
C152 C 0.5309(12) 0.6638(10) 0.7366(6) 0.100 Uiso 0.4 1 d D U P O 2
H15G H 0.4599(19) 0.630(4) 0.733(3) 0.100 Uiso 0.4 1 d D U P V 2
H15H H 0.540(6) 0.713(3) 0.7646(12) 0.100 Uiso 0.4 1 d D U P W 2
C153 C 0.5401(14) 0.7060(11) 0.7036(6) 0.100 Uiso 0.4 1 d D U P O 2
N1C N 0.5516(12) 0.3971(10) 0.7744(7) 0.100 Uiso 0.3 1 d D U P X 3
N2C N 0.5250(11) 0.7882(9) 0.7171(6) 0.100 Uiso 0.3 1 d D U P X 3
C154 C 0.5994(14) 0.4767(10) 0.7858(7) 0.100 Uiso 0.3 1 d D U P X 3
C155 C 0.5992(15) 0.4986(10) 0.7456(6) 0.100 Uiso 0.3 1 d D U P X 3
H15I H 0.538(4) 0.459(3) 0.726(2) 0.100 Uiso 0.3 1 d D U P Y 3
H15J H 0.652(4) 0.496(4) 0.727(2) 0.100 Uiso 0.3 1 d D U P Z 3
C156 C 0.6029(15) 0.5810(10) 0.7610(6) 0.100 Uiso 0.3 1 d D U P X 3
H15K H 0.670(3) 0.620(3) 0.773(2) 0.100 Uiso 0.3 1 d D U P A 3
H15L H 0.568(5) 0.587(4) 0.7896(16) 0.100 Uiso 0.3 1 d D U P B 3
C157 C 0.5649(16) 0.6061(10) 0.7236(6) 0.100 Uiso 0.3 1 d D U P X 3
H15M H 0.605(5) 0.608(4) 0.6969(17) 0.100 Uiso 0.3 1 d D U P C 3
H15N H 0.499(3) 0.566(2) 0.713(3) 0.100 Uiso 0.3 1 d D U P D 3
C158 C 0.5578(14) 0.6860(10) 0.7361(9) 0.100 Uiso 0.3 1 d D U P X 3
H15O H 0.621(4) 0.726(3) 0.755(4) 0.100 Uiso 0.3 1 d D U P E 3
H15P H 0.566(8) 0.695(5) 0.7018(17) 0.100 Uiso 0.3 1 d D U P F 3
C159 C 0.5070(13) 0.7304(10) 0.7421(7) 0.100 Uiso 0.3 1 d D U P X 3

loop_
_atom_site_aniso_label
_atom_site_aniso_U_11
_atom_site_aniso_U_22
_atom_site_aniso_U_33
_atom_site_aniso_U_23
_atom_site_aniso_U_13
_atom_site_aniso_U_12
S5 0.0391(3) 0.0651(4) 0.0453(4) 0.0224(3) 0.0059(3) 0.0208(3)
S7 0.0639(5) 0.0793(5) 0.0343(3) 0.0088(3) -0.0030(3) 0.0405(4)
S10 0.0412(3) 0.0611(4) 0.0390(3) 0.0078(3) -0.0018(3) 0.0343(3)
O1 0.0736(14) 0.0555(11) 0.0703(14) 0.0187(10) 0.0123(11) 0.0410(10)
O5 0.0600(12) 0.0606(11) 0.0337(9) 0.0089(8) 0.0095(8) 0.0420(10)
O9 0.0559(12) 0.0532(10) 0.0459(11) 0.0032(8) -0.0146(9) 0.0239(9)
O13 0.0441(10) 0.0514(10) 0.0625(13) 0.0091(9) -0.0003(9) 0.0201(9)
O17 0.0349(9) 0.0546(11) 0.0445(10) 0.0138(8) 0.0079(7) 0.0183(8)
O18 0.0424(9) 0.0580(11) 0.0370(9) 0.0156(8) 0.0026(7) 0.0162(8)
O19 0.0628(13) 0.0904(16) 0.0437(11) 0.0274(10) 0.0204(9) 0.0444(12)
O20 0.0410(11) 0.0721(15) 0.0819(16) 0.0341(12) -0.0038(10) 0.0144(10)
O21 0.0520(11) 0.0470(11) 0.0643(13) 0.0159(9) 0.0234(10) 0.0240(9)
O25 0.0588(11) 0.0513(10) 0.0286(8) 0.0023(7) -0.0005(8) 0.0313(9)
O26 0.0510(11) 0.0748(14) 0.0370(9) 0.0152(9) -0.0008(8) 0.0280(10)
O27 0.0729(14) 0.0731(14) 0.0526(13) 0.0018(11) -0.0177(11) 0.0310(12)
O28 0.0935(18) 0.121(2) 0.0434(12) 0.0220(13) 0.0141(12) 0.0749(17)
O29 0.0644(13) 0.0481(10) 0.0481(10) 0.0032(8) -0.0113(9) 0.0330(10)
O33 0.0359(9) 0.0521(10) 0.0645(12) 0.0136(9) -0.0118(8) 0.0235(8)
O37 0.0312(8) 0.0477(9) 0.0374(9) 0.0085(7) -0.0019(7) 0.0228(7)
O38 0.0396(9) 0.0646(12) 0.0317(8) 0.0062(8) -0.0001(7) 0.0349(9)
O39 0.0503(11) 0.0775(14) 0.0519(11) 0.0009(10) 0.0030(9) 0.0447(11)
O40 0.0522(11) 0.0672(13) 0.0516(11) 0.0212(10) -0.0040(9) 0.0333(10)
C1 0.0321(10) 0.0423(12) 0.0302(11) -0.0003(9) -0.0033(8) 0.0200(9)
C2 0.0259(10) 0.0431(12) 0.0325(11) 0.0024(9) -0.0033(8) 0.0169(9)
C3 0.0319(11) 0.0468(13) 0.0304(10) 0.0062(9) -0.0001(8) 0.0224(10)
C4 0.0311(11) 0.0487(13) 0.0326(11) 0.0055(9) 0.0003(9) 0.0227(10)
C5 0.0275(11) 0.0486(13) 0.0313(10) 0.0051(9) -0.0027(8) 0.0151(10)
C6 0.0406(13) 0.0462(13) 0.0370(12) 0.0098(10) 0.0005(10) 0.0172(11)
C7 0.0413(13) 0.0464(13) 0.0391(12) 0.0079(10) 0.0002(10) 0.0227(11)
C17 0.0662(18) 0.0659(17) 0.0382(13) 0.0112(11) 0.0072(12) 0.0482(16)
C26 0.0309(11) 0.0572(15) 0.0326(11) 0.0071(10) 0.0011(8) 0.0162(11)
C27 0.0292(11) 0.0547(12) 0.0300(11) 0.0083(9) 0.0051(8) 0.0153(10)
C28 0.0336(12) 0.0568(12) 0.0344(12) 0.0100(10) 0.0040(9) 0.0199(10)
C29 0.0349(12) 0.0517(12) 0.0367(12) 0.0074(9) 0.0052(9) 0.0164(10)
C30 0.0298(11) 0.0537(12) 0.0296(11) 0.0079(9) 0.0056(8) 0.0137(9)
C31 0.0341(12) 0.0562(12) 0.0299(11) 0.0098(9) 0.0031(9) 0.0161(10)
C32 0.0353(12) 0.0515(11) 0.0327(11) 0.0079(9) 0.0034(9) 0.0165(10)
C51 0.0326(11) 0.0549(15) 0.0322(12) 0.0033(10) 0.0040(9) 0.0155(10)
C52 0.0317(11) 0.0462(13) 0.0293(11) -0.0012(9) 0.0030(9) 0.0131(9)
C53 0.0380(12) 0.0440(13) 0.0401(13) 0.0015(10) 0.0066(10) 0.0170(10)
C54 0.0394(12) 0.0393(12) 0.0376(13) -0.0004(9) 0.0079(10) 0.0141(10)
C55 0.0341(11) 0.0385(12) 0.0314(11) -0.0035(9) 0.0040(9) 0.0107(9)
C56 0.0342(11) 0.0425(12) 0.0327(12) -0.0013(9) 0.0036(9) 0.0146(10)
C57 0.0337(11) 0.0444(12) 0.0300(11) 0.0014(9) 0.0022(9) 0.0123(9)
C58 0.0375(13) 0.0582(16) 0.0511(15) 0.0152(12) 0.0069(11) 0.0211(11)
C59 0.0402(13) 0.0596(16) 0.0454(15) 0.0128(12) 0.0000(11) 0.0177(11)
C60 0.0415(13) 0.0542(15) 0.0399(12) 0.0117(11) 0.0020(10) 0.0167(12)
C61 0.0495(16) 0.095(2) 0.0446(14) 0.0185(15) 0.0048(12) 0.0394(17)
C62 0.0529(18) 0.097(3) 0.0579(15) 0.0192(16) 0.0018(14) 0.0426(18)
C63 0.0463(16) 0.0553(17) 0.0669(15) 0.0088(13) 0.0040(13) 0.0153(13)
C64 0.062(2) 0.060(2) 0.100(3) 0.0051(19) 0.0057(19) 0.0255(16)
C65 0.097(3) 0.090(3) 0.0507(16) 0.0003(17) 0.0064(17) 0.053(2)
C66 0.101(3) 0.093(3) 0.0405(13) 0.0107(16) 0.0046(16) 0.057(2)
C67 0.066(2) 0.0621(19) 0.087(2) 0.0219(17) 0.0283(18) 0.0376(16)
C68 0.077(2) 0.0574(18) 0.0728(17) 0.0149(15) 0.0174(16) 0.0359(17)
C76 0.0339(11) 0.0393(12) 0.0372(11) -0.0003(9) 0.0064(9) 0.0113(10)
C77 0.0290(11) 0.0374(11) 0.0356(10) 0.0017(9) 0.0064(9) 0.0119(9)
C78 0.0351(12) 0.0399(12) 0.0431(11) 0.0038(9) 0.0051(10) 0.0190(10)
C79 0.0346(12) 0.0407(12) 0.0404(11) 0.0052(9) 0.0000(9) 0.0182(10)
C80 0.0267(10) 0.0419(11) 0.0341(10) 0.0035(8) 0.0025(8) 0.0167(9)
C81 0.0331(11) 0.0403(12) 0.0320(10) 0.0019(9) 0.0026(9) 0.0195(10)
C82 0.0332(11) 0.0420(12) 0.0313(10) 0.0066(8) 0.0050(9) 0.0167(10)
C83 0.0582(16) 0.0480(14) 0.0326(12) 0.0043(10) -0.0006(11) 0.0289(13)
C84 0.0558(16) 0.0646(18) 0.0367(13) 0.0123(12) 0.0018(11) 0.0313(14)
C85 0.0505(14) 0.0777(17) 0.0317(13) 0.0113(12) 0.0020(11) 0.0312(13)
C86 0.0474(15) 0.0805(19) 0.0451(16) 0.0145(14) 0.0044(12) 0.0285(14)
C87 0.0581(16) 0.0732(18) 0.0470(16) 0.0140(15) 0.0081(13) 0.0265(15)
C88 0.0714(18) 0.0783(19) 0.0412(15) 0.0134(14) 0.0126(14) 0.0397(16)
C89 0.112(3) 0.093(3) 0.071(2) 0.028(2) 0.029(2) 0.064(3)
C90 0.068(2) 0.093(2) 0.066(2) 0.0292(18) 0.0284(17) 0.0482(18)
C91 0.0607(18) 0.086(2) 0.0581(19) 0.0276(17) 0.0225(15) 0.0387(17)
C92 0.0593(17) 0.0490(14) 0.0530(14) 0.0091(12) 0.0017(13) 0.0335(14)
C93 0.0640(18) 0.0615(18) 0.0586(16) 0.0131(14) -0.0001(13) 0.0405(16)
C108 0.0305(10) 0.0464(12) 0.0322(11) 0.0036(9) 0.0014(9) 0.0208(9)
C109 0.0312(10) 0.0454(11) 0.0273(11) -0.0002(9) -0.0009(8) 0.0223(9)
C110 0.0326(10) 0.0430(12) 0.0281(11) 0.0020(9) 0.0004(8) 0.0221(9)
C111 0.0316(10) 0.0443(11) 0.0277(11) 0.0018(9) -0.0006(8) 0.0239(9)
C112 0.0315(10) 0.0428(11) 0.0264(10) 0.0001(9) -0.0001(8) 0.0227(9)
C113 0.0342(10) 0.0428(12) 0.0308(11) 0.0041(9) -0.0002(9) 0.0227(9)
C114 0.0328(10) 0.0473(12) 0.0338(12) 0.0035(9) -0.0034(9) 0.0243(9)
C115 0.0391(13) 0.0529(13) 0.0551(16) 0.0149(12) -0.0022(11) 0.0273(12)
C132 0.0348(11) 0.0476(13) 0.0348(12) 0.0078(10) 0.0014(9) 0.0237(10)
C133 0.0395(12) 0.0545(15) 0.0321(12) 0.0071(10) 0.0027(9) 0.0304(12)
C134 0.0416(12) 0.0628(14) 0.0327(12) 0.0103(10) 0.0050(9) 0.0304(11)
C135 0.0386(12) 0.0711(14) 0.0385(13) 0.0075(12) 0.0049(10) 0.0329(11)
C136 0.0376(13) 0.0740(15) 0.0508(16) 0.0018(13) 0.0073(11) 0.0271(11)
C137 0.0518(15) 0.0669(16) 0.0543(16) 0.0089(13) 0.0191(11) 0.0239(12)
C139 0.070(2) 0.0714(19) 0.116(4) 0.014(2) 0.015(2) 0.0140(17)
C140 0.0678(17) 0.0647(15) 0.0540(17) 0.0194(14) 0.0125(12) 0.0312(13)
C141 0.0584(16) 0.0660(15) 0.0401(14) 0.0134(12) 0.0003(12) 0.0340(12)
S1A 0.170(4) 0.0635(18) 0.145(3) 0.059(2) 0.108(3) 0.068(2)
S2A 0.128(3) 0.0624(14) 0.0466(15) 0.0104(11) 0.0072(17) 0.0576(19)
S3A 0.0833(18) 0.0597(14) 0.0547(14) 0.0105(10) -0.0106(13) 0.0160(11)
S4A 0.0577(11) 0.0527(9) 0.0803(16) 0.0025(9) 0.0031(11) 0.0272(8)
S6A 0.0452(19) 0.0461(19) 0.050(2) 0.0174(15) 0.0155(16) 0.0272(17)
S8A 0.103(3) 0.0522(14) 0.0467(14) 0.0153(10) 0.0131(12) 0.0422(17)
S9A 0.0400(11) 0.0484(10) 0.0395(11) 0.0017(9) -0.0046(8) 0.0295(8)
O2A 0.175(5) 0.109(5) 0.157(5) 0.058(4) 0.088(4) 0.101(4)
O3A 0.194(7) 0.100(5) 0.143(5) 0.077(4) 0.104(5) 0.076(5)
O4A 0.222(8) 0.042(3) 0.136(5) -0.024(4) 0.025(5) -0.037(5)
O6A 0.079(7) 0.059(3) 0.049(4) 0.007(2) -0.001(4) 0.038(4)
O7A 0.156(6) 0.081(4) 0.064(5) 0.030(4) 0.048(5) 0.072(5)
O8A 0.133(6) 0.070(3) 0.079(4) -0.008(3) -0.033(4) 0.057(4)
O10A 0.068(3) 0.047(2) 0.053(2) 0.0085(18) 0.008(2) 0.0086(19)
O11A 0.077(4) 0.100(5) 0.123(6) 0.038(4) -0.001(3) 0.029(4)
O12A 0.132(5) 0.080(4) 0.041(3) 0.015(3) -0.001(3) 0.012(4)
O14A 0.074(3) 0.063(3) 0.077(3) 0.001(2) 0.003(2) 0.033(2)
O15A 0.075(4) 0.061(4) 0.085(3) 0.006(3) 0.001(3) 0.039(3)
O16A 0.075(3) 0.074(3) 0.085(3) 0.015(3) 0.023(3) 0.043(3)
O22A 0.073(2) 0.0563(17) 0.0680(15) 0.0062(13) 0.0035(15) 0.0273(16)
O23A 0.075(5) 0.056(5) 0.120(9) 0.013(5) 0.008(5) 0.028(4)
O24A 0.182(5) 0.062(3) 0.067(2) 0.0110(18) 0.024(3) 0.060(3)
O30A 0.085(4) 0.076(5) 0.056(2) 0.023(2) 0.012(2) 0.056(4)
O31A 0.140(5) 0.092(5) 0.073(3) 0.024(3) 0.049(4) 0.082(4)
O32A 0.107(4) 0.053(2) 0.064(3) 0.018(2) -0.005(3) 0.020(3)
O34A 0.0305(15) 0.0607(19) 0.0186(13) -0.0012(12) -0.0055(11) 0.0336(14)
O35A 0.042(2) 0.047(2) 0.066(2) 0.0220(19) 0.0032(18) 0.025(2)
O36A 0.056(3) 0.078(3) 0.049(2) -0.016(2) -0.027(2) 0.050(2)
C8A 0.140(7) 0.085(4) 0.107(4) 0.046(3) 0.033(5) 0.078(5)
C9A 0.120(7) 0.077(4) 0.164(6) 0.055(4) 0.088(6) 0.067(5)
C10A 0.050(3) 0.041(2) 0.041(2) 0.0054(15) 0.0182(19) 0.016(2)
C11A 0.078(5) 0.035(2) 0.047(3) 0.002(2) -0.005(3) 0.003(3)
C12A 0.067(6) 0.044(3) 0.095(4) 0.024(2) 0.004(4) 0.015(3)
C13A 0.034(3) 0.032(2) 0.111(4) 0.009(2) 0.025(2) 0.012(2)
C15A 0.055(4) 0.052(2) 0.086(4) -0.020(2) -0.002(3) 0.012(3)
C16A 0.058(3) 0.070(3) 0.047(3) -0.005(2) -0.001(2) 0.029(3)
C14A 0.098(7) 0.041(3) 0.249(11) 0.041(4) 0.079(7) 0.037(4)
C18A 0.057(8) 0.056(4) 0.049(5) 0.008(3) 0.009(4) 0.037(5)
C19A 0.065(3) 0.038(3) 0.054(4) 0.007(3) 0.007(3) 0.021(3)
C20A 0.066(4) 0.056(5) 0.113(8) 0.032(5) 0.016(4) 0.026(4)
C21A 0.064(4) 0.068(5) 0.122(8) 0.033(5) -0.003(4) 0.022(4)
C22A 0.079(4) 0.044(4) 0.084(6) 0.008(4) -0.012(4) 0.022(3)
C23A 0.131(8) 0.087(7) 0.122(9) 0.033(7) -0.024(7) 0.053(7)
C24A 0.080(4) 0.057(5) 0.073(6) 0.024(4) 0.003(4) 0.026(4)
C25A 0.069(4) 0.061(4) 0.070(5) 0.027(4) 0.016(4) 0.032(4)
C33A 0.048(4) 0.053(3) 0.058(7) 0.014(3) -0.013(5) 0.017(2)
C34A 0.060(3) 0.051(3) 0.048(4) 0.016(3) -0.005(3) 0.018(2)
C35A 0.064(5) 0.048(3) 0.040(4) -0.003(3) 0.004(3) 0.005(3)
C36A 0.071(6) 0.049(4) 0.055(4) 0.002(3) 0.017(4) 0.007(3)
C37A 0.083(7) 0.049(4) 0.061(5) 0.001(3) 0.026(5) 0.016(4)
C38A 0.066(6) 0.042(4) 0.060(5) 0.000(4) 0.018(5) 0.010(4)
C40A 0.063(7) 0.054(6) 0.067(8) 0.014(5) 0.024(6) 0.016(6)
C41A 0.061(5) 0.050(4) 0.041(4) -0.001(3) 0.004(3) 0.012(3)
C39A 0.091(8) 0.072(6) 0.108(11) 0.036(7) 0.046(8) 0.037(5)
C42A 0.049(4) 0.064(3) 0.067(6) -0.004(3) -0.005(3) 0.029(3)
C43A 0.065(7) 0.065(3) 0.067(7) -0.005(4) 0.002(5) 0.033(4)
C44A 0.047(3) 0.045(3) 0.060(4) 0.002(3) 0.003(3) 0.017(3)
C45A 0.060(4) 0.059(4) 0.065(4) 0.012(3) 0.013(3) 0.029(3)
C46A 0.058(4) 0.058(4) 0.061(4) 0.008(3) 0.009(3) 0.028(3)
C47A 0.042(4) 0.045(4) 0.056(4) -0.003(3) -0.001(3) 0.012(3)
C49A 0.059(5) 0.058(5) 0.044(3) -0.008(3) -0.004(3) 0.025(4)
C50A 0.057(4) 0.059(4) 0.054(3) -0.001(3) -0.003(3) 0.025(4)
C48A 0.042(5) 0.041(7) 0.066(6) -0.002(5) 0.005(4) 0.009(5)
C69A 0.074(5) 0.070(6) 0.060(8) 0.015(5) 0.000(5) 0.033(5)
C70A 0.071(6) 0.070(6) 0.032(7) 0.010(5) 0.010(6) 0.039(5)
C71A 0.075(6) 0.089(7) 0.068(10) 0.012(7) 0.012(6) 0.051(5)
C72A 0.073(6) 0.096(6) 0.052(9) 0.012(6) 0.006(6) 0.050(5)
C74A 0.082(6) 0.092(6) 0.030(7) 0.003(6) 0.000(6) 0.044(5)
C75A 0.074(5) 0.070(6) 0.052(8) 0.007(6) 0.001(5) 0.031(5)
C73A 0.072(8) 0.111(12) 0.080(12) 0.044(11) 0.023(8) 0.055(9)
C94 0.060(2) 0.053(2) 0.040(3) 0.0144(19) 0.0051(19) 0.0265(17)
C95 0.065(3) 0.062(2) 0.061(3) 0.022(2) 0.019(2) 0.030(2)
C96 0.058(3) 0.059(2) 0.101(4) 0.029(3) 0.014(3) 0.023(2)
C97 0.061(3) 0.061(2) 0.083(4) 0.025(3) 0.005(2) 0.029(2)
C99 0.058(2) 0.067(2) 0.075(3) 0.027(2) 0.007(2) 0.034(2)
C100 0.053(2) 0.063(2) 0.064(3) 0.026(2) 0.007(2) 0.028(2)
C98 0.090(5) 0.063(3) 0.156(8) 0.034(4) 0.010(5) 0.038(3)
C116 0.036(2) 0.052(3) 0.0207(18) -0.0043(18) -0.0119(16) 0.025(2)
C117 0.013(3) 0.042(2) 0.039(3) 0.0092(18) -0.0016(18) 0.015(2)
C123 0.074(6) 0.055(5) 0.061(4) 0.027(3) 0.027(4) 0.042(5)
C122 0.083(5) 0.064(4) 0.065(4) 0.026(3) 0.021(4) 0.052(4)
C120 0.063(5) 0.066(4) 0.056(3) 0.012(2) 0.007(3) 0.044(4)
C119 0.080(5) 0.063(4) 0.045(3) 0.004(3) 0.007(3) 0.047(4)
C118 0.068(5) 0.063(4) 0.040(3) 0.012(3) 0.011(3) 0.044(4)
C121 0.168(11) 0.108(6) 0.070(5) 0.009(4) 0.001(5) 0.111(8)
S1B 0.0762(13) 0.0818(15) 0.0877(16) 0.0153(12) 0.0125(12) 0.0225(12)
S2B 0.0437(14) 0.0401(13) 0.0484(19) -0.0033(11) 0.0033(10) 0.0140(9)
S3B 0.0671(14) 0.0629(14) 0.0696(18) 0.0097(14) -0.0240(13) 0.0131(10)
S4B 0.0550(12) 0.0639(11) 0.0556(13) 0.0046(9) -0.0018(10) 0.0323(10)
S6B 0.1000(11) 0.0506(7) 0.0705(8) 0.0175(6) 0.0158(8) 0.0328(7)
S8B 0.097(4) 0.061(3) 0.037(2) 0.0088(18) -0.004(3) 0.037(3)
S9B 0.0374(14) 0.0463(13) 0.097(3) 0.003(2) -0.0189(18) 0.0234(11)
O2 0.096(4) 0.076(4) 0.111(5) 0.010(3) 0.012(3) 0.050(3)
O3B 0.095(5) 0.076(6) 0.102(4) 0.006(3) 0.010(4) 0.031(4)
O4B 0.106(4) 0.079(3) 0.098(4) 0.015(3) 0.019(3) 0.039(3)
O6B 0.037(3) 0.051(3) 0.047(5) -0.002(3) -0.005(3) 0.021(2)
O7B 0.054(3) 0.056(3) 0.061(4) 0.007(3) 0.016(3) 0.023(2)
O8B 0.056(3) 0.052(3) 0.070(4) -0.011(3) -0.011(3) 0.018(3)
O10B 0.062(2) 0.064(2) 0.067(3) 0.0102(19) 0.003(2) 0.025(2)
O11B 0.052(3) 0.088(4) 0.115(5) 0.038(4) -0.004(3) 0.038(4)
O12B 0.141(6) 0.091(5) 0.064(3) 0.011(3) -0.011(3) 0.022(4)
O14B 0.052(2) 0.056(2) 0.058(2) -0.0063(17) -0.0178(18) 0.0296(17)
O15B 0.059(3) 0.073(3) 0.075(3) -0.013(3) -0.025(3) 0.026(2)
O16B 0.095(4) 0.116(5) 0.071(3) 0.030(3) 0.034(3) 0.077(4)
O22B 0.113(7) 0.075(8) 0.080(4) 0.033(5) 0.033(5) 0.069(7)
O23B 0.131(7) 0.041(5) 0.098(9) 0.016(5) -0.005(8) 0.027(7)
O24B 0.094(3) 0.085(3) 0.167(4) 0.039(3) 0.046(3) 0.051(2)
O30B 0.067(5) 0.066(8) 0.042(3) 0.002(3) -0.006(2) 0.040(5)
O31B 0.100(6) 0.119(11) 0.067(5) 0.036(7) 0.029(5) 0.063(5)
O32B 0.102(5) 0.050(4) 0.061(6) -0.003(3) -0.026(5) 0.019(5)
O34B 0.050(2) 0.080(4) 0.098(4) 0.023(3) -0.006(2) 0.033(2)
O35B 0.060(3) 0.056(3) 0.116(5) 0.032(3) -0.009(3) 0.017(3)
O36B 0.064(5) 0.081(4) 0.098(5) -0.009(4) -0.018(4) 0.053(4)
C8 0.060(3) 0.0534(19) 0.059(4) 0.002(2) -0.005(3) 0.0313(17)
C10B 0.059(4) 0.076(4) 0.113(4) 0.008(3) 0.002(4) 0.023(3)
C11B 0.085(6) 0.083(5) 0.118(4) 0.019(4) 0.011(5) 0.037(5)
C12B 0.075(6) 0.087(5) 0.172(7) 0.041(5) 0.014(6) 0.034(5)
C13B 0.055(4) 0.087(5) 0.184(7) 0.034(5) 0.006(6) 0.030(4)
C15B 0.079(8) 0.101(7) 0.181(7) 0.026(6) 0.011(7) 0.045(7)
C16B 0.067(6) 0.080(5) 0.114(5) -0.014(4) -0.021(5) 0.026(5)
C14B 0.058(5) 0.082(5) 0.216(10) 0.033(6) -0.023(6) 0.023(4)
C18B 0.038(4) 0.046(3) 0.052(5) -0.005(3) -0.010(3) 0.025(3)
C19B 0.031(3) 0.038(3) 0.058(4) -0.002(3) 0.008(2) 0.014(2)
C20B 0.035(3) 0.059(5) 0.079(5) 0.015(4) 0.015(3) 0.025(3)
C21B 0.053(4) 0.066(5) 0.082(6) 0.016(4) 0.016(3) 0.040(4)
C22B 0.055(3) 0.043(4) 0.071(5) 0.002(4) 0.005(3) 0.024(3)
C23B 0.091(6) 0.061(5) 0.100(7) 0.021(5) 0.001(5) 0.041(5)
C24B 0.050(3) 0.057(5) 0.077(6) 0.017(4) 0.008(3) 0.019(3)
C25B 0.040(3) 0.063(5) 0.072(6) 0.018(4) 0.018(3) 0.024(3)
C33B 0.060(4) 0.060(3) 0.044(4) 0.011(3) -0.001(3) 0.032(3)
C34B 0.091(7) 0.056(3) 0.063(3) 0.012(3) -0.004(4) 0.035(4)
C35B 0.047(4) 0.051(4) 0.057(5) -0.004(4) -0.012(3) 0.018(3)
C36B 0.074(6) 0.063(5) 0.076(5) 0.011(4) 0.012(4) 0.036(4)
C37B 0.066(4) 0.053(4) 0.068(6) 0.001(3) 0.006(4) 0.030(3)
C38B 0.046(5) 0.049(4) 0.058(5) -0.006(3) -0.009(3) 0.014(4)
C40B 0.052(6) 0.056(6) 0.054(6) -0.003(4) -0.005(4) 0.020(5)
C41B 0.055(5) 0.059(5) 0.060(6) -0.001(4) -0.007(4) 0.023(4)
C39B 0.061(6) 0.075(5) 0.085(8) 0.020(5) 0.000(5) 0.028(5)
C42B 0.049(3) 0.055(3) 0.062(6) -0.002(3) -0.005(3) 0.024(2)
C43B 0.072(6) 0.057(3) 0.096(10) -0.012(4) -0.047(7) 0.033(3)
C44 0.075(5) 0.051(3) 0.119(6) 0.024(4) 0.013(4) 0.033(4)
C44B 0.053(3) 0.049(3) 0.040(3) -0.003(2) 0.000(2) 0.021(3)
C45B 0.063(4) 0.072(5) 0.053(4) 0.013(3) 0.011(3) 0.038(4)
C46B 0.064(5) 0.071(4) 0.057(4) 0.006(3) 0.004(3) 0.039(4)
C47B 0.054(5) 0.055(5) 0.044(3) -0.018(3) -0.007(3) 0.018(4)
C49B 0.053(4) 0.055(5) 0.051(4) -0.011(3) 0.002(3) 0.015(4)
C50B 0.055(4) 0.053(4) 0.042(3) -0.006(2) 0.002(2) 0.014(3)
C48B 0.061(8) 0.051(10) 0.065(6) -0.012(6) 0.005(5) 0.019(8)
C69B 0.085(3) 0.0469(18) 0.057(2) 0.0115(14) 0.0007(17) 0.0269(17)
C70B 0.082(3) 0.0478(19) 0.091(4) 0.009(2) -0.021(2) 0.019(2)
C71B 0.087(3) 0.052(2) 0.102(3) 0.0155(19) -0.014(2) 0.0278(19)
C72B 0.085(2) 0.0441(17) 0.064(2) 0.0192(15) 0.0104(17) 0.0220(16)
C74B 0.091(3) 0.0533(18) 0.044(2) 0.0078(15) 0.0023(18) 0.0258(19)
C75B 0.086(3) 0.0581(19) 0.0465(19) 0.0138(15) -0.0006(17) 0.0310(18)
C73B 0.133(5) 0.048(2) 0.083(3) 0.017(2) 0.011(3) 0.038(3)
C104 0.117(5) 0.082(4) 0.089(6) 0.037(4) 0.027(4) 0.056(4)
C106 0.119(5) 0.072(4) 0.130(9) 0.026(5) 0.005(5) 0.043(4)
C107 0.094(5) 0.066(4) 0.106(8) 0.015(4) -0.003(5) 0.032(3)
C101 0.087(5) 0.064(3) 0.049(6) 0.021(4) 0.005(4) 0.033(3)
C102 0.092(4) 0.073(4) 0.070(6) 0.018(4) -0.003(4) 0.038(4)
C103 0.115(5) 0.091(4) 0.098(7) 0.030(4) -0.003(5) 0.056(4)
C105 0.168(11) 0.109(6) 0.153(13) 0.063(8) 0.046(10) 0.091(8)
C124 0.053(3) 0.084(6) 0.112(7) 0.045(6) 0.000(3) 0.044(4)
C125 0.032(6) 0.051(4) 0.057(4) 0.015(2) 0.008(3) 0.019(4)
C131 0.044(5) 0.039(3) 0.057(4) 0.009(3) 0.010(3) 0.014(3)
C130 0.088(7) 0.051(4) 0.060(4) 0.015(3) 0.015(4) 0.038(4)
C128 0.032(4) 0.047(3) 0.062(4) 0.015(2) 0.006(3) 0.021(3)
C127 0.073(6) 0.057(4) 0.063(4) 0.018(3) 0.019(4) 0.036(4)
C126 0.075(7) 0.060(4) 0.052(4) 0.017(3) 0.010(4) 0.040(5)
C129 0.065(5) 0.049(3) 0.079(6) 0.010(3) -0.002(4) 0.031(3)

loop_
_atom_type_symbol
_atom_type_description
_atom_type_scat_dispersion_real
_atom_type_scat_dispersion_imag
_atom_type_scat_source
C C 0.0181 0.0091 'International Tables Vol C Tables 4.2.6.8 and 6.1.1.4'
H H 0.0000 0.0000 'International Tables Vol C Tables 4.2.6.8 and 6.1.1.4'
N N 0.0311 0.0180 'International Tables Vol C Tables 4.2.6.8 and 6.1.1.4'
O O 0.0492 0.0322 'International Tables Vol C Tables 4.2.6.8 and 6.1.1.4'
S S 0.3331 0.5567 'International Tables Vol C Tables 4.2.6.8 and 6.1.1.4'

loop_
_exptl_crystal_face_index_h
_exptl_crystal_face_index_k
_exptl_crystal_face_index_l
_exptl_crystal_face_perp_dist
0 1 -5 0.1087
-5 3 0 0.1228
5 -3 0 0.1228
0 1 0 0.0352
0 -1 0 0.0706
5 -1 -4 0.1173
-5 1 4 0.1158
1 -1 1 0.1458
-1 1 -1 0.1432
0 -1 -5 0.1080
-5 1 -1 0.1128
0 -5 2 0.0814
0 5 -2 0.0430
5 0 2 0.1013
0 0 1 0.0838

loop_
_geom_angle_atom_site_label_1
_geom_angle_atom_site_label_2
_geom_angle_atom_site_label_3
_geom_angle
_geom_angle_site_symmetry_1
_geom_angle_site_symmetry_3
_geom_angle_publ_flag
O18 S5 C60 103.99(13) . . ?
O19 S5 O18 109.99(14) . . ?
O19 S5 O20 119.44(15) . . ?
O19 S5 C60 108.56(13) . . ?
O20 S5 O18 104.43(12) . . ?
O20 S5 C60 109.32(15) . . ?
O26 S7 C85 105.25(14) . . ?
O27 S7 O26 109.35(14) . . ?
O27 S7 C85 108.87(16) . . ?
O28 S7 O26 104.03(14) . . ?
O28 S7 O27 119.58(18) . . ?
O28 S7 C85 108.79(16) . . ?
O38 S10 C134 103.47(12) . . ?
O39 S10 O38 104.43(11) . . ?
O39 S10 O40 118.86(14) . . ?
O39 S10 C134 109.69(14) . . ?
O40 S10 O38 110.17(12) . . ?
O40 S10 C134 109.09(13) . . ?
C8A O1 C7 134.6(5) . . ?
C8 O1 C7 113.7(3) . . ?
C4 O5 C17 116.70(19) . . ?
C32 O9 C33A 121.9(6) . . ?
C32 O9 C33B 114.8(6) . . ?
C29 O13 C42B 120.7(4) . . ?
C42A O13 C29 112.2(5) . . ?
C57 O17 C58 118.0(2) . . ?
C59 O18 S5 116.99(17) . . ?
C54 O21 C67 118.1(2) . . ?
C82 O25 C83 116.81(19) . . ?
C84 O26 S7 117.50(18) . . ?
C79 O29 C92 117.9(2) . . ?
C114 O33 C115 117.0(2) . . ?
C111 O37 C132 116.93(19) . . ?
C133 O38 S10 117.21(15) . . ?
H1A C1 H1B 108.2 . . ?
C2 C1 H1A 109.6 . . ?
C2 C1 H1B 109.6 . . ?
C2 C1 C112 110.08(19) . . ?
C112 C1 H1A 109.6 . . ?
C112 C1 H1B 109.6 . . ?
C3 C2 C1 120.2(2) . . ?
C7 C2 C1 121.8(2) . . ?
C7 C2 C3 117.9(2) . . ?
C2 C3 H3 119.6 . . ?
C4 C3 C2 120.9(2) . . ?
C4 C3 H3 119.6 . . ?
O5 C4 C3 122.7(2) . . ?
O5 C4 C5 116.4(2) . . ?
C3 C4 C5 120.9(2) . . ?
C4 C5 C26 121.0(2) . . ?
C6 C5 C4 117.6(2) . . ?
C6 C5 C26 121.4(2) . . ?
C5 C6 H6 119.3 . . ?
C5 C6 C7 121.4(3) . . ?
C7 C6 H6 119.3 . . ?
O1 C7 C2 118.1(2) . . ?
O1 C7 C6 120.6(2) . . ?
C2 C7 C6 121.2(2) . . ?
O5 C17 H17A 110.5 . . ?
O5 C17 H17B 110.5 . . ?
O5 C17 H17C 110.0 . . ?
O5 C17 H17D 110.0 . . ?
O5 C17 C18A 106.2(9) . . ?
O5 C17 C18B 108.5(11) . . ?
H17A C17 H17B 108.7 . . ?
H17C C17 H17D 108.4 . . ?
C18A C17 H17A 110.5 . . ?
C18A C17 H17B 110.5 . . ?
C18B C17 H17C 110.0 . . ?
C18B C17 H17D 110.0 . . ?
C5 C26 H26A 109.1 . . ?
C5 C26 H26B 109.1 . . ?
C5 C26 C27 112.6(2) . . ?
H26A C26 H26B 107.8 . . ?
C27 C26 H26A 109.1 . . ?
C27 C26 H26B 109.1 . . ?
C28 C27 C26 122.0(2) . . ?
C28 C27 C32 117.8(2) . . ?
C32 C27 C26 120.2(3) . . ?
C27 C28 H28 119.4 . . ?
C27 C28 C29 121.1(3) . . ?
C29 C28 H28 119.4 . . ?
O13 C29 C28 121.0(3) . . ?
C30 C29 O13 118.0(2) . . ?
C30 C29 C28 120.9(3) . . ?
C29 C30 C31 118.5(2) . . ?
C29 C30 C51 121.5(3) . . ?
C31 C30 C51 119.9(2) . . ?
C30 C31 H31 119.7 . . ?
C32 C31 C30 120.6(3) . . ?
C32 C31 H31 119.7 . . ?
O9 C32 C27 115.3(2) . . ?
O9 C32 C31 123.7(2) . . ?
C31 C32 C27 121.0(3) . . ?
C30 C51 H51A 109.6 . . ?
C30 C51 H51B 109.6 . . ?
H51A C51 H51B 108.1 . . ?
C52 C51 C30 110.3(2) . . ?
C52 C51 H51A 109.6 . . ?
C52 C51 H51B 109.6 . . ?
C53 C52 C51 120.2(2) . . ?
C53 C52 C57 118.6(2) . . ?
C57 C52 C51 121.2(3) . . ?
C52 C53 H53 119.5 . . ?
C52 C53 C54 121.1(3) . . ?
C54 C53 H53 119.5 . . ?
O21 C54 C53 123.6(2) . . ?
O21 C54 C55 116.1(2) . . ?
C53 C54 C55 120.2(3) . . ?
C54 C55 C76 120.6(2) . . ?
C56 C55 C54 118.7(2) . . ?
C56 C55 C76 120.6(2) . . ?
C55 C56 H56 119.5 . . ?
C55 C56 C57 121.0(2) . . ?
C57 C56 H56 119.5 . . ?
O17 C57 C52 116.0(2) . . ?
O17 C57 C56 123.6(2) . . ?
C56 C57 C52 120.4(3) . . ?
O17 C58 H58A 110.1 . . ?
O17 C58 H58B 110.1 . . ?
O17 C58 C59 107.8(2) . . ?
H58A C58 H58B 108.5 . . ?
C59 C58 H58A 110.1 . . ?
C59 C58 H58B 110.1 . . ?
O18 C59 C58 108.3(2) . . ?
O18 C59 H59A 110.0 . . ?
O18 C59 H59B 110.0 . . ?
C58 C59 H59A 110.0 . . ?
C58 C59 H59B 110.0 . . ?
H59A C59 H59B 108.4 . . ?
C61 C60 S5 119.3(2) . . ?
C61 C60 C66 120.9(3) . . ?
C66 C60 S5 119.6(3) . . ?
C60 C61 H61 120.4 . . ?
C60 C61 C62 119.2(3) . . ?
C62 C61 H61 120.4 . . ?
C61 C62 H62 119.1 . . ?
C63 C62 C61 121.8(3) . . ?
C63 C62 H62 119.1 . . ?
C62 C63 C64 120.9(4) . . ?
C62 C63 C65 117.2(3) . . ?
C65 C63 C64 121.9(4) . . ?
C63 C64 H64A 109.5 . . ?
C63 C64 H64B 109.5 . . ?
C63 C64 H64C 109.5 . . ?
H64A C64 H64B 109.5 . . ?
H64A C64 H64C 109.5 . . ?
H64B C64 H64C 109.5 . . ?
C63 C65 H65 119.1 . . ?
C66 C65 C63 121.8(3) . . ?
C66 C65 H65 119.1 . . ?
C60 C66 C65 119.1(3) . . ?
C60 C66 H66 120.5 . . ?
C65 C66 H66 120.5 . . ?
O21 C67 H67A 109.8 . . ?
O21 C67 H67B 109.8 . . ?
O21 C67 C68 109.3(3) . . ?
H67A C67 H67B 108.3 . . ?
C68 C67 H67A 109.8 . . ?
C68 C67 H67B 109.8 . . ?
C67 C68 H68A 109.9 . . ?
C67 C68 H68B 109.9 . . ?
C67 C68 H68C 107.0 . . ?
C67 C68 H68D 107.0 . . ?
H68A C68 H68B 108.3 . . ?
H68C C68 H68D 106.8 . . ?
O22A C68 C67 108.7(3) . . ?
O22A C68 H68A 109.9 . . ?
O22A C68 H68B 109.9 . . ?
O22B C68 C67 121.1(7) . . ?
O22B C68 H68C 107.0 . . ?
O22B C68 H68D 107.0 . . ?
C55 C76 H76A 109.4 . . ?
C55 C76 H76B 109.4 . . ?
H76A C76 H76B 108.0 . . ?
C77 C76 C55 111.2(2) . . ?
C77 C76 H76A 109.4 . . ?
C77 C76 H76B 109.4 . . ?
C78 C77 C76 120.5(2) . . ?
C78 C77 C82 118.6(2) . . ?
C82 C77 C76 120.9(2) . . ?
C77 C78 H78 119.7 . . ?
C77 C78 C79 120.7(2) . . ?
C79 C78 H78 119.7 . . ?
O29 C79 C78 124.1(2) . . ?
O29 C79 C80 115.1(2) . . ?
C78 C79 C80 120.8(2) . . ?
C79 C80 C108 120.7(2) . . ?
C81 C80 C79 118.1(2) . . ?
C81 C80 C108 121.3(2) . . ?
C80 C81 H81 119.4 . . ?
C80 C81 C82 121.2(2) . . ?
C82 C81 H81 119.4 . . ?
O25 C82 C77 115.7(2) . . ?
O25 C82 C81 123.6(2) . . ?
C81 C82 C77 120.6(2) . . ?
O25 C83 H83A 110.1 . . ?
O25 C83 H83B 110.1 . . ?
O25 C83 C84 108.0(2) . . ?
H83A C83 H83B 108.4 . . ?
C84 C83 H83A 110.1 . . ?
C84 C83 H83B 110.1 . . ?
O26 C84 C83 107.8(2) . . ?
O26 C84 H84A 110.1 . . ?
O26 C84 H84B 110.1 . . ?
C83 C84 H84A 110.1 . . ?
C83 C84 H84B 110.1 . . ?
H84A C84 H84B 108.5 . . ?
C86 C85 S7 119.6(2) . . ?
C91 C85 S7 120.7(3) . . ?
C91 C85 C86 119.7(3) . . ?
C85 C86 H86 120.3 . . ?
C87 C86 C85 119.3(3) . . ?
C87 C86 H86 120.3 . . ?
C86 C87 H87 118.9 . . ?
C86 C87 C88 122.1(3) . . ?
C88 C87 H87 118.9 . . ?
C87 C88 C89 120.7(4) . . ?
C90 C88 C87 117.4(3) . . ?
C90 C88 C89 121.9(3) . . ?
C88 C89 H89A 109.5 . . ?
C88 C89 H89B 109.5 . . ?
C88 C89 H89C 109.5 . . ?
H89A C89 H89B 109.5 . . ?
H89A C89 H89C 109.5 . . ?
H89B C89 H89C 109.5 . . ?
C88 C90 H90 119.1 . . ?
C91 C90 C88 121.9(3) . . ?
C91 C90 H90 119.1 . . ?
C85 C91 H91 120.2 . . ?
C90 C91 C85 119.5(3) . . ?
C90 C91 H91 120.2 . . ?
O29 C92 H92A 110.3 . . ?
O29 C92 H92B 110.3 . . ?
O29 C92 C93 107.0(2) . . ?
H92A C92 H92B 108.6 . . ?
C93 C92 H92A 110.3 . . ?
C93 C92 H92B 110.3 . . ?
C92 C93 H93C 109.9 . . ?
C92 C93 H93D 109.9 . . ?
C92 C93 H93A 110.3 . . ?
C92 C93 H93B 110.3 . . ?
C92 C93 O30B 109.0(7) . . ?
H93C C93 H93D 108.3 . . ?
H93A C93 H93B 108.6 . . ?
O30A C93 C92 107.0(5) . . ?
O30A C93 H93A 110.3 . . ?
O30A C93 H93B 110.3 . . ?
O30B C93 H93C 109.9 . . ?
O30B C93 H93D 109.9 . . ?
C80 C108 H10A 109.1 . . ?
C80 C108 H10B 109.1 . . ?
H10A C108 H10B 107.8 . . ?
C109 C108 C80 112.7(2) . . ?
C109 C108 H10A 109.1 . . ?
C109 C108 H10B 109.1 . . ?
C110 C109 C108 120.8(2) . . ?
C114 C109 C108 121.3(2) . . ?
C114 C109 C110 118.0(2) . . ?
C109 C110 H110 119.5 . . ?
C111 C110 C109 121.1(2) . . ?
C111 C110 H110 119.5 . . ?
O37 C111 C110 123.6(2) . . ?
O37 C111 C112 115.9(2) . . ?
C110 C111 C112 120.6(2) . . ?
C111 C112 C1 121.7(2) . . ?
C111 C112 C113 118.4(2) . . ?
C113 C112 C1 119.8(2) . . ?
C112 C113 H113 119.7 . . ?
C114 C113 C112 120.6(2) . . ?
C114 C113 H113 119.7 . . ?
O33 C114 C109 115.6(2) . . ?
O33 C114 C113 123.1(2) . . ?
C113 C114 C109 121.3(2) . . ?
O33 C115 H11A 109.6 . . ?
O33 C115 H11B 109.6 . . ?
O33 C115 H11C 111.1 . . ?
O33 C115 H11D 111.1 . . ?
O33 C115 C116 110.4(3) . . ?
O33 C115 C124 103.2(4) . . ?
H11A C115 H11B 108.1 . . ?
H11C C115 H11D 109.1 . . ?
C116 C115 H11A 109.6 . . ?
C116 C115 H11B 109.6 . . ?
C124 C115 H11C 111.1 . . ?
C124 C115 H11D 111.1 . . ?
O37 C132 H13A 110.1 . . ?
O37 C132 H13B 110.1 . . ?
O37 C132 C133 108.2(2) . . ?
H13A C132 H13B 108.4 . . ?
C133 C132 H13A 110.1 . . ?
C133 C132 H13B 110.1 . . ?
O38 C133 C132 106.30(19) . . ?
O38 C133 H13C 110.5 . . ?
O38 C133 H13D 110.5 . . ?
C132 C133 H13C 110.5 . . ?
C132 C133 H13D 110.5 . . ?
H13C C133 H13D 108.7 . . ?
C135 C134 S10 117.6(2) . . ?
C141 C134 S10 121.5(2) . . ?
C141 C134 C135 120.8(3) . . ?
C134 C135 H135 120.6 . . ?
C136 C135 C134 118.8(3) . . ?
C136 C135 H135 120.6 . . ?
C135 C136 H136 119.3 . . ?
C135 C136 C137 121.3(3) . . ?
C137 C136 H136 119.3 . . ?
C136 C137 C139 121.2(4) . . ?
C136 C137 C140 118.8(3) . . ?
C140 C137 C139 120.0(4) . . ?
C137 C139 H13E 109.5 . . ?
C137 C139 H13F 109.5 . . ?
C137 C139 H13G 109.5 . . ?
H13E C139 H13F 109.5 . . ?
H13E C139 H13G 109.5 . . ?
H13F C139 H13G 109.5 . . ?
C137 C140 H140 119.5 . . ?
C141 C140 C137 121.0(3) . . ?
C141 C140 H140 119.5 . . ?
C134 C141 H141 120.4 . . ?
C140 C141 C134 119.2(3) . . ?
C140 C141 H141 120.4 . . ?
O2A S1A C10A 106.0(5) . . ?
O3A S1A O2A 100.4(7) . . ?
O3A S1A O4A 119.0(7) . . ?
O3A S1A C10A 113.6(5) . . ?
O4A S1A O2A 107.4(7) . . ?
O4A S1A C10A 109.1(6) . . ?
O6A S2A C19A 104.7(6) . . ?
O7A S2A O6A 110.4(8) . . ?
O7A S2A C19A 108.6(5) . . ?
O8A S2A O6A 102.8(7) . . ?
O8A S2A O7A 119.9(6) . . ?
O8A S2A C19A 109.3(5) . . ?
O10A S3A C35A 104.5(5) . . ?
O11A S3A O10A 105.3(5) . . ?
O11A S3A O12A 119.5(5) . . ?
O11A S3A C35A 108.0(5) . . ?
O12A S3A O10A 108.9(4) . . ?
O12A S3A C35A 109.6(5) . . ?
O14A S4A C44A 104.3(3) . . ?
O15A S4A O14A 109.7(4) . . ?
O15A S4A O16A 120.3(4) . . ?
O15A S4A C44A 107.5(4) . . ?
O16A S4A O14A 103.5(4) . . ?
O16A S4A C44A 110.4(3) . . ?
O22A S6A O23A 108.7(7) . . ?
O22A S6A O24A 118.0(3) . . ?
O22A S6A C69A 108.4(5) . . ?
O23A S6A C69A 103.2(7) . . ?
O24A S6A O23A 99.2(8) . . ?
O24A S6A C69A 117.4(5) . . ?
O30A S8A C94 102.0(6) . . ?
O31A S8A O30A 105.1(6) . . ?
O31A S8A O32A 119.9(6) . . ?
O31A S8A C94 109.9(4) . . ?
O32A S8A O30A 110.1(6) . . ?
O32A S8A C94 108.3(4) . . ?
O34A S9A C117 103.1(4) . . ?
O35A S9A O34A 107.5(3) . . ?
O35A S9A C117 109.1(3) . . ?
O36A S9A O34A 106.1(4) . . ?
O36A S9A O35A 119.7(5) . . ?
O36A S9A C117 110.1(5) . . ?
C9A O2A S1A 104.5(9) . . ?
C18A O6A S2A 118.7(11) . . ?
C34A O10A S3A 121.8(5) . . ?
C43A O14A S4A 117.6(6) . . ?
S6A O22A C68 122.8(3) . . ?
C93 O30A S8A 114.7(8) . . ?
C116 O34A S9A 118.1(3) . . ?
O1 C8A H8AA 108.0 . . ?
O1 C8A H8AB 108.0 . . ?
O1 C8A C9A 117.4(10) . . ?
H8AA C8A H8AB 107.2 . . ?
C9A C8A H8AA 108.0 . . ?
C9A C8A H8AB 108.0 . . ?
O2A C9A H9AA 107.4 . . ?
O2A C9A H9AB 107.4 . . ?
C8A C9A O2A 119.7(9) . . ?
C8A C9A H9AA 107.4 . . ?
C8A C9A H9AB 107.4 . . ?
H9AA C9A H9AB 106.9 . . ?
C11A C10A S1A 121.6(4) . . ?
C11A C10A C16A 120.0 . . ?
C16A C10A S1A 118.3(3) . . ?
C10A C11A H11E 120.0 . . ?
C12A C11A C10A 120.0 . . ?
C12A C11A H11E 120.0 . . ?
C11A C12A H12A 120.0 . . ?
C13A C12A C11A 120.0 . . ?
C13A C12A H12A 120.0 . . ?
C12A C13A C15A 120.0 . . ?
C12A C13A C14A 121.5(7) . . ?
C15A C13A C14A 118.5(7) . . ?
C13A C15A H15A 120.0 . . ?
C16A C15A C13A 120.0 . . ?
C16A C15A H15A 120.0 . . ?
C10A C16A H16A 120.0 . . ?
C15A C16A C10A 120.0 . . ?
C15A C16A H16A 120.0 . . ?
C13A C14A H14A 109.5 . . ?
C13A C14A H14B 109.5 . . ?
C13A C14A H14C 109.5 . . ?
H14A C14A H14B 109.5 . . ?
H14A C14A H14C 109.5 . . ?
H14B C14A H14C 109.5 . . ?
C17 C18A H18A 109.8 . . ?
C17 C18A H18B 109.8 . . ?
O6A C18A C17 109.6(11) . . ?
O6A C18A H18A 109.8 . . ?
O6A C18A H18B 109.8 . . ?
H18A C18A H18B 108.2 . . ?
C20A C19A S2A 121.3(7) . . ?
C20A C19A C25A 120.6(8) . . ?
C25A C19A S2A 118.0(7) . . ?
C19A C20A H20A 119.7 . . ?
C19A C20A C21A 120.6(9) . . ?
C21A C20A H20A 119.7 . . ?
C20A C21A H21A 119.5 . . ?
C20A C21A C22A 121.1(10) . . ?
C22A C21A H21A 119.5 . . ?
C21A C22A C23A 122.0(11) . . ?
C24A C22A C21A 117.4(9) . . ?
C24A C22A C23A 120.6(10) . . ?
C22A C23A H23A 109.5 . . ?
C22A C23A H23B 109.5 . . ?
C22A C23A H23C 109.5 . . ?
H23A C23A H23B 109.5 . . ?
H23A C23A H23C 109.5 . . ?
H23B C23A H23C 109.5 . . ?
C22A C24A H24A 120.1 . . ?
C25A C24A C22A 119.9(9) . . ?
C25A C24A H24A 120.1 . . ?
C19A C25A H25A 119.8 . . ?
C24A C25A C19A 120.4(9) . . ?
C24A C25A H25A 119.8 . . ?
O9 C33A H33A 109.5 . . ?
O9 C33A H33B 109.5 . . ?
H33A C33A H33B 108.1 . . ?
C34A C33A O9 110.6(11) . . ?
C34A C33A H33A 109.5 . . ?
C34A C33A H33B 109.5 . . ?
O10A C34A H34A 109.7 . . ?
O10A C34A H34B 109.7 . . ?
C33A C34A O10A 109.6(11) . . ?
C33A C34A H34A 109.7 . . ?
C33A C34A H34B 109.7 . . ?
H34A C34A H34B 108.2 . . ?
C36A C35A S3A 118.9(5) . . ?
C36A C35A C41A 120.0 . . ?
C41A C35A S3A 120.8(5) . . ?
C35A C36A H36A 120.0 . . ?
C37A C36A C35A 120.0 . . ?
C37A C36A H36A 120.0 . . ?
C36A C37A H37A 120.0 . . ?
C36A C37A C38A 120.0 . . ?
C38A C37A H37A 120.0 . . ?
C37A C38A C39A 122.5(7) . . ?
C40A C38A C37A 120.0 . . ?
C40A C38A C39A 117.4(7) . . ?
C38A C40A H40A 120.0 . . ?
C38A C40A C41A 120.0 . . ?
C41A C40A H40A 120.0 . . ?
C35A C41A H41A 120.0 . . ?
C40A C41A C35A 120.0 . . ?
C40A C41A H41A 120.0 . . ?
C38A C39A H39A 109.5 . . ?
C38A C39A H39B 109.5 . . ?
C38A C39A H39C 109.5 . . ?
H39A C39A H39B 109.5 . . ?
H39A C39A H39C 109.5 . . ?
H39B C39A H39C 109.5 . . ?
O13 C42A H42A 109.6 . . ?
O13 C42A H42B 109.6 . . ?
O13 C42A C43A 110.4(10) . . ?
H42A C42A H42B 108.1 . . ?
C43A C42A H42A 109.6 . . ?
C43A C42A H42B 109.6 . . ?
O14A C43A C42A 121.7(11) . . ?
O14A C43A H43A 106.9 . . ?
O14A C43A H43B 106.9 . . ?
C42A C43A H43A 106.9 . . ?
C42A C43A H43B 106.9 . . ?
H43A C43A H43B 106.7 . . ?
C45A C44A S4A 118.8(4) . . ?
C45A C44A C50A 120.0 . . ?
C50A C44A S4A 121.2(4) . . ?
C44A C45A H45A 120.0 . . ?
C44A C45A C46A 120.0 . . ?
C46A C45A H45A 120.0 . . ?
C45A C46A H46A 120.0 . . ?
C45A C46A C47A 120.0 . . ?
C47A C46A H46A 120.0 . . ?
C46A C47A C48A 117.8(10) . . ?
C49A C47A C46A 120.0 . . ?
C49A C47A C48A 121.9(10) . . ?
C47A C49A H49A 120.0 . . ?
C47A C49A C50A 120.0 . . ?
C50A C49A H49A 120.0 . . ?
C44A C50A H50A 120.0 . . ?
C49A C50A C44A 120.0 . . ?
C49A C50A H50A 120.0 . . ?
C47A C48A H48A 109.5 . . ?
C47A C48A H48B 109.5 . . ?
C47A C48A H48C 109.5 . . ?
H48A C48A H48B 109.5 . . ?
H48A C48A H48C 109.5 . . ?
H48B C48A H48C 109.5 . . ?
C70A C69A S6A 122.9(7) . . ?
C70A C69A C75A 120.0 . . ?
C75A C69A S6A 117.0(7) . . ?
C69A C70A H70A 120.0 . . ?
C71A C70A C69A 120.0 . . ?
C71A C70A H70A 120.0 . . ?
C70A C71A H71A 120.0 . . ?
C70A C71A C72A 120.0 . . ?
C72A C71A H71A 120.0 . . ?
C71A C72A C74A 120.0 . . ?
C73A C72A C71A 127.1(13) . . ?
C73A C72A C74A 112.7(13) . . ?
C72A C74A H74A 120.0 . . ?
C75A C74A C72A 120.0 . . ?
C75A C74A H74A 120.0 . . ?
C69A C75A H75A 120.0 . . ?
C74A C75A C69A 120.0 . . ?
C74A C75A H75A 120.0 . . ?
C72A C73A H73A 109.5 . . ?
C72A C73A H73B 109.5 . . ?
C72A C73A H73C 109.5 . . ?
H73A C73A H73B 109.5 . . ?
H73A C73A H73C 109.5 . . ?
H73B C73A H73C 109.5 . . ?
C95 C94 S8A 119.5(3) . . ?
C95 C94 C100 120.0 . . ?
C100 C94 S8A 120.2(3) . . ?
C94 C95 H95 120.0 . . ?
C94 C95 C96 120.0 . . ?
C96 C95 H95 120.0 . . ?
C95 C96 H96 120.0 . . ?
C97 C96 C95 120.0 . . ?
C97 C96 H96 120.0 . . ?
C96 C97 C99 120.0 . . ?
C96 C97 C98 120.5(4) . . ?
C99 C97 C98 119.5(4) . . ?
C97 C99 H99 120.0 . . ?
C100 C99 C97 120.0 . . ?
C100 C99 H99 120.0 . . ?
C94 C100 H100 120.0 . . ?
C99 C100 C94 120.0 . . ?
C99 C100 H100 120.0 . . ?
C97 C98 H98A 109.5 . . ?
C97 C98 H98B 109.5 . . ?
C97 C98 H98C 109.5 . . ?
H98A C98 H98B 109.5 . . ?
H98A C98 H98C 109.5 . . ?
H98B C98 H98C 109.5 . . ?
C115 C116 O34A 105.0(3) . . ?
C115 C116 H11F 110.7 . . ?
C115 C116 H11G 110.7 . . ?
O34A C116 H11F 110.7 . . ?
O34A C116 H11G 110.7 . . ?
H11F C116 H11G 108.8 . . ?
C123 C117 S9A 121.5(3) . . ?
C123 C117 C118 120.0 . . ?
C118 C117 S9A 118.3(3) . . ?
C117 C123 H123 120.0 . . ?
C117 C123 C122 120.0 . . ?
C122 C123 H123 120.0 . . ?
C123 C122 H122 120.0 . . ?
C120 C122 C123 120.0 . . ?
C120 C122 H122 120.0 . . ?
C122 C120 C119 120.0 . . ?
C122 C120 C121 119.4(6) . . ?
C119 C120 C121 120.5(5) . . ?
C120 C119 H119 120.0 . . ?
C120 C119 C118 120.0 . . ?
C118 C119 H119 120.0 . . ?
C117 C118 H118 120.0 . . ?
C119 C118 C117 120.0 . . ?
C119 C118 H118 120.0 . . ?
C120 C121 H12B 109.5 . . ?
C120 C121 H12C 109.5 . . ?
C120 C121 H12D 109.5 . . ?
H12B C121 H12C 109.5 . . ?
H12B C121 H12D 109.5 . . ?
H12C C121 H12D 109.5 . . ?
O2 S1B C10B 104.5(4) . . ?
O3B S1B O2 105.2(7) . . ?
O3B S1B O4B 122.2(7) . . ?
O3B S1B C10B 106.2(7) . . ?
O4B S1B O2 110.9(5) . . ?
O4B S1B C10B 106.5(4) . . ?
O6B S2B C19B 104.3(6) . . ?
O7B S2B O6B 109.2(7) . . ?
O7B S2B C19B 108.8(4) . . ?
O8B S2B O6B 105.7(6) . . ?
O8B S2B O7B 119.1(5) . . ?
O8B S2B C19B 108.8(5) . . ?
O10B S3B C35B 104.2(5) . . ?
O11B S3B O10B 107.7(4) . . ?
O11B S3B C35B 108.7(5) . . ?
O12B S3B O10B 101.9(5) . . ?
O12B S3B O11B 123.2(5) . . ?
O12B S3B C35B 109.4(5) . . ?
O14B S4B C44B 104.1(3) . . ?
O15B S4B O14B 104.3(3) . . ?
O15B S4B O16B 117.2(5) . . ?
O15B S4B C44B 110.1(3) . . ?
O16B S4B O14B 109.8(4) . . ?
O16B S4B C44B 110.4(4) . . ?
O22B S6B O23B 106.4(10) . . ?
O22B S6B C69B 106.8(5) . . ?
O23B S6B C69B 107.3(7) . . ?
O24B S6B O22B 75.7(7) . . ?
O24B S6B O23B 141.8(8) . . ?
O24B S6B C69B 108.4(2) . . ?
O30B S8B C101 104.2(11) . . ?
O31B S8B O30B 103.5(10) . . ?
O31B S8B C101 112.2(8) . . ?
O32B S8B O30B 107.5(11) . . ?
O32B S8B O31B 117.7(10) . . ?
O32B S8B C101 110.5(8) . . ?
O34B S9B C125 107.5(6) . . ?
O35B S9B O34B 98.6(5) . . ?
O35B S9B O36B 120.2(7) . . ?
O35B S9B C125 108.5(5) . . ?
O36B S9B O34B 113.6(5) . . ?
O36B S9B C125 107.7(6) . . ?
C44 O2 S1B 120.8(8) . . ?
C18B O6B S2B 116.3(10) . . ?
C34B O10B S3B 114.5(7) . . ?
C43B O14B S4B 117.3(8) . . ?
C68 O22B S6B 132.3(9) . . ?
C93 O30B S8B 121.5(13) . . ?
C124 O34B S9B 118.9(7) . . ?
O1 C8 H8A 110.1 . . ?
O1 C8 H8B 110.1 . . ?
O1 C8 C44 107.8(6) . . ?
H8A C8 H8B 108.5 . . ?
C44 C8 H8A 110.1 . . ?
C44 C8 H8B 110.1 . . ?
C11B C10B S1B 120.1(5) . . ?
C11B C10B C16B 120.0 . . ?
C16B C10B S1B 119.9(5) . . ?
C10B C11B H11H 120.0 . . ?
C12B C11B C10B 120.0 . . ?
C12B C11B H11H 120.0 . . ?
C11B C12B H12E 120.0 . . ?
C11B C12B C13B 120.0 . . ?
C13B C12B H12E 120.0 . . ?
C12B C13B C15B 120.0 . . ?
C12B C13B C14B 115.3(8) . . ?
C15B C13B C14B 124.7(8) . . ?
C13B C15B H15B 120.0 . . ?
C16B C15B C13B 120.0 . . ?
C16B C15B H15B 120.0 . . ?
C10B C16B H16B 120.0 . . ?
C15B C16B C10B 120.0 . . ?
C15B C16B H16B 120.0 . . ?
C13B C14B H14D 109.5 . . ?
C13B C14B H14E 109.5 . . ?
C13B C14B H14F 109.5 . . ?
H14D C14B H14E 109.5 . . ?
H14D C14B H14F 109.5 . . ?
H14E C14B H14F 109.5 . . ?
C17 C18B H18C 110.7 . . ?
C17 C18B H18D 110.7 . . ?
O6B C18B C17 105.2(12) . . ?
O6B C18B H18C 110.7 . . ?
O6B C18B H18D 110.7 . . ?
H18C C18B H18D 108.8 . . ?
C20B C19B S2B 118.9(8) . . ?
C25B C19B S2B 120.7(6) . . ?
C25B C19B C20B 120.2(9) . . ?
C19B C20B H20B 122.0 . . ?
C21B C20B C19B 116.0(9) . . ?
C21B C20B H20B 122.0 . . ?
C20B C21B H21B 117.3 . . ?
C22B C21B C20B 125.4(8) . . ?
C22B C21B H21B 117.3 . . ?
C21B C22B C23B 123.5(9) . . ?
C21B C22B C24B 116.8(9) . . ?
C24B C22B C23B 119.6(9) . . ?
C22B C23B H23D 109.5 . . ?
C22B C23B H23E 109.5 . . ?
C22B C23B H23F 109.5 . . ?
H23D C23B H23E 109.5 . . ?
H23D C23B H23F 109.5 . . ?
H23E C23B H23F 109.5 . . ?
C22B C24B H24B 119.1 . . ?
C22B C24B C25B 121.9(9) . . ?
C25B C24B H24B 119.1 . . ?
C19B C25B H25B 120.2 . . ?
C24B C25B C19B 119.6(8) . . ?
C24B C25B H25B 120.2 . . ?
O9 C33B H33C 110.6 . . ?
O9 C33B H33D 110.6 . . ?
O9 C33B C34B 105.6(11) . . ?
H33C C33B H33D 108.7 . . ?
C34B C33B H33C 110.6 . . ?
C34B C33B H33D 110.6 . . ?
O10B C34B C33B 114.1(10) . . ?
O10B C34B H34C 108.7 . . ?
O10B C34B H34D 108.7 . . ?
C33B C34B H34C 108.7 . . ?
C33B C34B H34D 108.7 . . ?
H34C C34B H34D 107.6 . . ?
C36B C35B S3B 119.8(5) . . ?
C36B C35B C41B 120.0 . . ?
C41B C35B S3B 120.2(5) . . ?
C35B C36B H36B 120.0 . . ?
C35B C36B C37B 120.0 . . ?
C37B C36B H36B 120.0 . . ?
C36B C37B H37B 120.0 . . ?
C38B C37B C36B 120.0 . . ?
C38B C37B H37B 120.0 . . ?
C37B C38B C40B 120.0 . . ?
C37B C38B C39B 119.2(7) . . ?
C40B C38B C39B 120.7(7) . . ?
C38B C40B H40B 120.0 . . ?
C38B C40B C41B 120.0 . . ?
C41B C40B H40B 120.0 . . ?
C35B C41B H41B 120.0 . . ?
C40B C41B C35B 120.0 . . ?
C40B C41B H41B 120.0 . . ?
C38B C39B H39D 109.5 . . ?
C38B C39B H39E 109.5 . . ?
C38B C39B H39F 109.5 . . ?
H39D C39B H39E 109.5 . . ?
H39D C39B H39F 109.5 . . ?
H39E C39B H39F 109.5 . . ?
O13 C42B H42C 109.2 . . ?
O13 C42B H42D 109.2 . . ?
H42C C42B H42D 107.9 . . ?
C43B C42B O13 112.1(10) . . ?
C43B C42B H42C 109.2 . . ?
C43B C42B H42D 109.2 . . ?
O14B C43B H43C 106.3 . . ?
O14B C43B H43D 106.3 . . ?
C42B C43B O14B 124.3(12) . . ?
C42B C43B H43C 106.3 . . ?
C42B C43B H43D 106.3 . . ?
H43C C43B H43D 106.4 . . ?
O2 C44 C8 108.3(8) . . ?
O2 C44 H44A 110.0 . . ?
O2 C44 H44B 110.0 . . ?
C8 C44 H44A 110.0 . . ?
C8 C44 H44B 110.0 . . ?
H44A C44 H44B 108.4 . . ?
C45B C44B S4B 118.3(3) . . ?
C45B C44B C50B 120.0 . . ?
C50B C44B S4B 121.7(3) . . ?
C44B C45B H45B 120.0 . . ?
C46B C45B C44B 120.0 . . ?
C46B C45B H45B 120.0 . . ?
C45B C46B H46B 120.0 . . ?
C45B C46B C47B 120.0 . . ?
C47B C46B H46B 120.0 . . ?
C46B C47B C48B 121.8(10) . . ?
C49B C47B C46B 120.0 . . ?
C49B C47B C48B 118.1(10) . . ?
C47B C49B H49B 120.0 . . ?
C47B C49B C50B 120.0 . . ?
C50B C49B H49B 120.0 . . ?
C44B C50B H50B 120.0 . . ?
C49B C50B C44B 120.0 . . ?
C49B C50B H50B 120.0 . . ?
C47B C48B H48D 109.5 . . ?
C47B C48B H48E 109.5 . . ?
C47B C48B H48F 109.5 . . ?
H48D C48B H48E 109.5 . . ?
H48D C48B H48F 109.5 . . ?
H48E C48B H48F 109.5 . . ?
C70B C69B S6B 121.04(17) . . ?
C70B C69B C75B 120.0 . . ?
C75B C69B S6B 118.92(17) . . ?
C69B C70B H70B 120.0 . . ?
C69B C70B C71B 120.0 . . ?
C71B C70B H70B 120.0 . . ?
C70B C71B H71B 120.0 . . ?
C70B C71B C72B 120.0 . . ?
C72B C71B H71B 120.0 . . ?
C71B C72B C73B 120.8(3) . . ?
C74B C72B C71B 120.0 . . ?
C74B C72B C73B 119.2(3) . . ?
C72B C74B H74B 120.0 . . ?
C72B C74B C75B 120.0 . . ?
C75B C74B H74B 120.0 . . ?
C69B C75B H75B 120.0 . . ?
C74B C75B C69B 120.0 . . ?
C74B C75B H75B 120.0 . . ?
C72B C73B H73D 109.5 . . ?
C72B C73B H73E 109.5 . . ?
C72B C73B H73F 109.5 . . ?
H73D C73B H73E 109.5 . . ?
H73D C73B H73F 109.5 . . ?
H73E C73B H73F 109.5 . . ?
C106 C104 C103 120.0 . . ?
C106 C104 C105 118.2(11) . . ?
C103 C104 C105 121.8(11) . . ?
C104 C106 H106 120.0 . . ?
C104 C106 C107 120.0 . . ?
C107 C106 H106 120.0 . . ?
C106 C107 H107 120.0 . . ?
C106 C107 C101 120.0 . . ?
C101 C107 H107 120.0 . . ?
C107 C101 S8B 119.5(6) . . ?
C102 C101 S8B 120.5(6) . . ?
C102 C101 C107 120.0 . . ?
C101 C102 H102 120.0 . . ?
C101 C102 C103 120.0 . . ?
C103 C102 H102 120.0 . . ?
C104 C103 H103 120.0 . . ?
C102 C103 C104 120.0 . . ?
C102 C103 H103 120.0 . . ?
C104 C105 H10C 109.5 . . ?
C104 C105 H10D 109.5 . . ?
C104 C105 H10E 109.5 . . ?
H10C C105 H10D 109.5 . . ?
H10C C105 H10E 109.5 . . ?
H10D C105 H10E 109.5 . . ?
C115 C124 H12F 109.6 . . ?
C115 C124 H12G 109.6 . . ?
O34B C124 C115 110.4(8) . . ?
O34B C124 H12F 109.6 . . ?
O34B C124 H12G 109.6 . . ?
H12F C124 H12G 108.1 . . ?
C131 C125 S9B 118.0(5) . . ?
C131 C125 C126 120.0 . . ?
C126 C125 S9B 120.9(5) . . ?
C125 C131 H131 120.0 . . ?
C130 C131 C125 120.0 . . ?
C130 C131 H131 120.0 . . ?
C131 C130 H130 120.0 . . ?
C131 C130 C128 120.0 . . ?
C128 C130 H130 120.0 . . ?
C130 C128 C129 123.2(6) . . ?
C127 C128 C130 120.0 . . ?
C127 C128 C129 116.8(6) . . ?
C128 C127 H127 120.0 . . ?
C126 C127 C128 120.0 . . ?
C126 C127 H127 120.0 . . ?
C125 C126 H126 120.0 . . ?
C127 C126 C125 120.0 . . ?
C127 C126 H126 120.0 . . ?
C128 C129 H12H 109.5 . . ?
C128 C129 H12I 109.5 . . ?
C128 C129 H12J 109.5 . . ?
H12H C129 H12I 109.5 . . ?
H12H C129 H12J 109.5 . . ?
H12I C129 H12J 109.5 . . ?
N1 C142 C143 156(2) . . ?
C142 C143 H14G 105.8 . . ?
C142 C143 H14H 105.8 . . ?
C142 C143 C144 126.0(15) . . ?
H14G C143 H14H 106.2 . . ?
C144 C143 H14G 105.8 . . ?
C144 C143 H14H 105.8 . . ?
C143 C144 H14I 107.3 . . ?
C143 C144 H14J 107.3 . . ?
C143 C144 C145 120.1(13) . . ?
H14I C144 H14J 106.9 . . ?
C145 C144 H14I 107.3 . . ?
C145 C144 H14J 107.3 . . ?
C144 C145 H14K 108.3 . . ?
C144 C145 H14L 108.3 . . ?
H14K C145 H14L 107.4 . . ?
C146 C145 C144 116.1(13) . . ?
C146 C145 H14K 108.3 . . ?
C146 C145 H14L 108.3 . . ?
C145 C146 H14M 110.3 . . ?
C145 C146 H14N 110.3 . . ?
H14M C146 H14N 108.6 . . ?
C147 C146 C145 107.1(13) . . ?
C147 C146 H14M 110.3 . . ?
C147 C146 H14N 110.3 . . ?
N2 C147 C146 162(2) . . ?
C149 C148 N1B 160.5(16) . . ?
C148 C149 H14O 104(3) . . ?
C148 C149 H14P 108(3) . . ?
C148 C149 C150 125.7(14) . . ?
H14O C149 H14P 98(3) . . ?
C150 C149 H14O 108(3) . . ?
C150 C149 H14P 110(3) . . ?
C149 C150 H15C 113(3) . . ?
C149 C150 H15D 108(3) . . ?
C149 C150 C151 117.9(13) . . ?
H15C C150 H15D 100(4) . . ?
C151 C150 H15C 116(3) . . ?
C151 C150 H15D 99(3) . . ?
C150 C151 H15E 107(3) . . ?
C150 C151 H15F 101(3) . . ?
C150 C151 C152 135.1(14) . . ?
H15E C151 H15F 106(4) . . ?
C152 C151 H15E 103(3) . . ?
C152 C151 H15F 102(3) . . ?
C151 C152 H15G 106(3) . . ?
C151 C152 H15H 99(3) . . ?
H15G C152 H15H 103(4) . . ?
C153 C152 C151 146.6(15) . . ?
C153 C152 H15G 102(3) . . ?
C153 C152 H15H 92(3) . . ?
N2B C153 C152 168.1(18) . . ?
C155 C154 N1C 106.1(16) . . ?
C154 C155 H15I 105(3) . . ?
C154 C155 H15J 113(4) . . ?
C154 C155 C156 104.4(14) . . ?
H15I C155 H15J 108(4) . . ?
C156 C155 H15I 113(3) . . ?
C156 C155 H15J 113(3) . . ?
C155 C156 H15K 108(3) . . ?
C155 C156 H15L 111(3) . . ?
H15K C156 H15L 104(4) . . ?
C157 C156 C155 114.4(13) . . ?
C157 C156 H15K 110(3) . . ?
C157 C156 H15L 108(3) . . ?
C156 C157 H15M 109(3) . . ?
C156 C157 H15N 107(3) . . ?
C156 C157 C158 119.3(15) . . ?
H15M C157 H15N 111(4) . . ?
C158 C157 H15M 105(3) . . ?
C158 C157 H15N 105(3) . . ?
C157 C158 H15O 105(3) . . ?
C157 C158 H15P 95(3) . . ?
H15O C158 H15P 103(4) . . ?
C159 C158 C157 151.6(18) . . ?
C159 C158 H15O 102(3) . . ?
C159 C158 H15P 87(3) . . ?
C158 C159 N2C 119.4(16) . . ?

loop_
_geom_bond_atom_site_label_1
_geom_bond_atom_site_label_2
_geom_bond_distance
_geom_bond_site_symmetry_2
_geom_bond_publ_flag
S5 O18 1.576(2) . ?
S5 O19 1.420(2) . ?
S5 O20 1.421(2) . ?
S5 C60 1.758(3) . ?
S7 O26 1.569(2) . ?
S7 O27 1.426(3) . ?
S7 O28 1.421(3) . ?
S7 C85 1.747(4) . ?
S10 O38 1.5721(17) . ?
S10 O39 1.427(2) . ?
S10 O40 1.428(2) . ?
S10 C134 1.749(3) . ?
O1 C7 1.384(3) . ?
O1 C8A 1.262(9) . ?
O1 C8 1.362(7) . ?
O5 C4 1.374(3) . ?
O5 C17 1.433(3) . ?
O9 C32 1.365(4) . ?
O9 C33A 1.473(15) . ?
O9 C33B 1.387(16) . ?
O13 C29 1.394(4) . ?
O13 C42A 1.376(10) . ?
O13 C42B 1.438(9) . ?
O17 C57 1.380(3) . ?
O17 C58 1.427(3) . ?
O18 C59 1.453(4) . ?
O21 C54 1.381(4) . ?
O21 C67 1.406(4) . ?
O25 C82 1.379(3) . ?
O25 C83 1.423(3) . ?
O26 C84 1.462(4) . ?
O29 C79 1.379(3) . ?
O29 C92 1.420(3) . ?
O33 C114 1.387(3) . ?
O33 C115 1.428(4) . ?
O37 C111 1.382(3) . ?
O37 C132 1.423(3) . ?
O38 C133 1.468(3) . ?
C1 H1A 0.9700 . ?
C1 H1B 0.9700 . ?
C1 C2 1.513(3) . ?
C1 C112 1.514(3) . ?
C2 C3 1.402(3) . ?
C2 C7 1.385(4) . ?
C3 H3 0.9300 . ?
C3 C4 1.392(3) . ?
C4 C5 1.403(4) . ?
C5 C6 1.389(4) . ?
C5 C26 1.511(3) . ?
C6 H6 0.9300 . ?
C6 C7 1.390(4) . ?
C17 H17A 0.9700 . ?
C17 H17B 0.9700 . ?
C17 H17C 0.9700 . ?
C17 H17D 0.9700 . ?
C17 C18A 1.458(16) . ?
C17 C18B 1.546(18) . ?
C26 H26A 0.9700 . ?
C26 H26B 0.9700 . ?
C26 C27 1.518(4) . ?
C27 C28 1.386(4) . ?
C27 C32 1.408(4) . ?
C28 H28 0.9300 . ?
C28 C29 1.395(4) . ?
C29 C30 1.389(4) . ?
C30 C31 1.394(4) . ?
C30 C51 1.517(4) . ?
C31 H31 0.9300 . ?
C31 C32 1.390(4) . ?
C51 H51A 0.9700 . ?
C51 H51B 0.9700 . ?
C51 C52 1.517(3) . ?
C52 C53 1.388(4) . ?
C52 C57 1.398(4) . ?
C53 H53 0.9300 . ?
C53 C54 1.397(4) . ?
C54 C55 1.398(4) . ?
C55 C56 1.388(4) . ?
C55 C76 1.518(3) . ?
C56 H56 0.9300 . ?
C56 C57 1.396(4) . ?
C58 H58A 0.9700 . ?
C58 H58B 0.9700 . ?
C58 C59 1.495(4) . ?
C59 H59A 0.9700 . ?
C59 H59B 0.9700 . ?
C60 C61 1.369(4) . ?
C60 C66 1.372(5) . ?
C61 H61 0.9300 . ?
C61 C62 1.385(5) . ?
C62 H62 0.9300 . ?
C62 C63 1.376(5) . ?
C63 C64 1.504(5) . ?
C63 C65 1.395(5) . ?
C64 H64A 0.9600 . ?
C64 H64B 0.9600 . ?
C64 H64C 0.9600 . ?
C65 H65 0.9300 . ?
C65 C66 1.377(6) . ?
C66 H66 0.9300 . ?
C67 H67A 0.9700 . ?
C67 H67B 0.9700 . ?
C67 C68 1.484(5) . ?
C68 H68A 0.9700 . ?
C68 H68B 0.9700 . ?
C68 H68C 0.9700 . ?
C68 H68D 0.9700 . ?
C68 O22A 1.474(5) . ?
C68 O22B 1.331(14) . ?
C76 H76A 0.9700 . ?
C76 H76B 0.9700 . ?
C76 C77 1.509(3) . ?
C77 C78 1.388(4) . ?
C77 C82 1.392(4) . ?
C78 H78 0.9300 . ?
C78 C79 1.395(4) . ?
C79 C80 1.399(4) . ?
C80 C81 1.388(4) . ?
C80 C108 1.513(3) . ?
C81 H81 0.9300 . ?
C81 C82 1.390(3) . ?
C83 H83A 0.9700 . ?
C83 H83B 0.9700 . ?
C83 C84 1.490(4) . ?
C84 H84A 0.9700 . ?
C84 H84B 0.9700 . ?
C85 C86 1.390(5) . ?
C85 C91 1.385(4) . ?
C86 H86 0.9300 . ?
C86 C87 1.369(5) . ?
C87 H87 0.9300 . ?
C87 C88 1.387(5) . ?
C88 C89 1.502(5) . ?
C88 C90 1.382(5) . ?
C89 H89A 0.9600 . ?
C89 H89B 0.9600 . ?
C89 H89C 0.9600 . ?
C90 H90 0.9300 . ?
C90 C91 1.376(5) . ?
C91 H91 0.9300 . ?
C92 H92A 0.9700 . ?
C92 H92B 0.9700 . ?
C92 C93 1.491(4) . ?
C93 H93C 0.9700 . ?
C93 H93D 0.9700 . ?
C93 H93A 0.9700 . ?
C93 H93B 0.9700 . ?
C93 O30A 1.404(10) . ?
C93 O30B 1.581(18) . ?
C108 H10A 0.9700 . ?
C108 H10B 0.9700 . ?
C108 C109 1.511(3) . ?
C109 C110 1.399(3) . ?
C109 C114 1.389(4) . ?
C110 H110 0.9300 . ?
C110 C111 1.392(3) . ?
C111 C112 1.394(4) . ?
C112 C113 1.399(3) . ?
C113 H113 0.9300 . ?
C113 C114 1.389(4) . ?
C115 H11A 0.9700 . ?
C115 H11B 0.9700 . ?
C115 H11C 0.9700 . ?
C115 H11D 0.9700 . ?
C115 C116 1.494(5) . ?
C115 C124 1.574(9) . ?
C132 H13A 0.9700 . ?
C132 H13B 0.9700 . ?
C132 C133 1.502(3) . ?
C133 H13C 0.9700 . ?
C133 H13D 0.9700 . ?
C134 C135 1.392(4) . ?
C134 C141 1.388(4) . ?
C135 H135 0.9300 . ?
C135 C136 1.378(5) . ?
C136 H136 0.9300 . ?
C136 C137 1.387(5) . ?
C137 C139 1.503(6) . ?
C137 C140 1.388(5) . ?
C139 H13E 0.9600 . ?
C139 H13F 0.9600 . ?
C139 H13G 0.9600 . ?
C140 H140 0.9300 . ?
C140 C141 1.378(5) . ?
C141 H141 0.9300 . ?
S1A O2A 1.604(12) . ?
S1A O3A 1.338(9) . ?
S1A O4A 1.473(12) . ?
S1A C10A 1.721(5) . ?
S2A O6A 1.537(13) . ?
S2A O7A 1.420(9) . ?
S2A O8A 1.409(10) . ?
S2A C19A 1.760(9) . ?
S3A O10A 1.509(6) . ?
S3A O11A 1.452(9) . ?
S3A O12A 1.468(7) . ?
S3A C35A 1.722(7) . ?
S4A O14A 1.592(6) . ?
S4A O15A 1.414(9) . ?
S4A O16A 1.417(7) . ?
S4A C44A 1.740(4) . ?
S6A O22A 1.227(5) . ?
S6A O23A 1.529(16) . ?
S6A O24A 1.515(6) . ?
S6A C69A 1.710(9) . ?
S8A O30A 1.559(11) . ?
S8A O31A 1.404(8) . ?
S8A O32A 1.440(8) . ?
S8A C94 1.759(6) . ?
S9A O34A 1.545(4) . ?
S9A O35A 1.448(6) . ?
S9A O36A 1.431(6) . ?
S9A C117 1.759(5) . ?
O2A C9A 1.572(15) . ?
O6A C18A 1.449(14) . ?
O10A C34A 1.489(10) . ?
O14A C43A 1.47(2) . ?
O34A C116 1.501(5) . ?
C8A H8AA 0.9700 . ?
C8A H8AB 0.9700 . ?
C8A C9A 1.447(15) . ?
C9A H9AA 0.9700 . ?
C9A H9AB 0.9700 . ?
C10A C11A 1.3900 . ?
C10A C16A 1.3900 . ?
C11A H11E 0.9300 . ?
C11A C12A 1.3900 . ?
C12A H12A 0.9300 . ?
C12A C13A 1.3900 . ?
C13A C15A 1.3900 . ?
C13A C14A 1.497(8) . ?
C15A H15A 0.9300 . ?
C15A C16A 1.3900 . ?
C16A H16A 0.9300 . ?
C14A H14A 0.9600 . ?
C14A H14B 0.9600 . ?
C14A H14C 0.9600 . ?
C18A H18A 0.9700 . ?
C18A H18B 0.9700 . ?
C19A C20A 1.335(13) . ?
C19A C25A 1.369(11) . ?
C20A H20A 0.9300 . ?
C20A C21A 1.353(14) . ?
C21A H21A 0.9300 . ?
C21A C22A 1.398(15) . ?
C22A C23A 1.511(12) . ?
C22A C24A 1.395(14) . ?
C23A H23A 0.9600 . ?
C23A H23B 0.9600 . ?
C23A H23C 0.9600 . ?
C24A H24A 0.9300 . ?
C24A C25A 1.369(12) . ?
C25A H25A 0.9300 . ?
C33A H33A 0.9700 . ?
C33A H33B 0.9700 . ?
C33A C34A 1.296(16) . ?
C34A H34A 0.9700 . ?
C34A H34B 0.9700 . ?
C35A C36A 1.3900 . ?
C35A C41A 1.3900 . ?
C36A H36A 0.9300 . ?
C36A C37A 1.3900 . ?
C37A H37A 0.9300 . ?
C37A C38A 1.3900 . ?
C38A C40A 1.3900 . ?
C38A C39A 1.476(14) . ?
C40A H40A 0.9300 . ?
C40A C41A 1.3900 . ?
C41A H41A 0.9300 . ?
C39A H39A 0.9600 . ?
C39A H39B 0.9600 . ?
C39A H39C 0.9600 . ?
C42A H42A 0.9700 . ?
C42A H42B 0.9700 . ?
C42A C43A 1.575(17) . ?
C43A H43A 0.9700 . ?
C43A H43B 0.9700 . ?
C44A C45A 1.3900 . ?
C44A C50A 1.3900 . ?
C45A H45A 0.9300 . ?
C45A C46A 1.3900 . ?
C46A H46A 0.9300 . ?
C46A C47A 1.3900 . ?
C47A C49A 1.3900 . ?
C47A C48A 1.475(17) . ?
C49A H49A 0.9300 . ?
C49A C50A 1.3900 . ?
C50A H50A 0.9300 . ?
C48A H48A 0.9600 . ?
C48A H48B 0.9600 . ?
C48A H48C 0.9600 . ?
C69A C70A 1.3900 . ?
C69A C75A 1.3900 . ?
C70A H70A 0.9300 . ?
C70A C71A 1.3900 . ?
C71A H71A 0.9300 . ?
C71A C72A 1.3900 . ?
C72A C74A 1.3900 . ?
C72A C73A 1.35(2) . ?
C74A H74A 0.9300 . ?
C74A C75A 1.3900 . ?
C75A H75A 0.9300 . ?
C73A H73A 0.9600 . ?
C73A H73B 0.9600 . ?
C73A H73C 0.9600 . ?
C94 C95 1.3900 . ?
C94 C100 1.3900 . ?
C95 H95 0.9300 . ?
C95 C96 1.3900 . ?
C96 H96 0.9300 . ?
C96 C97 1.3900 . ?
C97 C99 1.3900 . ?
C97 C98 1.519(7) . ?
C99 H99 0.9300 . ?
C99 C100 1.3900 . ?
C100 H100 0.9300 . ?
C98 H98A 0.9600 . ?
C98 H98B 0.9600 . ?
C98 H98C 0.9600 . ?
C116 H11F 0.9700 . ?
C116 H11G 0.9700 . ?
C117 C123 1.3900 . ?
C117 C118 1.3900 . ?
C123 H123 0.9300 . ?
C123 C122 1.3900 . ?
C122 H122 0.9300 . ?
C122 C120 1.3900 . ?
C120 C119 1.3900 . ?
C120 C121 1.514(8) . ?
C119 H119 0.9300 . ?
C119 C118 1.3900 . ?
C118 H118 0.9300 . ?
C121 H12B 0.9600 . ?
C121 H12C 0.9600 . ?
C121 H12D 0.9600 . ?
S1B O2 1.566(8) . ?
S1B O3B 1.313(15) . ?
S1B O4B 1.383(8) . ?
S1B C10B 1.815(6) . ?
S2B O6B 1.583(12) . ?
S2B O7B 1.456(7) . ?
S2B O8B 1.421(7) . ?
S2B C19B 1.748(10) . ?
S3B O10B 1.581(6) . ?
S3B O11B 1.474(8) . ?
S3B O12B 1.373(8) . ?
S3B C35B 1.749(7) . ?
S4B O14B 1.560(5) . ?
S4B O15B 1.441(6) . ?
S4B O16B 1.454(7) . ?
S4B C44B 1.732(5) . ?
S6B O22B 1.594(14) . ?
S6B O23B 1.63(2) . ?
S6B O24B 1.434(5) . ?
S6B C69B 1.750(2) . ?
S8B O30B 1.608(17) . ?
S8B O31B 1.444(15) . ?
S8B O32B 1.401(14) . ?
S8B C101 1.740(12) . ?
S9B O34B 1.588(7) . ?
S9B O35B 1.408(9) . ?
S9B O36B 1.438(11) . ?
S9B C125 1.724(7) . ?
O2 C44 1.363(13) . ?
O6B C18B 1.469(13) . ?
O10B C34B 1.432(12) . ?
O14B C43B 1.513(16) . ?
O34B C124 1.338(12) . ?
C8 H8A 0.9700 . ?
C8 H8B 0.9700 . ?
C8 C44 1.533(11) . ?
C10B C11B 1.3900 . ?
C10B C16B 1.3900 . ?
C11B H11H 0.9300 . ?
C11B C12B 1.3900 . ?
C12B H12E 0.9300 . ?
C12B C13B 1.3900 . ?
C13B C15B 1.3900 . ?
C13B C14B 1.668(13) . ?
C15B H15B 0.9300 . ?
C15B C16B 1.3900 . ?
C16B H16B 0.9300 . ?
C14B H14D 0.9600 . ?
C14B H14E 0.9600 . ?
C14B H14F 0.9600 . ?
C18B H18C 0.9700 . ?
C18B H18D 0.9700 . ?
C19B C20B 1.404(10) . ?
C19B C25B 1.388(12) . ?
C20B H20B 0.9300 . ?
C20B C21B 1.368(14) . ?
C21B H21B 0.9300 . ?
C21B C22B 1.360(14) . ?
C22B C23B 1.528(13) . ?
C22B C24B 1.364(12) . ?
C23B H23D 0.9600 . ?
C23B H23E 0.9600 . ?
C23B H23F 0.9600 . ?
C24B H24B 0.9300 . ?
C24B C25B 1.369(13) . ?
C25B H25B 0.9300 . ?
C33B H33C 0.9700 . ?
C33B H33D 0.9700 . ?
C33B C34B 1.70(2) . ?
C34B H34C 0.9700 . ?
C34B H34D 0.9700 . ?
C35B C36B 1.3900 . ?
C35B C41B 1.3900 . ?
C36B H36B 0.9300 . ?
C36B C37B 1.3900 . ?
C37B H37B 0.9300 . ?
C37B C38B 1.3900 . ?
C38B C40B 1.3900 . ?
C38B C39B 1.559(12) . ?
C40B H40B 0.9300 . ?
C40B C41B 1.3900 . ?
C41B H41B 0.9300 . ?
C39B H39D 0.9600 . ?
C39B H39E 0.9600 . ?
C39B H39F 0.9600 . ?
C42B H42C 0.9700 . ?
C42B H42D 0.9700 . ?
C42B C43B 1.312(17) . ?
C43B H43C 0.9700 . ?
C43B H43D 0.9700 . ?
C44 H44A 0.9700 . ?
C44 H44B 0.9700 . ?
C44B C45B 1.3900 . ?
C44B C50B 1.3900 . ?
C45B H45B 0.9300 . ?
C45B C46B 1.3900 . ?
C46B H46B 0.9300 . ?
C46B C47B 1.3900 . ?
C47B C49B 1.3900 . ?
C47B C48B 1.555(18) . ?
C49B H49B 0.9300 . ?
C49B C50B 1.3900 . ?
C50B H50B 0.9300 . ?
C48B H48D 0.9600 . ?
C48B H48E 0.9600 . ?
C48B H48F 0.9600 . ?
C69B C70B 1.3900 . ?
C69B C75B 1.3900 . ?
C70B H70B 0.9300 . ?
C70B C71B 1.3900 . ?
C71B H71B 0.9300 . ?
C71B C72B 1.3900 . ?
C72B C74B 1.3900 . ?
C72B C73B 1.514(5) . ?
C74B H74B 0.9300 . ?
C74B C75B 1.3900 . ?
C75B H75B 0.9300 . ?
C73B H73D 0.9600 . ?
C73B H73E 0.9600 . ?
C73B H73F 0.9600 . ?
C104 C106 1.3900 . ?
C104 C103 1.3900 . ?
C104 C105 1.570(15) . ?
C106 H106 0.9300 . ?
C106 C107 1.3900 . ?
C107 H107 0.9300 . ?
C107 C101 1.3900 . ?
C101 C102 1.3900 . ?
C102 H102 0.9300 . ?
C102 C103 1.3900 . ?
C103 H103 0.9300 . ?
C105 H10C 0.9600 . ?
C105 H10D 0.9600 . ?
C105 H10E 0.9600 . ?
C124 H12F 0.9700 . ?
C124 H12G 0.9700 . ?
C125 C131 1.3900 . ?
C125 C126 1.3900 . ?
C131 H131 0.9300 . ?
C131 C130 1.3900 . ?
C130 H130 0.9300 . ?
C130 C128 1.3900 . ?
C128 C127 1.3900 . ?
C128 C129 1.510(9) . ?
C127 H127 0.9300 . ?
C127 C126 1.3900 . ?
C126 H126 0.9300 . ?
C129 H12H 0.9600 . ?
C129 H12I 0.9600 . ?
C129 H12J 0.9600 . ?
N1 C142 1.253(11) . ?
N2 C147 1.253(11) . ?
C142 C143 1.301(13) . ?
C143 H14G 0.9700 . ?
C143 H14H 0.9700 . ?
C143 C144 1.456(8) . ?
C144 H14I 0.9700 . ?
C144 H14J 0.9700 . ?
C144 C145 1.456(8) . ?
C145 H14K 0.9700 . ?
C145 H14L 0.9700 . ?
C145 C146 1.456(8) . ?
C146 H14M 0.9700 . ?
C146 H14N 0.9700 . ?
C146 C147 1.277(12) . ?
N1B C148 1.271(13) . ?
N2B C153 1.262(13) . ?
C148 C149 1.239(14) . ?
C149 H14O 1.005(19) . ?
C149 H14P 1.006(19) . ?
C149 C150 1.391(14) . ?
C150 H15C 0.970(19) . ?
C150 H15D 1.004(19) . ?
C150 C151 1.441(14) . ?
C151 H15E 0.984(19) . ?
C151 H15F 0.978(19) . ?
C151 C152 1.456(13) . ?
C152 H15G 0.982(19) . ?
C152 H15H 1.013(19) . ?
C152 C153 1.319(14) . ?
N1C C154 1.296(17) . ?
N2C C159 1.346(15) . ?
C154 C155 1.289(16) . ?
C155 H15I 0.973(19) . ?
C155 H15J 0.966(19) . ?
C155 C156 1.446(15) . ?
C156 H15K 0.974(19) . ?
C156 H15L 0.970(19) . ?
C156 C157 1.445(15) . ?
C157 H15M 0.963(19) . ?
C157 H15N 0.956(19) . ?
C157 C158 1.468(14) . ?
C158 H15O 0.984(19) . ?
C158 H15P 1.02(2) . ?
C158 C159 1.303(16) . ?

loop_
_geom_torsion_atom_site_label_1
_geom_torsion_atom_site_label_2
_geom_torsion_atom_site_label_3
_geom_torsion_atom_site_label_4
_geom_torsion
_geom_torsion_site_symmetry_1
_geom_torsion_site_symmetry_2
_geom_torsion_site_symmetry_3
_geom_torsion_site_symmetry_4
_geom_torsion_publ_flag
S5 O18 C59 C58 175.77(19) . . . . ?
S5 C60 C61 C62 176.9(3) . . . . ?
S5 C60 C66 C65 -177.3(3) . . . . ?
S7 O26 C84 C83 -171.1(2) . . . . ?
S7 C85 C86 C87 -177.3(2) . . . . ?
S7 C85 C91 C90 178.1(3) . . . . ?
S10 O38 C133 C132 -174.73(18) . . . . ?
S10 C134 C135 C136 -175.2(2) . . . . ?
S10 C134 C141 C140 175.7(2) . . . . ?
O1 C8A C9A O2A 22.4(18) . . . . ?
O1 C8 C44 O2 -72.1(8) . . . . ?
O5 C4 C5 C6 -179.8(2) . . . . ?
O5 C4 C5 C26 -0.1(3) . . . . ?
O5 C17 C18A O6A 69.9(15) . . . . ?
O5 C17 C18B O6B 80.2(16) . . . . ?
O9 C33A C34A O10A -56.2(18) . . . . ?
O9 C33B C34B O10B 49.1(17) . . . . ?
O13 C29 C30 C31 -177.0(2) . . . . ?
O13 C29 C30 C51 0.6(4) . . . . ?
O13 C42A C43A O14A 32.6(14) . . . . ?
O13 C42B C43B O14B -35(2) . . . . ?
O17 C58 C59 O18 68.6(3) . . . . ?
O18 S5 C60 C61 124.6(3) . . . . ?
O18 S5 C60 C66 -59.0(3) . . . . ?
O19 S5 O18 C59 36.7(2) . . . . ?
O19 S5 C60 C61 7.5(3) . . . . ?
O19 S5 C60 C66 -176.1(3) . . . . ?
O20 S5 O18 C59 166.0(2) . . . . ?
O20 S5 C60 C61 -124.3(3) . . . . ?
O20 S5 C60 C66 52.1(3) . . . . ?
O21 C54 C55 C56 -179.7(2) . . . . ?
O21 C54 C55 C76 -2.2(4) . . . . ?
O21 C67 C68 O22A 78.9(4) . . . . ?
O21 C67 C68 O22B 37.8(11) . . . . ?
O25 C83 C84 O26 63.3(3) . . . . ?
O26 S7 C85 C86 -90.1(3) . . . . ?
O26 S7 C85 C91 90.9(3) . . . . ?
O27 S7 O26 C84 38.0(3) . . . . ?
O27 S7 C85 C86 152.8(2) . . . . ?
O27 S7 C85 C91 -26.3(3) . . . . ?
O28 S7 O26 C84 166.8(2) . . . . ?
O28 S7 C85 C86 20.9(3) . . . . ?
O28 S7 C85 C91 -158.1(3) . . . . ?
O29 C79 C80 C81 178.8(2) . . . . ?
O29 C79 C80 C108 -0.4(3) . . . . ?
O29 C92 C93 O30A -62.6(7) . . . . ?
O29 C92 C93 O30B -72.2(10) . . . . ?
O33 C115 C116 O34A 67.0(4) . . . . ?
O33 C115 C124 O34B -59.5(10) . . . . ?
O37 C111 C112 C1 -5.1(3) . . . . ?
O37 C111 C112 C113 177.4(2) . . . . ?
O37 C132 C133 O38 70.3(3) . . . . ?
O38 S10 C134 C135 -164.3(2) . . . . ?
O38 S10 C134 C141 19.1(3) . . . . ?
O39 S10 O38 C133 -165.9(2) . . . . ?
O39 S10 C134 C135 84.7(2) . . . . ?
O39 S10 C134 C141 -91.8(3) . . . . ?
O40 S10 O38 C133 -37.2(2) . . . . ?
O40 S10 C134 C135 -47.1(2) . . . . ?
O40 S10 C134 C141 136.4(2) . . . . ?
C1 C2 C3 C4 -178.0(2) . . . . ?
C1 C2 C7 O1 1.0(4) . . . . ?
C1 C2 C7 C6 178.1(2) . . . . ?
C1 C112 C113 C114 -176.6(2) . . . . ?
C2 C1 C112 C111 -93.0(3) . . . . ?
C2 C1 C112 C113 84.4(3) . . . . ?
C2 C3 C4 O5 -179.8(2) . . . . ?
C2 C3 C4 C5 0.7(4) . . . . ?
C3 C2 C7 O1 -175.6(2) . . . . ?
C3 C2 C7 C6 1.5(4) . . . . ?
C3 C4 C5 C6 -0.3(4) . . . . ?
C3 C4 C5 C26 179.4(2) . . . . ?
C4 O5 C17 C18A 170.5(8) . . . . ?
C4 O5 C17 C18B 162.4(8) . . . . ?
C4 C5 C6 C7 0.5(4) . . . . ?
C4 C5 C26 C27 -85.5(3) . . . . ?
C5 C6 C7 O1 175.9(2) . . . . ?
C5 C6 C7 C2 -1.2(4) . . . . ?
C5 C26 C27 C28 97.0(3) . . . . ?
C5 C26 C27 C32 -82.6(3) . . . . ?
C6 C5 C26 C27 94.2(3) . . . . ?
C7 O1 C8A C9A 158.8(8) . . . . ?
C7 O1 C8 C44 -151.5(6) . . . . ?
C7 C2 C3 C4 -1.3(4) . . . . ?
C17 O5 C4 C3 17.6(4) . . . . ?
C17 O5 C4 C5 -162.9(2) . . . . ?
C26 C5 C6 C7 -179.2(2) . . . . ?
C26 C27 C28 C29 -178.7(2) . . . . ?
C26 C27 C32 O9 -2.3(3) . . . . ?
C26 C27 C32 C31 179.0(2) . . . . ?
C27 C28 C29 O13 176.1(2) . . . . ?
C27 C28 C29 C30 -0.4(4) . . . . ?
C28 C27 C32 O9 178.1(2) . . . . ?
C28 C27 C32 C31 -0.6(4) . . . . ?
C28 C29 C30 C31 -0.4(4) . . . . ?
C28 C29 C30 C51 177.2(2) . . . . ?
C29 O13 C42A C43A 175.7(7) . . . . ?
C29 O13 C42B C43B 166.7(11) . . . . ?
C29 C30 C31 C32 0.7(4) . . . . ?
C29 C30 C51 C52 -87.9(3) . . . . ?
C30 C31 C32 O9 -178.8(2) . . . . ?
C30 C31 C32 C27 -0.2(4) . . . . ?
C30 C51 C52 C53 85.0(3) . . . . ?
C30 C51 C52 C57 -93.2(3) . . . . ?
C31 C30 C51 C52 89.6(3) . . . . ?
C32 O9 C33A C34A 179.4(10) . . . . ?
C32 O9 C33B C34B 164.0(7) . . . . ?
C32 C27 C28 C29 0.9(4) . . . . ?
C51 C30 C31 C32 -176.9(2) . . . . ?
C51 C52 C53 C54 -177.2(2) . . . . ?
C51 C52 C57 O17 -1.8(3) . . . . ?
C51 C52 C57 C56 178.0(2) . . . . ?
C52 C53 C54 O21 179.1(2) . . . . ?
C52 C53 C54 C55 -1.3(4) . . . . ?
C53 C52 C57 O17 180.0(2) . . . . ?
C53 C52 C57 C56 -0.2(4) . . . . ?
C53 C54 C55 C56 0.6(4) . . . . ?
C53 C54 C55 C76 178.0(2) . . . . ?
C54 O21 C67 C68 169.9(3) . . . . ?
C54 C55 C56 C57 0.3(4) . . . . ?
C54 C55 C76 C77 -91.7(3) . . . . ?
C55 C56 C57 O17 179.3(2) . . . . ?
C55 C56 C57 C52 -0.4(4) . . . . ?
C55 C76 C77 C78 87.4(3) . . . . ?
C55 C76 C77 C82 -91.2(3) . . . . ?
C56 C55 C76 C77 85.7(3) . . . . ?
C57 O17 C58 C59 166.9(2) . . . . ?
C57 C52 C53 C54 1.1(4) . . . . ?
C58 O17 C57 C52 -172.0(2) . . . . ?
C58 O17 C57 C56 8.2(4) . . . . ?
C60 S5 O18 C59 -79.4(2) . . . . ?
C60 C61 C62 C63 0.0(6) . . . . ?
C61 C60 C66 C65 -0.9(6) . . . . ?
C61 C62 C63 C64 -179.1(4) . . . . ?
C61 C62 C63 C65 -0.2(6) . . . . ?
C62 C63 C65 C66 -0.2(6) . . . . ?
C63 C65 C66 C60 0.7(7) . . . . ?
C64 C63 C65 C66 178.7(4) . . . . ?
C66 C60 C61 C62 0.6(6) . . . . ?
C67 O21 C54 C53 10.8(4) . . . . ?
C67 O21 C54 C55 -168.9(3) . . . . ?
C67 C68 O22A S6A 163.9(4) . . . . ?
C67 C68 O22B S6B 138.1(14) . . . . ?
C76 C55 C56 C57 -177.2(2) . . . . ?
C76 C77 C78 C79 -177.8(2) . . . . ?
C76 C77 C82 O25 -3.3(3) . . . . ?
C76 C77 C82 C81 177.4(2) . . . . ?
C77 C78 C79 O29 -179.1(2) . . . . ?
C77 C78 C79 C80 0.0(4) . . . . ?
C78 C77 C82 O25 178.2(2) . . . . ?
C78 C77 C82 C81 -1.2(4) . . . . ?
C78 C79 C80 C81 -0.4(4) . . . . ?
C78 C79 C80 C108 -179.6(2) . . . . ?
C79 O29 C92 C93 179.6(3) . . . . ?
C79 C80 C81 C82 0.0(4) . . . . ?
C79 C80 C108 C109 -85.6(3) . . . . ?
C80 C81 C82 O25 -178.5(2) . . . . ?
C80 C81 C82 C77 0.8(4) . . . . ?
C80 C108 C109 C110 95.5(3) . . . . ?
C80 C108 C109 C114 -84.1(3) . . . . ?
C81 C80 C108 C109 95.2(3) . . . . ?
C82 O25 C83 C84 161.0(2) . . . . ?
C82 C77 C78 C79 0.8(4) . . . . ?
C83 O25 C82 C77 -170.7(2) . . . . ?
C83 O25 C82 C81 8.6(4) . . . . ?
C85 S7 O26 C84 -78.8(2) . . . . ?
C85 C86 C87 C88 -0.6(5) . . . . ?
C86 C85 C91 C90 -0.9(5) . . . . ?
C86 C87 C88 C89 179.9(3) . . . . ?
C86 C87 C88 C90 -1.2(5) . . . . ?
C87 C88 C90 C91 2.1(6) . . . . ?
C88 C90 C91 C85 -1.0(6) . . . . ?
C89 C88 C90 C91 -179.0(4) . . . . ?
C91 C85 C86 C87 1.7(5) . . . . ?
C92 O29 C79 C78 6.8(4) . . . . ?
C92 O29 C79 C80 -172.4(2) . . . . ?
C92 C93 O30A S8A 169.2(7) . . . . ?
C92 C93 O30B S8B 164.4(14) . . . . ?
C108 C80 C81 C82 179.2(2) . . . . ?
C108 C109 C110 C111 -178.1(2) . . . . ?
C108 C109 C114 O33 -2.3(3) . . . . ?
C108 C109 C114 C113 176.7(2) . . . . ?
C109 C110 C111 O37 -178.6(2) . . . . ?
C109 C110 C111 C112 1.0(3) . . . . ?
C110 C109 C114 O33 178.0(2) . . . . ?
C110 C109 C114 C113 -3.0(4) . . . . ?
C110 C111 C112 C1 175.2(2) . . . . ?
C110 C111 C112 C113 -2.3(3) . . . . ?
C111 O37 C132 C133 172.56(19) . . . . ?
C111 C112 C113 C114 0.9(3) . . . . ?
C112 C1 C2 C3 78.1(3) . . . . ?
C112 C1 C2 C7 -98.4(3) . . . . ?
C112 C113 C114 O33 -179.3(2) . . . . ?
C112 C113 C114 C109 1.8(4) . . . . ?
C114 O33 C115 C116 143.9(3) . . . . ?
C114 O33 C115 C124 174.9(5) . . . . ?
C114 C109 C110 C111 1.6(3) . . . . ?
C115 O33 C114 C109 -159.9(2) . . . . ?
C115 O33 C114 C113 21.1(4) . . . . ?
C132 O37 C111 C110 3.8(3) . . . . ?
C132 O37 C111 C112 -175.9(2) . . . . ?
C134 S10 O38 C133 79.3(2) . . . . ?
C134 C135 C136 C137 -0.5(4) . . . . ?
C135 C134 C141 C140 -0.7(4) . . . . ?
C135 C136 C137 C139 -178.7(3) . . . . ?
C135 C136 C137 C140 -1.0(5) . . . . ?
C136 C137 C140 C141 1.7(5) . . . . ?
C137 C140 C141 C134 -0.9(5) . . . . ?
C139 C137 C140 C141 179.4(3) . . . . ?
C141 C134 C135 C136 1.4(4) . . . . ?
S1A O2A C9A C8A 106.3(12) . . . . ?
S1A C10A C11A C12A -175.6(4) . . . . ?
S1A C10A C16A C15A 175.7(4) . . . . ?
S2A O6A C18A C17 -165.1(13) . . . . ?
S2A C19A C20A C21A 174.8(10) . . . . ?
S2A C19A C25A C24A -177.6(8) . . . . ?
S3A O10A C34A C33A 140.0(10) . . . . ?
S3A C35A C36A C37A 174.4(9) . . . . ?
S3A C35A C41A C40A -174.3(10) . . . . ?
S4A O14A C43A C42A -147.9(9) . . . . ?
S4A C44A C45A C46A 178.3(5) . . . . ?
S4A C44A C50A C49A -178.3(5) . . . . ?
S6A C69A C70A C71A 175.9(10) . . . . ?
S6A C69A C75A C74A -176.1(9) . . . . ?
S8A C94 C95 C96 -174.2(4) . . . . ?
S8A C94 C100 C99 174.2(4) . . . . ?
S9A O34A C116 C115 -148.1(3) . . . . ?
S9A C117 C123 C122 -174.7(7) . . . . ?
S9A C117 C118 C119 174.9(7) . . . . ?
O2A S1A C10A C11A -117.3(6) . . . . ?
O2A S1A C10A C16A 67.1(6) . . . . ?
O3A S1A O2A C9A -159.7(7) . . . . ?
O3A S1A C10A C11A 133.4(7) . . . . ?
O3A S1A C10A C16A -42.2(8) . . . . ?
O4A S1A O2A C9A -34.6(8) . . . . ?
O4A S1A C10A C11A -1.9(7) . . . . ?
O4A S1A C10A C16A -177.6(6) . . . . ?
O6A S2A C19A C20A 118.9(11) . . . . ?
O6A S2A C19A C25A -64.3(11) . . . . ?
O7A S2A O6A C18A 53.8(15) . . . . ?
O7A S2A C19A C20A 1.0(11) . . . . ?
O7A S2A C19A C25A 177.7(9) . . . . ?
O8A S2A O6A C18A -177.1(13) . . . . ?
O8A S2A C19A C20A -131.5(10) . . . . ?
O8A S2A C19A C25A 45.3(10) . . . . ?
O10A S3A C35A C36A -97.7(7) . . . . ?
O10A S3A C35A C41A 76.7(7) . . . . ?
O11A S3A O10A C34A -158.4(6) . . . . ?
O11A S3A C35A C36A 150.6(7) . . . . ?
O11A S3A C35A C41A -35.1(8) . . . . ?
O12A S3A O10A C34A -29.1(7) . . . . ?
O12A S3A C35A C36A 18.9(9) . . . . ?
O12A S3A C35A C41A -166.8(7) . . . . ?
O14A S4A C44A C45A -88.7(4) . . . . ?
O14A S4A C44A C50A 89.6(5) . . . . ?
O15A S4A O14A C43A 47.5(9) . . . . ?
O15A S4A C44A C45A 154.8(4) . . . . ?
O15A S4A C44A C50A -26.9(5) . . . . ?
O16A S4A O14A C43A 177.1(8) . . . . ?
O16A S4A C44A C45A 21.9(5) . . . . ?
O16A S4A C44A C50A -159.9(4) . . . . ?
O22A S6A C69A C70A 143.6(6) . . . . ?
O22A S6A C69A C75A -40.4(7) . . . . ?
O23A S6A O22A C68 46.2(8) . . . . ?
O23A S6A C69A C70A 28.5(10) . . . . ?
O23A S6A C69A C75A -155.5(9) . . . . ?
O24A S6A O22A C68 158.0(4) . . . . ?
O24A S6A C69A C70A -79.4(8) . . . . ?
O24A S6A C69A C75A 96.6(7) . . . . ?
O30A S8A C94 C95 93.7(5) . . . . ?
O30A S8A C94 C100 -80.5(5) . . . . ?
O31A S8A O30A C93 -173.4(9) . . . . ?
O31A S8A C94 C95 -17.5(6) . . . . ?
O31A S8A C94 C100 168.3(5) . . . . ?
O32A S8A O30A C93 -42.9(12) . . . . ?
O32A S8A C94 C95 -150.2(4) . . . . ?
O32A S8A C94 C100 35.6(5) . . . . ?
O34A S9A C117 C123 -66.7(5) . . . . ?
O34A S9A C117 C118 118.5(5) . . . . ?
O35A S9A O34A C116 48.9(4) . . . . ?
O35A S9A C117 C123 179.2(5) . . . . ?
O35A S9A C117 C118 4.5(6) . . . . ?
O36A S9A O34A C116 178.1(5) . . . . ?
O36A S9A C117 C123 46.1(7) . . . . ?
O36A S9A C117 C118 -128.7(6) . . . . ?
C8A O1 C7 C2 170.5(9) . . . . ?
C8A O1 C7 C6 -6.6(10) . . . . ?
C10A S1A O2A C9A 81.9(7) . . . . ?
C10A C11A C12A C13A 0.0 . . . . ?
C11A C10A C16A C15A 0.0 . . . . ?
C11A C12A C13A C15A 0.0 . . . . ?
C11A C12A C13A C14A 179.3(6) . . . . ?
C12A C13A C15A C16A 0.0 . . . . ?
C13A C15A C16A C10A 0.0 . . . . ?
C16A C10A C11A C12A 0.0 . . . . ?
C14A C13A C15A C16A -179.3(5) . . . . ?
C19A S2A O6A C18A -62.9(15) . . . . ?
C19A C20A C21A C22A 3.3(19) . . . . ?
C20A C19A C25A C24A -0.9(16) . . . . ?
C20A C21A C22A C23A 179.9(11) . . . . ?
C20A C21A C22A C24A -2.1(17) . . . . ?
C21A C22A C24A C25A -0.5(15) . . . . ?
C22A C24A C25A C19A 2.0(15) . . . . ?
C23A C22A C24A C25A 177.5(10) . . . . ?
C25A C19A C20A C21A -1.8(18) . . . . ?
C33A O9 C32 C27 176.7(12) . . . . ?
C33A O9 C32 C31 -4.7(12) . . . . ?
C35A S3A O10A C34A 87.9(6) . . . . ?
C35A C36A C37A C38A 0.0 . . . . ?
C36A C35A C41A C40A 0.0 . . . . ?
C36A C37A C38A C40A 0.0 . . . . ?
C36A C37A C38A C39A -176.5(15) . . . . ?
C37A C38A C40A C41A 0.0 . . . . ?
C38A C40A C41A C35A 0.0 . . . . ?
C41A C35A C36A C37A 0.0 . . . . ?
C39A C38A C40A C41A 176.7(15) . . . . ?
C42A O13 C29 C28 75.5(5) . . . . ?
C42A O13 C29 C30 -108.0(5) . . . . ?
C44A S4A O14A C43A -67.4(8) . . . . ?
C44A C45A C46A C47A 0.0 . . . . ?
C45A C44A C50A C49A 0.0 . . . . ?
C45A C46A C47A C49A 0.0 . . . . ?
C45A C46A C47A C48A 174.6(12) . . . . ?
C46A C47A C49A C50A 0.0 . . . . ?
C47A C49A C50A C44A 0.0 . . . . ?
C50A C44A C45A C46A 0.0 . . . . ?
C48A C47A C49A C50A -174.4(13) . . . . ?
C69A S6A O22A C68 -65.4(6) . . . . ?
C69A C70A C71A C72A 0.0 . . . . ?
C70A C69A C75A C74A 0.0 . . . . ?
C70A C71A C72A C74A 0.0 . . . . ?
C70A C71A C72A C73A -175.3(17) . . . . ?
C71A C72A C74A C75A 0.0 . . . . ?
C72A C74A C75A C69A 0.0 . . . . ?
C75A C69A C70A C71A 0.0 . . . . ?
C73A C72A C74A C75A 175.9(14) . . . . ?
C94 S8A O30A C93 71.9(10) . . . . ?
C94 C95 C96 C97 0.0 . . . . ?
C95 C94 C100 C99 0.0 . . . . ?
C95 C96 C97 C99 0.0 . . . . ?
C95 C96 C97 C98 -179.4(6) . . . . ?
C96 C97 C99 C100 0.0 . . . . ?
C97 C99 C100 C94 0.0 . . . . ?
C100 C94 C95 C96 0.0 . . . . ?
C98 C97 C99 C100 179.4(6) . . . . ?
C117 S9A O34A C116 -66.3(4) . . . . ?
C117 C123 C122 C120 0.0 . . . . ?
C123 C117 C118 C119 0.0 . . . . ?
C123 C122 C120 C119 0.0 . . . . ?
C123 C122 C120 C121 -176.5(8) . . . . ?
C122 C120 C119 C118 0.0 . . . . ?
C120 C119 C118 C117 0.0 . . . . ?
C118 C117 C123 C122 0.0 . . . . ?
C121 C120 C119 C118 176.4(8) . . . . ?
S1B O2 C44 C8 116.1(8) . . . . ?
S1B C10B C11B C12B -178.7(5) . . . . ?
S1B C10B C16B C15B 178.7(5) . . . . ?
S2B O6B C18B C17 -167.8(13) . . . . ?
S2B C19B C20B C21B 174.8(8) . . . . ?
S2B C19B C25B C24B -174.0(8) . . . . ?
S3B O10B C34B C33B -135.9(10) . . . . ?
S3B C35B C36B C37B 177.8(9) . . . . ?
S3B C35B C41B C40B -177.8(9) . . . . ?
S4B O14B C43B C42B 152.3(15) . . . . ?
S4B C44B C45B C46B -177.2(5) . . . . ?
S4B C44B C50B C49B 177.1(5) . . . . ?
S6B C69B C70B C71B -177.5(3) . . . . ?
S6B C69B C75B C74B 177.6(3) . . . . ?
S8B C101 C102 C103 179.0(8) . . . . ?
S9B O34B C124 C115 162.7(6) . . . . ?
S9B C125 C131 C130 168.0(9) . . . . ?
S9B C125 C126 C127 -167.7(10) . . . . ?
O2 S1B C10B C11B -88.2(5) . . . . ?
O2 S1B C10B C16B 93.1(5) . . . . ?
O3B S1B O2 C44 -161.6(9) . . . . ?
O3B S1B C10B C11B 160.9(7) . . . . ?
O3B S1B C10B C16B -17.8(7) . . . . ?
O4B S1B O2 C44 -27.6(9) . . . . ?
O4B S1B C10B C11B 29.2(5) . . . . ?
O4B S1B C10B C16B -149.5(5) . . . . ?
O6B S2B C19B C20B 128.8(10) . . . . ?
O6B S2B C19B C25B -56.1(11) . . . . ?
O7B S2B O6B C18B 44.8(15) . . . . ?
O7B S2B C19B C20B 12.5(10) . . . . ?
O7B S2B C19B C25B -172.4(8) . . . . ?
O8B S2B O6B C18B 174.0(14) . . . . ?
O8B S2B C19B C20B -118.8(9) . . . . ?
O8B S2B C19B C25B 56.3(10) . . . . ?
O10B S3B C35B C36B -61.3(7) . . . . ?
O10B S3B C35B C41B 116.5(6) . . . . ?
O11B S3B O10B C34B 44.9(7) . . . . ?
O11B S3B C35B C36B -175.9(6) . . . . ?
O11B S3B C35B C41B 1.9(8) . . . . ?
O12B S3B O10B C34B 175.8(6) . . . . ?
O12B S3B C35B C36B 47.0(8) . . . . ?
O12B S3B C35B C41B -135.2(7) . . . . ?
O14B S4B C44B C45B -130.0(4) . . . . ?
O14B S4B C44B C50B 52.9(5) . . . . ?
O15B S4B O14B C43B 176.5(9) . . . . ?
O15B S4B C44B C45B 118.7(4) . . . . ?
O15B S4B C44B C50B -58.4(5) . . . . ?
O16B S4B O14B C43B -57.2(9) . . . . ?
O16B S4B C44B C45B -12.1(5) . . . . ?
O16B S4B C44B C50B 170.7(5) . . . . ?
O22B S6B C69B C70B -123.6(8) . . . . ?
O22B S6B C69B C75B 58.9(8) . . . . ?
O23B S6B O22B C68 -82(2) . . . . ?
O23B S6B C69B C70B -9.8(8) . . . . ?
O23B S6B C69B C75B 172.6(8) . . . . ?
O24B S6B O22B C68 137.8(19) . . . . ?
O24B S6B C69B C70B 156.4(3) . . . . ?
O24B S6B C69B C75B -21.2(3) . . . . ?
O30B S8B C101 C107 60.6(11) . . . . ?
O30B S8B C101 C102 -118.4(10) . . . . ?
O31B S8B O30B C93 -175.5(16) . . . . ?
O31B S8B C101 C107 -50.7(10) . . . . ?
O31B S8B C101 C102 130.3(9) . . . . ?
O32B S8B O30B C93 -50(2) . . . . ?
O32B S8B C101 C107 175.8(8) . . . . ?
O32B S8B C101 C102 -3.2(11) . . . . ?
O34B S9B C125 C131 -87.5(7) . . . . ?
O34B S9B C125 C126 80.4(7) . . . . ?
O35B S9B O34B C124 -169.3(8) . . . . ?
O35B S9B C125 C131 166.9(6) . . . . ?
O35B S9B C125 C126 -25.2(8) . . . . ?
O36B S9B O34B C124 -41.0(10) . . . . ?
O36B S9B C125 C131 35.3(9) . . . . ?
O36B S9B C125 C126 -156.8(7) . . . . ?
C8 O1 C7 C2 -113.3(4) . . . . ?
C8 O1 C7 C6 69.6(5) . . . . ?
C10B S1B O2 C44 86.8(8) . . . . ?
C10B C11B C12B C13B 0.0 . . . . ?
C11B C10B C16B C15B 0.0 . . . . ?
C11B C12B C13B C15B 0.0 . . . . ?
C11B C12B C13B C14B 179.9(6) . . . . ?
C12B C13B C15B C16B 0.0 . . . . ?
C13B C15B C16B C10B 0.0 . . . . ?
C16B C10B C11B C12B 0.0 . . . . ?
C14B C13B C15B C16B -179.9(7) . . . . ?
C19B S2B O6B C18B -71.3(15) . . . . ?
C19B C20B C21B C22B -0.2(16) . . . . ?
C20B C19B C25B C24B 1.0(15) . . . . ?
C20B C21B C22B C23B 178.6(10) . . . . ?
C20B C21B C22B C24B 0.1(16) . . . . ?
C21B C22B C24B C25B 0.6(15) . . . . ?
C22B C24B C25B C19B -1.2(15) . . . . ?
C23B C22B C24B C25B -177.9(9) . . . . ?
C25B C19B C20B C21B -0.3(15) . . . . ?
C33B O9 C32 C27 -173.8(12) . . . . ?
C33B O9 C32 C31 4.8(12) . . . . ?
C35B S3B O10B C34B -70.5(7) . . . . ?
C35B C36B C37B C38B 0.0 . . . . ?
C36B C35B C41B C40B 0.0 . . . . ?
C36B C37B C38B C40B 0.0 . . . . ?
C36B C37B C38B C39B -178.6(13) . . . . ?
C37B C38B C40B C41B 0.0 . . . . ?
C38B C40B C41B C35B 0.0 . . . . ?
C41B C35B C36B C37B 0.0 . . . . ?
C39B C38B C40B C41B 178.5(13) . . . . ?
C42B O13 C29 C28 50.1(6) . . . . ?
C42B O13 C29 C30 -133.3(5) . . . . ?
C44B S4B O14B C43B 61.0(9) . . . . ?
C44B C45B C46B C47B 0.0 . . . . ?
C45B C44B C50B C49B 0.0 . . . . ?
C45B C46B C47B C49B 0.0 . . . . ?
C45B C46B C47B C48B -176.5(13) . . . . ?
C46B C47B C49B C50B 0.0 . . . . ?
C47B C49B C50B C44B 0.0 . . . . ?
C50B C44B C45B C46B 0.0 . . . . ?
C48B C47B C49B C50B 176.7(12) . . . . ?
C69B S6B O22B C68 33(2) . . . . ?
C69B C70B C71B C72B 0.0 . . . . ?
C70B C69B C75B C74B 0.0 . . . . ?
C70B C71B C72B C74B 0.0 . . . . ?
C70B C71B C72B C73B 178.1(4) . . . . ?
C71B C72B C74B C75B 0.0 . . . . ?
C72B C74B C75B C69B 0.0 . . . . ?
C75B C69B C70B C71B 0.0 . . . . ?
C73B C72B C74B C75B -178.2(4) . . . . ?
C104 C106 C107 C101 0.0 . . . . ?
C106 C104 C103 C102 0.0 . . . . ?
C106 C107 C101 S8B -179.1(8) . . . . ?
C106 C107 C101 C102 0.0 . . . . ?
C107 C101 C102 C103 0.0 . . . . ?
C101 S8B O30B C93 67.0(18) . . . . ?
C101 C102 C103 C104 0.0 . . . . ?
C103 C104 C106 C107 0.0 . . . . ?
C105 C104 C106 C107 -179.3(12) . . . . ?
C105 C104 C103 C102 179.3(12) . . . . ?
C125 S9B O34B C124 78.1(8) . . . . ?
C125 C131 C130 C128 0.0 . . . . ?
C131 C125 C126 C127 0.0 . . . . ?
C131 C130 C128 C127 0.0 . . . . ?
C131 C130 C128 C129 178.8(8) . . . . ?
C130 C128 C127 C126 0.0 . . . . ?
C128 C127 C126 C125 0.0 . . . . ?
C126 C125 C131 C130 0.0 . . . . ?
C129 C128 C127 C126 -178.9(8) . . . . ?
N1 C142 C143 C144 102(5) . . . . ?
C142 C143 C144 C145 179.1(19) . . . . ?
C143 C144 C145 C146 167.0(16) . . . . ?
C144 C145 C146 C147 -179.0(18) . . . . ?
C145 C146 C147 N2 -150(7) . . . . ?
N1B C148 C149 C150 -32(6) . . . . ?
C148 C149 C150 C151 158.0(17) . . . . ?
C149 C150 C151 C152 151.5(17) . . . . ?
C150 C151 C152 C153 -107(3) . . . . ?
C151 C152 C153 N2B 109(8) . . . . ?
N1C C154 C155 C156 150.4(17) . . . . ?
C154 C155 C156 C157 -156.4(19) . . . . ?
C155 C156 C157 C158 175.3(18) . . . . ?
C156 C157 C158 C159 -115(4) . . . . ?
C157 C158 C159 N2C -124(4) . . . . ?

loop_
_exptl_oxdiff_crystal_face_indexfrac_h
_exptl_oxdiff_crystal_face_indexfrac_k
_exptl_oxdiff_crystal_face_indexfrac_l
_exptl_oxdiff_crystal_face_x
_exptl_oxdiff_crystal_face_y
_exptl_oxdiff_crystal_face_z
0.0007 0.9994 -5.0125 0.1659 -0.1961 0.0972
-5.0064 3.0225 -0.0145 0.1492 -0.1202 -0.4808
5.0064 -3.0225 0.0145 -0.1492 0.1202 0.4808
0.0064 1.0027 -0.0074 0.0781 0.0551 0.0004
-0.0064 -1.0027 0.0074 -0.0781 -0.0551 -0.0004
5.0147 -1.0197 -4.0043 0.0773 0.0294 0.5590
-5.0147 1.0197 4.0043 -0.0773 -0.0294 -0.5590
0.9999 -1.0049 1.0069 -0.0786 0.0523 0.0766
-0.9999 1.0049 -1.0069 0.0786 -0.0523 -0.0766
-0.0121 -1.0060 -4.9977 0.0096 -0.3062 0.0964
-5.0204 1.0164 -1.0008 0.0104 -0.2806 -0.4622
-0.0298 -5.0121 2.0388 -0.4258 -0.1748 -0.0407
0.0298 5.0121 -2.0388 0.4258 0.1748 0.0407
5.0280 -0.0131 1.9944 0.0501 0.3859 0.4432
0.0011 0.0007 1.0010 -0.0176 0.0502 -0.0194

loop_
_smtbx_masks_void_nr
_smtbx_masks_void_average_x
_smtbx_masks_void_average_y
_smtbx_masks_void_average_z
_smtbx_masks_void_volume
_smtbx_masks_void_count_electrons
_smtbx_masks_void_content
1 0.000 0.000 0.000 284.7 75.8 '2 THF'
